data_4133738
loop_
_publ_author_name
'Heider, Yannic'
'Willmes, Philipp'
'Huch, Volker'
'Zimmer, Michael'
'Scheschkewitz, David'

_publ_section_title
;
 Boron and phosphorus containing heterosiliconoids: stable p- and n-doped
 unsaturated silicon clusters.
;
_journal_name_full 'Journal of the American Chemical Society'
_journal_paper_doi 10.1021/jacs.9b11181
_journal_year 2019
_chemical_formula_moiety 'C132 H208 Li4 O3 Si10, 1.125 (C6 H14)'
_chemical_formula_sum 'C138.75 H223.75 Li4 O3 Si10'
_chemical_formula_weight 2248.57
_space_group_crystal_system triclinic
_space_group_IT_number 2
_space_group_name_Hall '-P 1'
_space_group_name_H-M_alt 'P -1'
_atom_sites_solution_hydrogens geom
_audit_creation_method SHELXL-2018/3
_cell_angle_alpha 107.539(3)
_cell_angle_beta 97.162(3)
_cell_angle_gamma 93.935(3)
_cell_formula_units_Z 4
_cell_length_a 16.0030(11)
_cell_length_b 29.9444(19)
_cell_length_c 31.757(2)
_cell_measurement_reflns_used 9020
_cell_measurement_temperature 152(2)
_cell_measurement_theta_max 27.55
_cell_measurement_theta_min 2.27
_cell_volume 14306.3(16)
_computing_cell_refinement 'Bruker SAINT'
_computing_data_collection 'Bruker APEX2'
_computing_data_reduction 'Bruker SAINT'
_computing_molecular_graphics 'Bruker SHELXTL'
_computing_publication_material 'Bruker SHELXTL'
_computing_structure_refinement 'SHELXL-2018/3 (Sheldrick, 2018)'
_computing_structure_solution 'SHELXS-97 (Sheldrick 2008)'
_diffrn_ambient_temperature 152(2)
_diffrn_measured_fraction_theta_full 0.994
_diffrn_measured_fraction_theta_max 0.975
_diffrn_measurement_device_type 'Bruker APEX-II CCD'
_diffrn_measurement_method '\f and \w scans'
_diffrn_radiation_type MoK\a
_diffrn_radiation_wavelength 0.71073
_diffrn_reflns_av_R_equivalents 0.0579
_diffrn_reflns_av_unetI/netI 0.0898
_diffrn_reflns_Laue_measured_fraction_full 0.994
_diffrn_reflns_Laue_measured_fraction_max 0.975
_diffrn_reflns_limit_h_max 21
_diffrn_reflns_limit_h_min -21
_diffrn_reflns_limit_k_max 39
_diffrn_reflns_limit_k_min -37
_diffrn_reflns_limit_l_max 41
_diffrn_reflns_limit_l_min -41
_diffrn_reflns_number 256396
_diffrn_reflns_point_group_measured_fraction_full 0.994
_diffrn_reflns_point_group_measured_fraction_max 0.975
_diffrn_reflns_theta_full 25.242
_diffrn_reflns_theta_max 28.002
_diffrn_reflns_theta_min 1.133
_exptl_absorpt_coefficient_mu 0.138
_exptl_absorpt_correction_T_max 0.7456
_exptl_absorpt_correction_T_min 0.6979
_exptl_absorpt_correction_type multi-scan
_exptl_absorpt_process_details
; 
 SADABS 2016/2: Krause, L., Herbst-Irmer, R., Sheldrick G.M. & Stalke D., 
 J. Appl. Cryst. 48 (2015) 3-10 
;
_exptl_crystal_colour yellow
_exptl_crystal_density_diffrn 1.044
_exptl_crystal_description block
_exptl_crystal_F_000 4929
_exptl_crystal_size_max 0.345
_exptl_crystal_size_mid 0.276
_exptl_crystal_size_min 0.200
_refine_diff_density_max 0.935
_refine_diff_density_min -0.619
_refine_diff_density_rms 0.062
_refine_ls_extinction_method none
_refine_ls_goodness_of_fit_ref 1.019
_refine_ls_hydrogen_treatment constr
_refine_ls_matrix_type full
_refine_ls_number_parameters 2908
_refine_ls_number_reflns 67386
_refine_ls_number_restraints 282
_refine_ls_restrained_S_all 1.031
_refine_ls_R_factor_all 0.1407
_refine_ls_R_factor_gt 0.0716
_refine_ls_shift/su_max 0.002
_refine_ls_shift/su_mean 0.000
_refine_ls_structure_factor_coef Fsqd
_refine_ls_weighting_details 'w=1/[\s^2^(Fo^2^)+(0.0836P)^2^+11.2556P] where P=(Fo^2^+2Fc^2^)/3'
_refine_ls_weighting_scheme calc
_refine_ls_wR_factor_gt 0.1646
_refine_ls_wR_factor_ref 0.1988
_reflns_Friedel_coverage 0.000
_reflns_number_gt 38947
_reflns_number_total 67386
_reflns_threshold_expression 'I > 2\s(I)'
_cod_data_source_file ja9b11181_si_001.cif
_cod_data_source_block sh3898
_cod_original_cell_volume 14306.2(17)
_cod_database_code 4133738
_shelx_shelxl_version_number 2018/3
_shelx_space_group_comment
; 
The symmetry employed for this shelxl refinement is uniquely defined 
by the following loop, which should always be used as a source of 
symmetry information in preference to the above space-group names. 
They are only intended as comments. 
;
_shelx_estimated_absorpt_t_min 0.954
_shelx_estimated_absorpt_t_max 0.973

loop_
_space_group_symop_operation_xyz
'x, y, z'
'-x, -y, -z'

loop_
_atom_site_label
_atom_site_type_symbol
_atom_site_fract_x
_atom_site_fract_y
_atom_site_fract_z
_atom_site_U_iso_or_equiv
_atom_site_adp_type
_atom_site_occupancy
_atom_site_site_symmetry_order
_atom_site_calc_flag
_atom_site_refinement_flags_posn
_atom_site_refinement_flags_adp
_atom_site_refinement_flags_occupancy
_atom_site_disorder_assembly
_atom_site_disorder_group
Si1 Si 0.49811(5) 1.07717(3) 0.78311(3) 0.0368(2) Uani 1 1 d . . . . .
Si2 Si 0.39762(5) 1.11474(3) 0.75102(3) 0.03270(19) Uani 1 1 d . . . . .
Si3 Si 0.31784(5) 1.13493(3) 0.81015(2) 0.02571(17) Uani 1 1 d . . . . .
Si4 Si 0.37228(5) 1.06410(3) 0.81064(3) 0.02856(17) Uani 1 1 d . . . . .
Si5 Si 0.36076(5) 1.03283(3) 0.73240(3) 0.03240(19) Uani 1 1 d . . . . .
Si6 Si 0.62486(5) 0.95592(3) 0.72479(3) 0.03328(19) Uani 1 1 d . . . . .
Si7 Si 0.61410(6) 0.89982(3) 0.65320(3) 0.0344(2) Uani 1 1 d . . . . .
Si8 Si 0.65553(5) 0.83854(3) 0.68008(3) 0.02878(18) Uani 1 1 d . . . . .
Si9 Si 0.57513(5) 0.88325(3) 0.73145(3) 0.02773(17) Uani 1 1 d . . . . .
Si10 Si 0.48544(5) 0.90764(3) 0.67971(3) 0.03283(19) Uani 1 1 d . . . . .
C1 C 0.3662(2) 1.03716(10) 0.85760(10) 0.0364(7) Uani 1 1 d . . . . .
C2 C 0.3102(2) 0.99652(11) 0.85234(11) 0.0416(8) Uani 1 1 d . . . . .
C3 C 0.2971(3) 0.98288(13) 0.88924(12) 0.0562(10) Uani 1 1 d . . . . .
H3 H 0.257573 0.956268 0.885388 0.067 Uiso 1 1 calc R U . . .
C4 C 0.3399(3) 1.00696(15) 0.93140(14) 0.0689(13) Uani 1 1 d . . . . .
C5 C 0.3988(3) 1.04469(14) 0.93636(12) 0.0662(12) Uani 1 1 d . . . . .
H5 H 0.431113 1.060027 0.964977 0.079 Uiso 1 1 calc R U . . .
C6 C 0.4128(2) 1.06124(11) 0.90064(10) 0.0470(9) Uani 1 1 d . . . . .
C7 C 0.2670(2) 0.96618(11) 0.80703(12) 0.0514(9) Uani 1 1 d . . . . .
H7 H 0.255416 0.987309 0.788376 0.062 Uiso 1 1 calc R U . . .
C8 C 0.3276(4) 0.93242(13) 0.78528(14) 0.0815(15) Uani 1 1 d . . . . .
H8A H 0.382202 0.950174 0.786763 0.122 Uiso 1 1 calc R U . . .
H8B H 0.303649 0.916154 0.753967 0.122 Uiso 1 1 calc R U . . .
H8C H 0.335783 0.909214 0.801129 0.122 Uiso 1 1 calc R U . . .
C9 C 0.1821(3) 0.93883(18) 0.80701(18) 0.0948(17) Uani 1 1 d . . . . .
H9A H 0.192700 0.912655 0.818739 0.142 Uiso 1 1 calc R U . . .
H9B H 0.151546 0.926423 0.776411 0.142 Uiso 1 1 calc R U . . .
H9C H 0.147897 0.959992 0.825881 0.142 Uiso 1 1 calc R U . . .
C10 C 0.3154(4) 0.99434(19) 0.97196(16) 0.0981(18) Uani 1 1 d . . . . .
H10 H 0.277261 0.964117 0.958722 0.118 Uiso 1 1 calc R U . . .
C11 C 0.3822(6) 0.9833(3) 0.9991(2) 0.179(4) Uani 1 1 d . . . . .
H11A H 0.420224 1.012041 1.015542 0.269 Uiso 1 1 calc R U . . .
H11B H 0.413919 0.960396 0.980313 0.269 Uiso 1 1 calc R U . . .
H11C H 0.359039 0.969843 1.020318 0.269 Uiso 1 1 calc R U . . .
C12 C 0.2589(4) 1.02934(18) 0.99532(15) 0.0988(18) Uani 1 1 d . . . . .
H12A H 0.239608 1.019797 1.019746 0.148 Uiso 1 1 calc R U . . .
H12B H 0.209767 1.030106 0.973898 0.148 Uiso 1 1 calc R U . . .
H12C H 0.290827 1.060751 1.007407 0.148 Uiso 1 1 calc R U . . .
C13 C 0.4755(2) 1.10469(11) 0.90979(11) 0.0515(9) Uani 1 1 d . . . . .
H13 H 0.461107 1.118935 0.885454 0.062 Uiso 1 1 calc R U . . .
C14 C 0.5656(3) 1.09184(14) 0.90862(14) 0.0687(12) Uani 1 1 d . . . . .
H14A H 0.579289 1.074745 0.930033 0.103 Uiso 1 1 calc R U . . .
H14B H 0.605018 1.120648 0.916588 0.103 Uiso 1 1 calc R U . . .
H14C H 0.570540 1.071840 0.878497 0.103 Uiso 1 1 calc R U . . .
C15 C 0.4712(3) 1.14232(13) 0.95451(12) 0.0718(13) Uani 1 1 d . . . . .
H15A H 0.412194 1.148471 0.956462 0.108 Uiso 1 1 calc R U . . .
H15B H 0.505436 1.171462 0.956400 0.108 Uiso 1 1 calc R U . . .
H15C H 0.493171 1.131013 0.979198 0.108 Uiso 1 1 calc R U . . .
C16 C 0.4078(2) 1.14555(11) 0.70699(11) 0.0435(8) Uani 1 1 d . . . . .
C17 C 0.4851(3) 1.17005(12) 0.70471(12) 0.0516(9) Uani 1 1 d . . . . .
C18 C 0.4897(3) 1.18966(14) 0.67017(14) 0.0667(12) Uani 1 1 d . . . . .
H18 H 0.542670 1.204769 0.668386 0.080 Uiso 1 1 calc R U . . .
C19 C 0.4220(3) 1.18822(15) 0.63893(14) 0.0692(12) Uani 1 1 d . . . . .
C20 C 0.3453(3) 1.16542(14) 0.64185(12) 0.0639(11) Uani 1 1 d . . . . .
H20 H 0.296968 1.164375 0.620756 0.077 Uiso 1 1 calc R U . . .
C21 C 0.3369(2) 1.14387(12) 0.67502(11) 0.0487(9) Uani 1 1 d . . . . .
C22 C 0.5648(3) 1.17458(13) 0.73731(14) 0.0599(10) Uani 1 1 d . . . . .
H22 H 0.547396 1.168649 0.764490 0.072 Uiso 1 1 calc R U . . .
C23 C 0.6234(3) 1.13752(18) 0.71844(17) 0.0845(14) Uani 1 1 d . . . . .
H23A H 0.592160 1.106000 0.709625 0.127 Uiso 1 1 calc R U . . .
H23B H 0.672048 1.139838 0.741326 0.127 Uiso 1 1 calc R U . . .
H23C H 0.643398 1.143050 0.692307 0.127 Uiso 1 1 calc R U . . .
C24 C 0.6140(3) 1.22401(17) 0.75242(17) 0.0917(16) Uani 1 1 d . . . . .
H24A H 0.638936 1.229255 0.727404 0.137 Uiso 1 1 calc R U . . .
H24B H 0.659214 1.226612 0.777178 0.137 Uiso 1 1 calc R U . . .
H24C H 0.575337 1.247709 0.762336 0.137 Uiso 1 1 calc R U . . .
C25 C 0.4333(4) 1.21191(17) 0.60276(16) 0.0917(18) Uani 1 1 d . . . . .
H25 H 0.478189 1.196821 0.585917 0.110 Uiso 1 1 calc R U . . .
C26 C 0.3545(4) 1.2058(2) 0.5697(2) 0.122(2) Uani 1 1 d . . . . .
H26A H 0.310964 1.222854 0.584812 0.183 Uiso 1 1 calc R U . . .
H26B H 0.333700 1.172217 0.556974 0.183 Uiso 1 1 calc R U . . .
H26C H 0.367258 1.218298 0.545767 0.183 Uiso 1 1 calc R U . . .
C27 C 0.4646(5) 1.2640(2) 0.6246(2) 0.126(2) Uani 1 1 d . . . . .
H27A H 0.474662 1.278353 0.601432 0.189 Uiso 1 1 calc R U . . .
H27B H 0.517441 1.267424 0.645040 0.189 Uiso 1 1 calc R U . . .
H27C H 0.421644 1.279807 0.641261 0.189 Uiso 1 1 calc R U . . .
C28 C 0.2517(2) 1.11811(13) 0.67396(11) 0.0519(9) Uani 1 1 d . . . . .
H28 H 0.250898 1.113796 0.703931 0.062 Uiso 1 1 calc R U . . .
C29 C 0.2404(3) 1.06875(14) 0.63907(12) 0.0621(11) Uani 1 1 d . . . . .
H29A H 0.245930 1.071713 0.609618 0.093 Uiso 1 1 calc R U . . .
H29B H 0.184058 1.052993 0.638042 0.093 Uiso 1 1 calc R U . . .
H29C H 0.283842 1.050125 0.647349 0.093 Uiso 1 1 calc R U . . .
C30 C 0.1750(3) 1.14404(15) 0.66466(13) 0.0670(12) Uani 1 1 d . . . . .
H30A H 0.184814 1.176836 0.684138 0.100 Uiso 1 1 calc R U . . .
H30B H 0.123884 1.128448 0.670592 0.100 Uiso 1 1 calc R U . . .
H30C H 0.167387 1.143296 0.633348 0.100 Uiso 1 1 calc R U . . .
C31 C 0.34584(17) 1.18141(9) 0.86839(9) 0.0276(6) Uani 1 1 d . . . . .
C32 C 0.41675(18) 1.21581(10) 0.88223(10) 0.0328(7) Uani 1 1 d . . . . .
C33 C 0.4299(2) 1.24810(10) 0.92496(11) 0.0387(7) Uani 1 1 d . . . . .
H33 H 0.478458 1.270765 0.933507 0.046 Uiso 1 1 calc R U . . .
C34 C 0.3755(2) 1.24867(10) 0.95548(10) 0.0389(7) Uani 1 1 d . . . . .
C35 C 0.3065(2) 1.21500(10) 0.94215(10) 0.0371(7) Uani 1 1 d . . . . .
H35 H 0.267930 1.214723 0.962545 0.045 Uiso 1 1 calc R U . . .
C36 C 0.29057(18) 1.18113(10) 0.89988(9) 0.0303(6) Uani 1 1 d . . . . .
C37 C 0.4822(2) 1.21995(11) 0.85223(11) 0.0417(8) Uani 1 1 d . . . . .
H37 H 0.460718 1.197652 0.821682 0.050 Uiso 1 1 calc R U . . .
C38 C 0.5664(2) 1.20528(13) 0.86874(14) 0.0576(10) Uani 1 1 d . . . . .
H38A H 0.586913 1.225134 0.899532 0.086 Uiso 1 1 calc R U . . .
H38B H 0.608023 1.209058 0.849547 0.086 Uiso 1 1 calc R U . . .
H38C H 0.558350 1.172211 0.867734 0.086 Uiso 1 1 calc R U . . .
C39 C 0.4949(3) 1.26965(13) 0.84819(14) 0.0607(10) Uani 1 1 d . . . . .
H39A H 0.441018 1.277627 0.835587 0.091 Uiso 1 1 calc R U . . .
H39B H 0.537143 1.270673 0.828559 0.091 Uiso 1 1 calc R U . . .
H39C H 0.514651 1.292409 0.877840 0.091 Uiso 1 1 calc R U . . .
C40 C 0.3924(3) 1.28433(12) 1.00218(12) 0.0543(9) Uani 1 1 d . . . . .
H40 H 0.342828 1.280293 1.017523 0.065 Uiso 1 1 calc R U . . .
C41 C 0.4712(3) 1.27493(17) 1.02942(14) 0.0890(16) Uani 1 1 d . . . . .
H41A H 0.463279 1.242853 1.031224 0.133 Uiso 1 1 calc R U . . .
H41B H 0.480140 1.297605 1.059601 0.133 Uiso 1 1 calc R U . . .
H41C H 0.520762 1.278319 1.014873 0.133 Uiso 1 1 calc R U . . .
C42 C 0.4010(3) 1.33439(13) 1.00085(15) 0.0765(13) Uani 1 1 d . . . . .
H42A H 0.452063 1.340082 0.988247 0.115 Uiso 1 1 calc R U . . .
H42B H 0.405386 1.356258 1.031228 0.115 Uiso 1 1 calc R U . . .
H42C H 0.351139 1.339338 0.982207 0.115 Uiso 1 1 calc R U . . .
C43 C 0.21241(19) 1.14546(10) 0.89021(10) 0.0351(7) Uani 1 1 d . . . . .
H43 H 0.210446 1.123533 0.859229 0.042 Uiso 1 1 calc R U . . .
C44 C 0.2164(2) 1.11559(12) 0.92173(11) 0.0485(9) Uani 1 1 d . . . . .
H44A H 0.267023 1.098896 0.919210 0.073 Uiso 1 1 calc R U . . .
H44B H 0.165724 1.092652 0.913624 0.073 Uiso 1 1 calc R U . . .
H44C H 0.218978 1.136069 0.952546 0.073 Uiso 1 1 calc R U . . .
C45 C 0.1311(2) 1.16974(13) 0.89089(13) 0.0513(9) Uani 1 1 d . . . . .
H45A H 0.130932 1.191579 0.920882 0.077 Uiso 1 1 calc R U . . .
H45B H 0.081782 1.145938 0.882960 0.077 Uiso 1 1 calc R U . . .
H45C H 0.128735 1.187240 0.869272 0.077 Uiso 1 1 calc R U . . .
C46 C 0.20562(18) 1.14583(10) 0.78855(9) 0.0305(6) Uani 1 1 d . . . . .
C47 C 0.13279(19) 1.11246(11) 0.77515(10) 0.0359(7) Uani 1 1 d . . . . .
C48 C 0.0541(2) 1.12533(12) 0.76171(11) 0.0444(8) Uani 1 1 d . . . . .
H48 H 0.006142 1.102249 0.753019 0.053 Uiso 1 1 calc R U . . .
C49 C 0.0434(2) 1.17021(13) 0.76059(12) 0.0499(9) Uani 1 1 d . . . . .
C50 C 0.1147(2) 1.20253(13) 0.77277(11) 0.0477(9) Uani 1 1 d . . . . .
H50 H 0.108597 1.233664 0.772108 0.057 Uiso 1 1 calc R U . . .
C51 C 0.1952(2) 1.19180(11) 0.78600(10) 0.0365(7) Uani 1 1 d . . . . .
C52 C 0.1348(2) 1.06159(11) 0.77456(11) 0.0395(7) Uani 1 1 d . . . . .
H52 H 0.192687 1.058686 0.788734 0.047 Uiso 1 1 calc R U . . .
C53 C 0.1205(2) 1.02792(13) 0.72665(13) 0.0583(10) Uani 1 1 d . . . . .
H53A H 0.064401 1.030271 0.711674 0.088 Uiso 1 1 calc R U . . .
H53B H 0.123994 0.995537 0.727170 0.088 Uiso 1 1 calc R U . . .
H53C H 0.164101 1.036381 0.710407 0.088 Uiso 1 1 calc R U . . .
C54 C 0.0712(2) 1.04669(13) 0.80123(13) 0.0552(9) Uani 1 1 d . . . . .
H54A H 0.081875 1.067861 0.832090 0.083 Uiso 1 1 calc R U . . .
H54B H 0.077387 1.014310 0.801081 0.083 Uiso 1 1 calc R U . . .
H54C H 0.013513 1.048330 0.787639 0.083 Uiso 1 1 calc R U . . .
C55 C -0.0430(2) 1.18561(16) 0.74844(16) 0.0710(12) Uani 1 1 d . . . . .
H55 H -0.035392 1.205986 0.729077 0.085 Uiso 1 1 calc R U . . .
C56 C -0.1092(4) 1.1450(2) 0.7226(3) 0.155(3) Uani 1 1 d . . . . .
H56A H -0.119838 1.125046 0.741155 0.233 Uiso 1 1 calc R U . . .
H56B H -0.088887 1.126429 0.695506 0.233 Uiso 1 1 calc R U . . .
H56C H -0.161854 1.157301 0.714209 0.233 Uiso 1 1 calc R U . . .
C57 C -0.0745(3) 1.21491(18) 0.78958(19) 0.0903(16) Uani 1 1 d . . . . .
H57A H -0.129893 1.224394 0.781040 0.136 Uiso 1 1 calc R U . . .
H57B H -0.034176 1.243058 0.804516 0.136 Uiso 1 1 calc R U . . .
H57C H -0.080004 1.196352 0.809977 0.136 Uiso 1 1 calc R U . . .
C58 C 0.2670(2) 1.23116(11) 0.79892(11) 0.0419(8) Uani 1 1 d . . . . .
H58 H 0.320451 1.217334 0.805337 0.050 Uiso 1 1 calc R U . . .
C59 C 0.2784(3) 1.25301(13) 0.76154(13) 0.0567(10) Uani 1 1 d . . . . .
H59A H 0.291398 1.228792 0.735374 0.085 Uiso 1 1 calc R U . . .
H59B H 0.325058 1.278580 0.772168 0.085 Uiso 1 1 calc R U . . .
H59C H 0.226000 1.265560 0.753324 0.085 Uiso 1 1 calc R U . . .
C60 C 0.2565(2) 1.26963(12) 0.84212(12) 0.0537(9) Uani 1 1 d . . . . .
H60A H 0.204938 1.284328 0.836920 0.081 Uiso 1 1 calc R U . . .
H60B H 0.305699 1.293591 0.851005 0.081 Uiso 1 1 calc R U . . .
H60C H 0.252005 1.255458 0.865949 0.081 Uiso 1 1 calc R U . . .
C61 C 0.52748(18) 0.86733(10) 0.77808(9) 0.0282(6) Uani 1 1 d . . . . .
C62 C 0.45947(18) 0.83082(10) 0.76676(9) 0.0307(6) Uani 1 1 d . . . . .
C63 C 0.42149(19) 0.82070(11) 0.80024(10) 0.0354(7) Uani 1 1 d . . . . .
H63 H 0.376094 0.796078 0.791982 0.043 Uiso 1 1 calc R U . . .
C64 C 0.4466(2) 0.84473(11) 0.84492(10) 0.0391(7) Uani 1 1 d . . . . .
C65 C 0.5133(2) 0.87965(11) 0.85598(10) 0.0401(8) Uani 1 1 d . . . . .
H65 H 0.531425 0.896691 0.886638 0.048 Uiso 1 1 calc R U . . .
C66 C 0.55569(19) 0.89124(10) 0.82393(10) 0.0340(7) Uani 1 1 d . . . . .
C67 C 0.42558(18) 0.80094(10) 0.71907(9) 0.0327(7) Uani 1 1 d . . . . .
H67 H 0.464253 0.809027 0.699371 0.039 Uiso 1 1 calc R U . . .
C68 C 0.4236(2) 0.74807(11) 0.71197(11) 0.0417(8) Uani 1 1 d . . . . .
H68A H 0.479472 0.741121 0.723159 0.063 Uiso 1 1 calc R U . . .
H68B H 0.408823 0.730775 0.680018 0.063 Uiso 1 1 calc R U . . .
H68C H 0.381145 0.738391 0.728190 0.063 Uiso 1 1 calc R U . . .
C69 C 0.3375(2) 0.81279(12) 0.70448(11) 0.0424(8) Uani 1 1 d . . . . .
H69A H 0.298674 0.806561 0.724108 0.064 Uiso 1 1 calc R U . . .
H69B H 0.316722 0.793274 0.673600 0.064 Uiso 1 1 calc R U . . .
H69C H 0.340603 0.846156 0.706368 0.064 Uiso 1 1 calc R U . . .
C70 C 0.3992(2) 0.83197(12) 0.87937(11) 0.0471(8) Uani 1 1 d . . . . .
H70 H 0.381992 0.797188 0.867909 0.056 Uiso 1 1 calc R U . . .
C71 C 0.4530(3) 0.84254(15) 0.92476(12) 0.0663(11) Uani 1 1 d . . . . .
H71A H 0.505156 0.827323 0.921293 0.099 Uiso 1 1 calc R U . . .
H71B H 0.421292 0.830430 0.944241 0.099 Uiso 1 1 calc R U . . .
H71C H 0.467438 0.876685 0.938079 0.099 Uiso 1 1 calc R U . . .
C72 C 0.3182(3) 0.85586(14) 0.88256(13) 0.0620(11) Uani 1 1 d . . . . .
H72A H 0.286176 0.845965 0.903212 0.093 Uiso 1 1 calc R U . . .
H72B H 0.283638 0.846851 0.852935 0.093 Uiso 1 1 calc R U . . .
H72C H 0.332619 0.890142 0.893588 0.093 Uiso 1 1 calc R U . . .
C73 C 0.6307(2) 0.92878(11) 0.83967(10) 0.0410(8) Uani 1 1 d . . . . .
H73 H 0.661669 0.926716 0.813793 0.049 Uiso 1 1 calc R U . . .
C74 C 0.6925(2) 0.92110(15) 0.87716(13) 0.0617(10) Uani 1 1 d . . . . .
H74A H 0.744492 0.942726 0.883085 0.093 Uiso 1 1 calc R U . . .
H74B H 0.706327 0.888504 0.868033 0.093 Uiso 1 1 calc R U . . .
H74C H 0.666230 0.927144 0.904320 0.093 Uiso 1 1 calc R U . . .
C75 C 0.6035(3) 0.97768(12) 0.85500(13) 0.0629(11) Uani 1 1 d . . . . .
H75A H 0.568722 0.983650 0.830005 0.094 Uiso 1 1 calc R U . . .
H75B H 0.653719 1.000972 0.865555 0.094 Uiso 1 1 calc R U . . .
H75C H 0.570308 0.980139 0.879389 0.094 Uiso 1 1 calc R U . . .
C76 C 0.6527(2) 0.91487(12) 0.60385(11) 0.0460(9) Uani 1 1 d . . . . .
C77 C 0.5996(3) 0.90372(14) 0.56191(11) 0.0562(10) Uani 1 1 d . . . . .
C78 C 0.6322(3) 0.91273(18) 0.52630(14) 0.0794(15) Uani 1 1 d . . . . .
H78 H 0.595949 0.905727 0.498537 0.095 Uiso 1 1 calc R U . . .
C79 C 0.7129(3) 0.9310(2) 0.52946(15) 0.0897(17) Uani 1 1 d . . . . .
C80 C 0.7643(3) 0.94311(18) 0.57075(15) 0.0771(14) Uani 1 1 d . . . . .
H80 H 0.820438 0.957595 0.573821 0.093 Uiso 1 1 calc R U . . .
C81 C 0.7362(2) 0.93472(14) 0.60785(13) 0.0557(10) Uani 1 1 d . . . . .
C82 C 0.5081(2) 0.88391(14) 0.55434(11) 0.0548(10) Uani 1 1 d . . . . .
H82 H 0.501600 0.866525 0.576340 0.066 Uiso 1 1 calc R U . . .
C83 C 0.4763(3) 0.84900(17) 0.50736(12) 0.0827(15) Uani 1 1 d . . . . .
H83A H 0.471588 0.866186 0.485492 0.124 Uiso 1 1 calc R U . . .
H83B H 0.420654 0.832973 0.507059 0.124 Uiso 1 1 calc R U . . .
H83C H 0.516491 0.825633 0.499644 0.124 Uiso 1 1 calc R U . . .
C84 C 0.4495(3) 0.92305(15) 0.56320(14) 0.0651(11) Uani 1 1 d . . . . .
H84A H 0.465803 0.944265 0.593855 0.098 Uiso 1 1 calc R U . . .
H84B H 0.390769 0.909018 0.559258 0.098 Uiso 1 1 calc R U . . .
H84C H 0.454470 0.940881 0.542161 0.098 Uiso 1 1 calc R U . . .
C85 C 0.7475(4) 0.9384(3) 0.4886(2) 0.128(3) Uani 1 1 d . . . . .
H85 H 0.703120 0.920541 0.462831 0.154 Uiso 1 1 calc R U . . .
C86 C 0.8235(5) 0.9136(4) 0.4796(2) 0.190(4) Uani 1 1 d . . . . .
H86A H 0.827878 0.905583 0.447772 0.284 Uiso 1 1 calc R U . . .
H86B H 0.818540 0.884624 0.487945 0.284 Uiso 1 1 calc R U . . .
H86C H 0.874223 0.934044 0.497254 0.284 Uiso 1 1 calc R U . . .
C87 C 0.7448(5) 0.9878(3) 0.48979(18) 0.151(3) Uani 1 1 d . . . . .
H87A H 0.783564 1.008396 0.515832 0.227 Uiso 1 1 calc R U . . .
H87B H 0.687027 0.996211 0.491869 0.227 Uiso 1 1 calc R U . . .
H87C H 0.762129 0.991729 0.462461 0.227 Uiso 1 1 calc R U . . .
C88 C 0.7993(2) 0.94893(14) 0.65134(13) 0.0562(10) Uani 1 1 d . . . . .
H88 H 0.775064 0.933724 0.671858 0.067 Uiso 1 1 calc R U . . .
C89 C 0.8864(2) 0.93174(16) 0.64530(15) 0.0677(12) Uani 1 1 d . . . . .
H89A H 0.879214 0.897767 0.629633 0.102 Uiso 1 1 calc R U . . .
H89B H 0.920900 0.938155 0.674654 0.102 Uiso 1 1 calc R U . . .
H89C H 0.914650 0.948311 0.627751 0.102 Uiso 1 1 calc R U . . .
C90 C 0.8083(3) 1.00158(16) 0.67412(16) 0.0777(13) Uani 1 1 d . . . . .
H90A H 0.824960 1.017916 0.653462 0.117 Uiso 1 1 calc R U . . .
H90B H 0.851694 1.009928 0.700702 0.117 Uiso 1 1 calc R U . . .
H90C H 0.753994 1.011024 0.682982 0.117 Uiso 1 1 calc R U . . .
C91 C 0.61312(18) 0.77265(10) 0.66130(9) 0.0304(6) Uani 1 1 d . . . . .
C92 C 0.5570(2) 0.74778(11) 0.62186(10) 0.0386(7) Uani 1 1 d . . . . .
C93 C 0.5342(2) 0.69973(12) 0.61193(11) 0.0476(8) Uani 1 1 d . . . . .
H93 H 0.495824 0.683847 0.585397 0.057 Uiso 1 1 calc R U . . .
C94 C 0.5647(2) 0.67385(12) 0.63892(12) 0.0483(9) Uani 1 1 d . . . . .
C95 C 0.6179(2) 0.69859(11) 0.67782(11) 0.0427(8) Uani 1 1 d . . . . .
H95 H 0.639314 0.681894 0.697206 0.051 Uiso 1 1 calc R U . . .
C96 C 0.64176(19) 0.74679(10) 0.68999(10) 0.0342(7) Uani 1 1 d . . . . .
C97 C 0.5188(2) 0.77111(12) 0.58872(10) 0.0435(8) Uani 1 1 d . . . . .
H97 H 0.551374 0.802903 0.596127 0.052 Uiso 1 1 calc R U . . .
C98 C 0.4273(2) 0.77873(13) 0.59390(11) 0.0529(9) Uani 1 1 d . . . . .
H98A H 0.394160 0.748307 0.588751 0.079 Uiso 1 1 calc R U . . .
H98B H 0.403777 0.793543 0.572108 0.079 Uiso 1 1 calc R U . . .
H98C H 0.424948 0.799263 0.624188 0.079 Uiso 1 1 calc R U . . .
C99 C 0.5251(3) 0.74432(14) 0.54012(11) 0.0626(11) Uani 1 1 d . . . . .
H99A H 0.584692 0.740815 0.536987 0.094 Uiso 1 1 calc R U . . .
H99B H 0.501928 0.761900 0.520702 0.094 Uiso 1 1 calc R U . . .
H99C H 0.492858 0.713098 0.531531 0.094 Uiso 1 1 calc R U . . .
C100 C 0.5409(3) 0.62124(13) 0.62543(14) 0.0665(11) Uani 1 1 d D . . . .
H1A0 H 0.495486 0.612254 0.598761 0.080 Uiso 0.713(10) 1 calc R U P A 1
H1B0 H 0.574301 0.610779 0.648822 0.080 Uiso 0.287(10) 1 calc R U P A 2
C1A1 C 0.6151(6) 0.5953(3) 0.6121(4) 0.112(3) Uani 0.713(10) 1 d D U P A 1
H1A1 H 0.637858 0.605770 0.588995 0.167 Uiso 0.713(10) 1 calc R U P A 1
H1A2 H 0.659127 0.601847 0.638263 0.167 Uiso 0.713(10) 1 calc R U P A 1
H1A3 H 0.596871 0.561384 0.600464 0.167 Uiso 0.713(10) 1 calc R U P A 1
C1A2 C 0.5087(9) 0.6047(3) 0.6600(3) 0.141(5) Uani 0.713(10) 1 d D U P A 1
H1A4 H 0.459991 0.621135 0.669311 0.212 Uiso 0.713(10) 1 calc R U P A 1
H1A5 H 0.491188 0.570682 0.648011 0.212 Uiso 0.713(10) 1 calc R U P A 1
H1A6 H 0.553444 0.611145 0.685810 0.212 Uiso 0.713(10) 1 calc R U P A 1
C1B1 C 0.565(2) 0.5934(7) 0.5828(6) 0.117(6) Uani 0.287(10) 1 d D U P A 2
H1B1 H 0.625067 0.601606 0.582626 0.176 Uiso 0.287(10) 1 calc R U P A 2
H1B2 H 0.554365 0.559716 0.579328 0.176 Uiso 0.287(10) 1 calc R U P A 2
H1B3 H 0.530890 0.600196 0.558033 0.176 Uiso 0.287(10) 1 calc R U P A 2
C1B2 C 0.4512(8) 0.6126(6) 0.6307(9) 0.136(6) Uani 0.287(10) 1 d D U P A 2
H1B4 H 0.441763 0.632744 0.659961 0.204 Uiso 0.287(10) 1 calc R U P A 2
H1B5 H 0.414406 0.619938 0.607114 0.204 Uiso 0.287(10) 1 calc R U P A 2
H1B6 H 0.437882 0.579458 0.628410 0.204 Uiso 0.287(10) 1 calc R U P A 2
C103 C 0.70069(19) 0.76936(11) 0.73419(10) 0.0357(7) Uani 1 1 d . . . . .
H103 H 0.710055 0.803969 0.738757 0.043 Uiso 1 1 calc R U . . .
C104 C 0.6624(2) 0.76295(12) 0.77408(11) 0.0470(8) Uani 1 1 d . . . . .
H10A H 0.609669 0.777762 0.776251 0.070 Uiso 1 1 calc R U . . .
H10B H 0.702609 0.777739 0.801574 0.070 Uiso 1 1 calc R U . . .
H10C H 0.650330 0.729248 0.769974 0.070 Uiso 1 1 calc R U . . .
C105 C 0.7871(2) 0.75041(13) 0.73224(13) 0.0511(9) Uani 1 1 d . . . . .
H10D H 0.780091 0.716532 0.728196 0.077 Uiso 1 1 calc R U . . .
H10E H 0.825206 0.766742 0.760177 0.077 Uiso 1 1 calc R U . . .
H10F H 0.811349 0.755831 0.707110 0.077 Uiso 1 1 calc R U . . .
C106 C 0.77695(18) 0.83785(10) 0.68408(10) 0.0344(7) Uani 1 1 d . . . . .
C107 C 0.8075(2) 0.81173(11) 0.64478(11) 0.0407(8) Uani 1 1 d . . . . .
C108 C 0.8944(2) 0.80729(13) 0.64648(14) 0.0540(10) Uani 1 1 d . . . . .
H108 H 0.913897 0.789275 0.620176 0.065 Uiso 1 1 calc R U . . .
C109 C 0.9528(2) 0.82766(15) 0.68424(15) 0.0589(11) Uani 1 1 d . . . . .
C110 C 0.9228(2) 0.85466(13) 0.72175(14) 0.0532(9) Uani 1 1 d . . . . .
H110 H 0.962373 0.870158 0.747900 0.064 Uiso 1 1 calc R U . . .
C111 C 0.83746(19) 0.86012(12) 0.72287(11) 0.0414(8) Uani 1 1 d . . . . .
C112 C 0.7516(2) 0.78768(12) 0.60016(11) 0.0460(8) Uani 1 1 d . . . . .
H112 H 0.692299 0.794678 0.603968 0.055 Uiso 1 1 calc R U . . .
C113 C 0.7516(2) 0.73427(13) 0.58674(13) 0.0560(10) Uani 1 1 d . . . . .
H11D H 0.809632 0.726303 0.584434 0.084 Uiso 1 1 calc R U . . .
H11E H 0.715564 0.719648 0.557797 0.084 Uiso 1 1 calc R U . . .
H11F H 0.729743 0.722563 0.609382 0.084 Uiso 1 1 calc R U . . .
C114 C 0.7760(3) 0.80609(15) 0.56249(13) 0.0624(11) Uani 1 1 d . . . . .
H11G H 0.772032 0.840069 0.570657 0.094 Uiso 1 1 calc R U . . .
H11H H 0.737242 0.789904 0.534756 0.094 Uiso 1 1 calc R U . . .
H11I H 0.834180 0.800016 0.558094 0.094 Uiso 1 1 calc R U . . .
C115 C 1.0470(3) 0.82193(19) 0.6865(2) 0.0918(15) Uani 1 1 d D U . . .
H1AA H 1.070710 0.855759 0.694988 0.110 Uiso 0.317(8) 1 calc R U P B 1
H1BA H 1.039463 0.802979 0.654141 0.110 Uiso 0.683(8) 1 calc R U P B 2
C1A6 C 1.0780(12) 0.8118(9) 0.7276(5) 0.115(5) Uani 0.317(8) 1 d D U P B 1
H1A7 H 1.047904 0.828580 0.751584 0.172 Uiso 0.317(8) 1 calc R U P B 1
H1A8 H 1.068121 0.777801 0.722637 0.172 Uiso 0.317(8) 1 calc R U P B 1
H1A9 H 1.138906 0.822160 0.736062 0.172 Uiso 0.317(8) 1 calc R U P B 1
C1A7 C 1.0744(11) 0.8043(8) 0.6433(4) 0.135(5) Uani 0.317(8) 1 d D U P B 1
H1AX H 1.042472 0.817033 0.621995 0.202 Uiso 0.317(8) 1 calc R U P B 1
H1AY H 1.135038 0.814188 0.646090 0.202 Uiso 0.317(8) 1 calc R U P B 1
H1AZ H 1.064253 0.769829 0.632664 0.202 Uiso 0.317(8) 1 calc R U P B 1
C1B6 C 1.0694(6) 0.7823(4) 0.7001(5) 0.140(4) Uani 0.683(8) 1 d D U P B 2
H1B7 H 1.017788 0.763490 0.701420 0.210 Uiso 0.683(8) 1 calc R U P B 2
H1B8 H 1.101432 0.762858 0.678481 0.210 Uiso 0.683(8) 1 calc R U P B 2
H1B9 H 1.104312 0.793439 0.729664 0.210 Uiso 0.683(8) 1 calc R U P B 2
C1B7 C 1.0935(4) 0.8606(3) 0.6788(3) 0.123(3) Uani 0.683(8) 1 d D U P B 2
H1BX H 1.053886 0.880669 0.669628 0.184 Uiso 0.683(8) 1 calc R U P B 2
H1BY H 1.130702 0.879111 0.706420 0.184 Uiso 0.683(8) 1 calc R U P B 2
H1BZ H 1.127822 0.848530 0.655237 0.184 Uiso 0.683(8) 1 calc R U P B 2
C118 C 0.8146(2) 0.89027(12) 0.76661(11) 0.0447(8) Uani 1 1 d . . . . .
H118 H 0.751402 0.887987 0.763618 0.054 Uiso 1 1 calc R U . . .
C119 C 0.8472(3) 0.87413(15) 0.80647(13) 0.0624(10) Uani 1 1 d . . . . .
H11J H 0.908901 0.874345 0.809157 0.094 Uiso 1 1 calc R U . . .
H11K H 0.821001 0.842129 0.801881 0.094 Uiso 1 1 calc R U . . .
H11L H 0.832498 0.895580 0.833885 0.094 Uiso 1 1 calc R U . . .
C120 C 0.8478(3) 0.94200(14) 0.77618(14) 0.0661(11) Uani 1 1 d . . . . .
H12D H 0.909789 0.945241 0.779190 0.099 Uiso 1 1 calc R U . . .
H12E H 0.830494 0.961010 0.803996 0.099 Uiso 1 1 calc R U . . .
H12F H 0.824359 0.952924 0.751490 0.099 Uiso 1 1 calc R U . . .
Li1 Li 0.6461(4) 1.0440(2) 0.7786(2) 0.0539(15) Uani 1 1 d . . . . .
Li2 Li 0.5107(4) 1.0109(2) 0.69176(19) 0.0498(14) Uani 1 1 d . . . . .
Li3 Li 0.3417(4) 0.9458(2) 0.67626(19) 0.0495(14) Uani 1 1 d . . . . .
Li4 Li 0.4780(3) 0.97997(19) 0.75586(17) 0.0413(12) Uani 1 1 d . . . . .
O1 O 0.74351(15) 1.08266(9) 0.81236(11) 0.0745(9) Uani 1 1 d . . . . .
O2 O 0.52495(16) 1.03102(9) 0.64109(8) 0.0544(7) Uani 1 1 d . . . . .
O3 O 0.25198(16) 0.91314(9) 0.63147(9) 0.0661(8) Uani 1 1 d . . . . .
C121 C 0.8271(3) 1.07274(17) 0.8182(2) 0.108(2) Uani 1 1 d D . . . .
H12G H 0.848446 1.064333 0.789208 0.129 Uiso 1 1 calc R U . . .
H12H H 0.830199 1.045647 0.829893 0.129 Uiso 1 1 calc R U . . .
C122 C 0.8790(3) 1.11417(17) 0.84971(18) 0.0901(15) Uani 1 1 d D . . . .
H12I H 0.917512 1.128883 0.834336 0.108 Uiso 1 1 calc R U . . .
H12J H 0.913133 1.105734 0.873822 0.108 Uiso 1 1 calc R U . . .
C123 C 0.8172(3) 1.1459(2) 0.8676(2) 0.117(2) Uani 1 1 d D . . . .
H12K H 0.810471 1.145505 0.898055 0.140 Uiso 1 1 calc R U . . .
H12L H 0.836277 1.178544 0.869072 0.140 Uiso 1 1 calc R U . . .
C124 C 0.7410(3) 1.1298(2) 0.8389(3) 0.183(5) Uani 1 1 d D . . . .
H12M H 0.731603 1.149970 0.819521 0.220 Uiso 1 1 calc R U . . .
H12N H 0.693665 1.131465 0.856456 0.220 Uiso 1 1 calc R U . . .
C125 C 0.5989(3) 1.03124(17) 0.61944(16) 0.0779(14) Uani 1 1 d . . . . .
H12O H 0.621302 1.000281 0.612971 0.094 Uiso 1 1 calc R U . . .
H12P H 0.643897 1.055889 0.638530 0.094 Uiso 1 1 calc R U . . .
C126 C 0.5691(5) 1.0415(3) 0.5768(2) 0.142(3) Uani 1 1 d . . . . .
H12Q H 0.614705 1.059791 0.568614 0.170 Uiso 1 1 calc R U . . .
H12R H 0.550527 1.011907 0.551951 0.170 Uiso 1 1 calc R U . . .
C127 C 0.5008(5) 1.0679(2) 0.58653(17) 0.107(2) Uani 1 1 d . . . . .
H12S H 0.460644 1.063832 0.558931 0.128 Uiso 1 1 calc R U . . .
H12T H 0.521248 1.101812 0.600247 0.128 Uiso 1 1 calc R U . . .
C128 C 0.4586(3) 1.04968(15) 0.61844(13) 0.0686(12) Uani 1 1 d . . . . .
H12U H 0.435566 1.075362 0.639980 0.082 Uiso 1 1 calc R U . . .
H12V H 0.411861 1.024670 0.602267 0.082 Uiso 1 1 calc R U . . .
C129 C 0.2540(3) 0.86661(15) 0.60196(16) 0.0808(14) Uani 1 1 d . . . . .
H12W H 0.232088 0.842552 0.614651 0.097 Uiso 1 1 calc R U . . .
H12$ H 0.312398 0.861186 0.596131 0.097 Uiso 1 1 calc R U . . .
C130 C 0.1980(6) 0.8651(3) 0.5604(2) 0.169(4) Uani 1 1 d . . . . .
H13A H 0.231624 0.873955 0.539346 0.203 Uiso 1 1 calc R U . . .
H13B H 0.168073 0.833120 0.545458 0.203 Uiso 1 1 calc R U . . .
C131 C 0.1380(6) 0.8988(3) 0.5742(3) 0.188(4) Uani 1 1 d . . . . .
H13C H 0.121336 0.913401 0.550703 0.226 Uiso 1 1 calc R U . . .
H13D H 0.086502 0.883413 0.580588 0.226 Uiso 1 1 calc R U . . .
C132 C 0.1827(3) 0.93359(18) 0.6141(2) 0.110(2) Uani 1 1 d . . . . .
H13E H 0.204229 0.961865 0.606958 0.132 Uiso 1 1 calc R U . . .
H13F H 0.144170 0.943207 0.636452 0.132 Uiso 1 1 calc R U . . .
Si11 Si 0.03495(5) 0.53181(3) 0.33615(3) 0.03020(18) Uani 1 1 d . . . . .
Si12 Si -0.04333(5) 0.59540(3) 0.36372(3) 0.03060(18) Uani 1 1 d . . . . .
Si13 Si 0.07501(6) 0.65043(3) 0.39990(3) 0.03317(19) Uani 1 1 d . . . . .
Si14 Si 0.11554(5) 0.59979(3) 0.33505(3) 0.03159(18) Uani 1 1 d . . . . .
Si15 Si -0.01922(5) 0.58464(3) 0.29068(3) 0.03281(19) Uani 1 1 d . . . . .
Si16 Si 0.00308(5) 0.40857(3) 0.21685(2) 0.02391(16) Uani 1 1 d . . . . .
Si17 Si -0.11163(4) 0.38025(2) 0.15933(2) 0.02022(15) Uani 1 1 d . . . . .
Si18 Si -0.03434(4) 0.35042(2) 0.10023(2) 0.02088(15) Uani 1 1 d . . . . .
Si19 Si 0.05020(4) 0.41682(2) 0.15184(2) 0.02105(15) Uani 1 1 d . . . . .
Si20 Si -0.06267(4) 0.45999(2) 0.17237(2) 0.02260(16) Uani 1 1 d . . . . .
C133 C 0.21441(19) 0.60673(11) 0.30830(10) 0.0376(7) Uani 1 1 d . . . . .
C134 C 0.2250(2) 0.64400(12) 0.29008(11) 0.0421(8) Uani 1 1 d . . . . .
C135 C 0.2938(2) 0.64698(15) 0.26762(13) 0.0585(10) Uani 1 1 d . . . . .
H135 H 0.300108 0.672083 0.255363 0.070 Uiso 1 1 calc R U . . .
C136 C 0.3530(2) 0.61511(18) 0.26241(14) 0.0696(12) Uani 1 1 d . . . . .
C137 C 0.3436(2) 0.58029(16) 0.28174(13) 0.0621(11) Uani 1 1 d . . . . .
H137 H 0.384312 0.558342 0.279128 0.075 Uiso 1 1 calc R U . . .
C138 C 0.2776(2) 0.57559(12) 0.30492(11) 0.0439(8) Uani 1 1 d . . . . .
C139 C 0.1632(2) 0.68051(11) 0.29197(11) 0.0434(8) Uani 1 1 d . . . . .
H139 H 0.123885 0.677183 0.313256 0.052 Uiso 1 1 calc R U . . .
C140 C 0.2054(3) 0.73121(13) 0.30838(13) 0.0654(11) Uani 1 1 d . . . . .
H14D H 0.246580 0.735832 0.335320 0.098 Uiso 1 1 calc R U . . .
H14E H 0.162272 0.752885 0.315314 0.098 Uiso 1 1 calc R U . . .
H14F H 0.234604 0.737462 0.285035 0.098 Uiso 1 1 calc R U . . .
C141 C 0.1097(2) 0.67152(12) 0.24624(11) 0.0492(9) Uani 1 1 d . . . . .
H14G H 0.146944 0.672530 0.224215 0.074 Uiso 1 1 calc R U . . .
H14H H 0.071040 0.695819 0.248026 0.074 Uiso 1 1 calc R U . . .
H14I H 0.076706 0.640437 0.237161 0.074 Uiso 1 1 calc R U . . .
C142 C 0.4272(3) 0.6197(3) 0.23752(19) 0.110(2) Uani 1 1 d . . . . .
H142 H 0.440342 0.586311 0.226714 0.132 Uiso 1 1 calc R U . . .
C143 C 0.4034(3) 0.62944(15) 0.19577(15) 0.0686(12) Uani 1 1 d . . . . .
H14J H 0.383050 0.660549 0.202020 0.103 Uiso 1 1 calc R U . . .
H14K H 0.358410 0.605371 0.176806 0.103 Uiso 1 1 calc R U . . .
H14L H 0.452880 0.628979 0.180340 0.103 Uiso 1 1 calc R U . . .
C144 C 0.5002(4) 0.6415(4) 0.2644(2) 0.222(6) Uani 1 1 d . . . . .
H14M H 0.541950 0.647574 0.246105 0.332 Uiso 1 1 calc R U . . .
H14N H 0.522140 0.621313 0.281402 0.332 Uiso 1 1 calc R U . . .
H14O H 0.489284 0.671435 0.285058 0.332 Uiso 1 1 calc R U . . .
C145 C 0.2763(2) 0.53615(12) 0.32546(13) 0.0525(9) Uani 1 1 d . . . . .
H145 H 0.234116 0.541971 0.346703 0.063 Uiso 1 1 calc R U . . .
C146 C 0.2479(3) 0.48851(15) 0.29054(16) 0.0798(13) Uani 1 1 d . . . . .
H14P H 0.192726 0.489439 0.273723 0.120 Uiso 1 1 calc R U . . .
H14Q H 0.243038 0.464254 0.305309 0.120 Uiso 1 1 calc R U . . .
H14R H 0.289610 0.481082 0.270035 0.120 Uiso 1 1 calc R U . . .
C147 C 0.3624(3) 0.53502(17) 0.35223(16) 0.0764(13) Uani 1 1 d . . . . .
H14S H 0.403007 0.524379 0.331651 0.115 Uiso 1 1 calc R U . . .
H14T H 0.356036 0.513268 0.369597 0.115 Uiso 1 1 calc R U . . .
H14U H 0.383055 0.566705 0.372534 0.115 Uiso 1 1 calc R U . . .
C148 C -0.1468(2) 0.58741(12) 0.38607(11) 0.0437(8) Uani 1 1 d . . . . .
C149 C -0.2234(2) 0.59990(15) 0.36720(14) 0.0650(11) Uani 1 1 d . . . . .
C150 C -0.2974(3) 0.5917(2) 0.3839(2) 0.107(2) Uani 1 1 d . . . . .
H150 H -0.349030 0.599066 0.370642 0.128 Uiso 1 1 calc R U . . .
C151 C -0.2994(3) 0.5738(3) 0.4180(2) 0.127(3) Uani 1 1 d . . . . .
C152 C -0.2251(3) 0.5625(2) 0.43690(15) 0.0925(17) Uani 1 1 d . . . . .
H152 H -0.226038 0.549694 0.460839 0.111 Uiso 1 1 calc R U . . .
C153 C -0.1479(2) 0.56925(14) 0.42193(11) 0.0549(10) Uani 1 1 d . . . . .
C154 C -0.2287(3) 0.62129(15) 0.33019(15) 0.0703(12) Uani 1 1 d . . . . .
H154 H -0.170213 0.635329 0.330104 0.084 Uiso 1 1 calc R U . . .
C155 C -0.2577(3) 0.58491(16) 0.28426(15) 0.0803(13) Uani 1 1 d . . . . .
H15D H -0.220172 0.559885 0.279555 0.120 Uiso 1 1 calc R U . . .
H15E H -0.255558 0.600212 0.261080 0.120 Uiso 1 1 calc R U . . .
H15F H -0.315877 0.571277 0.282673 0.120 Uiso 1 1 calc R U . . .
C156 C -0.2858(3) 0.6613(2) 0.3369(2) 0.129(3) Uani 1 1 d . . . . .
H15G H -0.344840 0.648322 0.334087 0.193 Uiso 1 1 calc R U . . .
H15H H -0.280623 0.677013 0.314194 0.193 Uiso 1 1 calc R U . . .
H15I H -0.268300 0.684234 0.366703 0.193 Uiso 1 1 calc R U . . .
C157 C -0.3842(6) 0.5672(4) 0.4364(3) 0.179(4) Uani 1 1 d D U . . .
HA57 H -0.428519 0.562471 0.409841 0.215 Uiso 0.742(12) 1 calc R U P C 1
HB57 H -0.371567 0.546747 0.455644 0.215 Uiso 0.258(12) 1 calc R U P C 2
C0A8 C -0.3958(7) 0.5225(5) 0.4467(5) 0.228(7) Uani 0.742(12) 1 d D U P C 1
H0A1 H -0.382088 0.496622 0.422028 0.343 Uiso 0.742(12) 1 calc R U P C 1
H0A2 H -0.358187 0.524713 0.474250 0.343 Uiso 0.742(12) 1 calc R U P C 1
H0A3 H -0.454803 0.516340 0.450606 0.343 Uiso 0.742(12) 1 calc R U P C 1
C0B8 C -0.4515(17) 0.5393(14) 0.4017(9) 0.215(8) Uani 0.258(12) 1 d D U P C 2
H0B1 H -0.430312 0.510809 0.383817 0.322 Uiso 0.258(12) 1 calc R U P C 2
H0B2 H -0.498928 0.530432 0.415336 0.322 Uiso 0.258(12) 1 calc R U P C 2
H0B3 H -0.470661 0.557865 0.382367 0.322 Uiso 0.258(12) 1 calc R U P C 2
C159 C -0.4001(7) 0.6113(4) 0.4673(4) 0.277(7) Uani 1 1 d D U . . .
H15J H -0.448230 0.605663 0.482045 0.416 Uiso 1 1 calc R U . . .
H15K H -0.413122 0.633570 0.450941 0.416 Uiso 1 1 calc R U . . .
H15L H -0.349686 0.624424 0.489842 0.416 Uiso 1 1 calc R U . . .
C160 C -0.0691(2) 0.55539(13) 0.44500(11) 0.0528(9) Uani 1 1 d . . . . .
H160 H -0.018431 0.569729 0.436217 0.063 Uiso 1 1 calc R U . . .
C161 C -0.0675(3) 0.50217(14) 0.42990(13) 0.0700(12) Uani 1 1 d . . . . .
H16A H -0.119777 0.486971 0.435063 0.105 Uiso 1 1 calc R U . . .
H16B H -0.018601 0.494186 0.446931 0.105 Uiso 1 1 calc R U . . .
H16C H -0.063159 0.491088 0.397982 0.105 Uiso 1 1 calc R U . . .
C162 C -0.0600(3) 0.57306(15) 0.49635(12) 0.0726(13) Uani 1 1 d . . . . .
H16D H -0.065465 0.606903 0.506459 0.109 Uiso 1 1 calc R U . . .
H16E H -0.004345 0.567424 0.509188 0.109 Uiso 1 1 calc R U . . .
H16F H -0.104532 0.556115 0.506096 0.109 Uiso 1 1 calc R U . . .
C163 C 0.0982(2) 0.71564(11) 0.40301(10) 0.0439(8) Uani 1 1 d . . . . .
C164 C 0.0402(3) 0.74278(11) 0.38809(11) 0.0541(10) Uani 1 1 d . . . . .
C165 C 0.0666(4) 0.78999(14) 0.39256(15) 0.0828(15) Uani 1 1 d . . . . .
H165 H 0.027266 0.807766 0.381677 0.099 Uiso 1 1 calc R U . . .
C166 C 0.1461(5) 0.81145(16) 0.41176(17) 0.105(2) Uani 1 1 d D . . . .
C167 C 0.2025(4) 0.78536(17) 0.42668(15) 0.0902(17) Uani 1 1 d . . . . .
H167 H 0.257551 0.800137 0.440794 0.108 Uiso 1 1 calc R U . . .
C168 C 0.1823(3) 0.73735(13) 0.42201(11) 0.0595(11) Uani 1 1 d . . . . .
C169 C -0.0503(3) 0.72416(12) 0.36700(12) 0.0534(9) Uani 1 1 d . . . . .
H169 H -0.062102 0.692481 0.370812 0.064 Uiso 1 1 calc R U . . .
C170 C -0.0639(3) 0.71750(14) 0.31719(13) 0.0635(11) Uani 1 1 d . . . . .
H17A H -0.051638 0.747927 0.312326 0.095 Uiso 1 1 calc R U . . .
H17B H -0.122808 0.704798 0.304508 0.095 Uiso 1 1 calc R U . . .
H17C H -0.025864 0.695473 0.302612 0.095 Uiso 1 1 calc R U . . .
C171 C -0.1137(3) 0.75569(16) 0.39013(16) 0.0855(15) Uani 1 1 d . . . . .
H17D H -0.103763 0.759918 0.422242 0.128 Uiso 1 1 calc R U . . .
H17E H -0.171620 0.740810 0.377561 0.128 Uiso 1 1 calc R U . . .
H17F H -0.106198 0.786455 0.385332 0.128 Uiso 1 1 calc R U . . .
C7A2 C 0.1921(7) 0.8596(3) 0.4110(3) 0.102(2) Uani 0.598(6) 1 d D U P D 1
H7A2 H 0.147033 0.874464 0.396988 0.122 Uiso 0.598(6) 1 calc R U P D 1
C7A3 C 0.2605(7) 0.8604(3) 0.3864(3) 0.112(3) Uani 0.598(6) 1 d D U P D 1
H7A1 H 0.243773 0.839161 0.355743 0.169 Uiso 0.598(6) 1 calc R U P D 1
H7A3 H 0.274647 0.892520 0.385722 0.169 Uiso 0.598(6) 1 calc R U P D 1
H7A4 H 0.310025 0.850024 0.400668 0.169 Uiso 0.598(6) 1 calc R U P D 1
C7A4 C 0.2135(8) 0.8897(3) 0.4553(3) 0.133(3) Uani 0.598(6) 1 d D U P D 1
H7A5 H 0.165382 0.888443 0.471376 0.199 Uiso 0.598(6) 1 calc R U P D 1
H7A6 H 0.262665 0.879585 0.470157 0.199 Uiso 0.598(6) 1 calc R U P D 1
H7A7 H 0.227287 0.922082 0.455211 0.199 Uiso 0.598(6) 1 calc R U P D 1
C7B2 C 0.1405(11) 0.8673(3) 0.4250(5) 0.106(3) Uani 0.402(6) 1 d D U P D 2
H7B2 H 0.190932 0.880943 0.448608 0.127 Uiso 0.402(6) 1 calc R U P D 2
C7B3 C 0.1639(13) 0.8783(6) 0.3877(5) 0.133(4) Uani 0.402(6) 1 d D U P D 2
H7B1 H 0.208243 0.859065 0.376255 0.199 Uiso 0.402(6) 1 calc R U P D 2
H7B3 H 0.114450 0.871692 0.364365 0.199 Uiso 0.402(6) 1 calc R U P D 2
H7B4 H 0.185503 0.911745 0.396575 0.199 Uiso 0.402(6) 1 calc R U P D 2
C7B4 C 0.0765(10) 0.8954(5) 0.4411(6) 0.133(5) Uani 0.402(6) 1 d D U P D 2
H7B5 H 0.059564 0.888076 0.467131 0.199 Uiso 0.402(6) 1 calc R U P D 2
H7B6 H 0.098304 0.928810 0.449799 0.199 Uiso 0.402(6) 1 calc R U P D 2
H7B7 H 0.027251 0.888757 0.417588 0.199 Uiso 0.402(6) 1 calc R U P D 2
C175 C 0.2509(3) 0.71279(15) 0.43881(12) 0.0655(12) Uani 1 1 d . . . . .
H175 H 0.227739 0.679045 0.431688 0.079 Uiso 1 1 calc R U . . .
C176 C 0.3302(3) 0.7133(2) 0.41599(16) 0.0960(17) Uani 1 1 d . . . . .
H17G H 0.314456 0.698191 0.383700 0.144 Uiso 1 1 calc R U . . .
H17H H 0.372226 0.696200 0.427878 0.144 Uiso 1 1 calc R U . . .
H17I H 0.354241 0.746011 0.421862 0.144 Uiso 1 1 calc R U . . .
C177 C 0.2744(3) 0.73301(17) 0.49018(14) 0.0856(15) Uani 1 1 d . . . . .
H17J H 0.296723 0.766314 0.498498 0.128 Uiso 1 1 calc R U . . .
H17K H 0.317638 0.715435 0.500527 0.128 Uiso 1 1 calc R U . . .
H17L H 0.223849 0.730100 0.504076 0.128 Uiso 1 1 calc R U . . .
C178 C 0.1008(2) 0.65135(11) 0.46125(10) 0.0392(7) Uani 1 1 d . . . . .
C179 C 0.1607(2) 0.62585(12) 0.47755(10) 0.0454(8) Uani 1 1 d . . . . .
C180 C 0.1744(3) 0.63048(13) 0.52300(11) 0.0545(9) Uani 1 1 d . . . . .
H180 H 0.214529 0.612686 0.533290 0.065 Uiso 1 1 calc R U . . .
C181 C 0.1324(3) 0.65964(13) 0.55347(11) 0.0589(10) Uani 1 1 d . . . . .
C182 C 0.0738(3) 0.68424(13) 0.53772(11) 0.0567(10) Uani 1 1 d . . . . .
H182 H 0.044215 0.704664 0.558350 0.068 Uiso 1 1 calc R U . . .
C183 C 0.0556(2) 0.68051(12) 0.49264(10) 0.0471(8) Uani 1 1 d . . . . .
C184 C 0.2125(2) 0.59243(14) 0.44805(12) 0.0568(10) Uani 1 1 d . . . . .
H184 H 0.201943 0.596014 0.417594 0.068 Uiso 1 1 calc R U . . .
C185 C 0.1841(3) 0.54123(15) 0.44348(14) 0.0745(13) Uani 1 1 d . . . . .
H18A H 0.195341 0.536392 0.472749 0.112 Uiso 1 1 calc R U . . .
H18B H 0.215444 0.520313 0.422573 0.112 Uiso 1 1 calc R U . . .
H18C H 0.123256 0.534142 0.432186 0.112 Uiso 1 1 calc R U . . .
C186 C 0.3082(3) 0.60374(19) 0.46465(15) 0.0843(14) Uani 1 1 d . . . . .
H18D H 0.325956 0.636480 0.467002 0.126 Uiso 1 1 calc R U . . .
H18E H 0.338760 0.582586 0.443501 0.126 Uiso 1 1 calc R U . . .
H18F H 0.320816 0.599361 0.494057 0.126 Uiso 1 1 calc R U . . .
C187 C 0.1505(3) 0.66485(15) 0.60329(12) 0.0713(12) Uani 1 1 d . U . . .
H187 H 0.103830 0.682207 0.616332 0.086 Uiso 1 1 calc R U . . .
C188 C 0.1384(6) 0.6195(2) 0.61061(18) 0.153(3) Uani 1 1 d . U . . .
H18G H 0.190602 0.604274 0.607590 0.229 Uiso 1 1 calc R U . . .
H18H H 0.091914 0.599542 0.588480 0.229 Uiso 1 1 calc R U . . .
H18I H 0.124579 0.624029 0.640720 0.229 Uiso 1 1 calc R U . . .
C189 C 0.2246(5) 0.6946(3) 0.62497(17) 0.164(4) Uani 1 1 d . U . . .
H18J H 0.223582 0.705315 0.657243 0.246 Uiso 1 1 calc R U . . .
H18K H 0.228184 0.721844 0.614052 0.246 Uiso 1 1 calc R U . . .
H18L H 0.273882 0.677339 0.618804 0.246 Uiso 1 1 calc R U . . .
C190 C -0.0110(3) 0.71015(12) 0.48038(11) 0.0541(10) Uani 1 1 d . . . . .
H190 H -0.018221 0.703069 0.447199 0.065 Uiso 1 1 calc R U . . .
C191 C -0.0977(3) 0.69746(16) 0.49231(14) 0.0738(13) Uani 1 1 d . . . . .
H19A H -0.092338 0.702223 0.524484 0.111 Uiso 1 1 calc R U . . .
H19B H -0.117936 0.664385 0.475846 0.111 Uiso 1 1 calc R U . . .
H19C H -0.138311 0.717676 0.484198 0.111 Uiso 1 1 calc R U . . .
C192 C 0.0185(3) 0.76277(13) 0.50117(14) 0.0776(14) Uani 1 1 d . . . . .
H19D H 0.029103 0.770731 0.533787 0.116 Uiso 1 1 calc R U . . .
H19E H -0.025477 0.780950 0.492592 0.116 Uiso 1 1 calc R U . . .
H19F H 0.070854 0.770389 0.490464 0.116 Uiso 1 1 calc R U . . .
C193 C 0.16582(16) 0.43766(9) 0.15310(9) 0.0241(6) Uani 1 1 d . . . . .
C194 C 0.22971(17) 0.41006(10) 0.16249(10) 0.0300(6) Uani 1 1 d . . . . .
C195 C 0.31438(18) 0.42548(11) 0.16401(11) 0.0380(7) Uani 1 1 d . . . . .
H195 H 0.356482 0.406791 0.170814 0.046 Uiso 1 1 calc R U . . .
C196 C 0.33978(18) 0.46681(11) 0.15604(11) 0.0387(7) Uani 1 1 d . . . . .
C197 C 0.27746(17) 0.49351(10) 0.14650(10) 0.0338(7) Uani 1 1 d . . . . .
H197 H 0.293627 0.521992 0.140772 0.041 Uiso 1 1 calc R U . . .
C198 C 0.19193(17) 0.48022(10) 0.14497(9) 0.0279(6) Uani 1 1 d . . . . .
C199 C 0.21013(17) 0.36367(10) 0.17152(10) 0.0328(7) Uani 1 1 d . . . . .
H199 H 0.147724 0.354221 0.162594 0.039 Uiso 1 1 calc R U . . .
C200 C 0.2547(2) 0.32377(11) 0.14433(12) 0.0431(8) Uani 1 1 d . . . . .
H20A H 0.243142 0.321386 0.112643 0.065 Uiso 1 1 calc R U . . .
H20B H 0.233706 0.293996 0.148277 0.065 Uiso 1 1 calc R U . . .
H20C H 0.315952 0.330313 0.154617 0.065 Uiso 1 1 calc R U . . .
C201 C 0.2311(2) 0.36944(11) 0.22109(11) 0.0422(8) Uani 1 1 d . . . . .
H20D H 0.290815 0.381785 0.231639 0.063 Uiso 1 1 calc R U . . .
H20E H 0.220561 0.338789 0.225781 0.063 Uiso 1 1 calc R U . . .
H20F H 0.195264 0.391465 0.237765 0.063 Uiso 1 1 calc R U . . .
C202 C 0.43148(19) 0.48136(13) 0.15389(13) 0.0502(9) Uani 1 1 d . . . . .
H202 H 0.436258 0.515167 0.154963 0.060 Uiso 1 1 calc R U . . .
C203 C 0.4930(2) 0.47756(14) 0.19293(14) 0.0562(10) Uani 1 1 d . . . . .
H20G H 0.473359 0.493697 0.221050 0.084 Uiso 1 1 calc R U . . .
H20H H 0.549389 0.492260 0.192529 0.084 Uiso 1 1 calc R U . . .
H20I H 0.495824 0.444268 0.190353 0.084 Uiso 1 1 calc R U . . .
C204 C 0.4542(2) 0.45262(17) 0.10923(14) 0.0686(12) Uani 1 1 d . . . . .
H20J H 0.451690 0.419315 0.107524 0.103 Uiso 1 1 calc R U . . .
H20K H 0.511690 0.463910 0.106590 0.103 Uiso 1 1 calc R U . . .
H20L H 0.413959 0.456140 0.084842 0.103 Uiso 1 1 calc R U . . .
C205 C 0.12957(17) 0.51312(10) 0.13562(10) 0.0319(7) Uani 1 1 d . . . . .
H205 H 0.072053 0.494829 0.126274 0.038 Uiso 1 1 calc R U . . .
C206 C 0.1481(2) 0.53268(14) 0.09831(14) 0.0582(10) Uani 1 1 d . . . . .
H20M H 0.199170 0.555399 0.108682 0.087 Uiso 1 1 calc R U . . .
H20N H 0.100012 0.548409 0.089885 0.087 Uiso 1 1 calc R U . . .
H20O H 0.157109 0.506821 0.072340 0.087 Uiso 1 1 calc R U . . .
C207 C 0.1265(2) 0.55365(12) 0.17766(13) 0.0575(10) Uani 1 1 d . . . . .
H20P H 0.114642 0.541114 0.201720 0.086 Uiso 1 1 calc R U . . .
H20Q H 0.081742 0.572690 0.171774 0.086 Uiso 1 1 calc R U . . .
H20R H 0.181237 0.573321 0.186617 0.086 Uiso 1 1 calc R U . . .
C208 C -0.22724(15) 0.36198(9) 0.16152(8) 0.0218(5) Uani 1 1 d . . . . .
C209 C -0.29299(16) 0.37607(9) 0.13595(9) 0.0240(6) Uani 1 1 d . . . . .
C210 C -0.37720(17) 0.36459(10) 0.13948(9) 0.0275(6) Uani 1 1 d . . . . .
H210 H -0.420650 0.374730 0.122438 0.033 Uiso 1 1 calc R U . . .
C211 C -0.39986(16) 0.33914(10) 0.16670(9) 0.0279(6) Uani 1 1 d . . . . .
C212 C -0.33540(17) 0.32423(10) 0.19061(9) 0.0301(6) Uani 1 1 d . . . . .
H212 H -0.349931 0.306396 0.209350 0.036 Uiso 1 1 calc R U . . .
C213 C -0.25042(16) 0.33422(9) 0.18840(9) 0.0256(6) Uani 1 1 d . . . . .
C214 C -0.27585(17) 0.40476(10) 0.10489(9) 0.0295(6) Uani 1 1 d . . . . .
H214 H -0.215056 0.403587 0.100666 0.035 Uiso 1 1 calc R U . . .
C215 C -0.28836(19) 0.45611(11) 0.12623(12) 0.0415(8) Uani 1 1 d . . . . .
H21A H -0.346982 0.458276 0.131917 0.062 Uiso 1 1 calc R U . . .
H21B H -0.276575 0.474056 0.106024 0.062 Uiso 1 1 calc R U . . .
H21C H -0.249585 0.469095 0.154517 0.062 Uiso 1 1 calc R U . . .
C216 C -0.3300(2) 0.38501(13) 0.05857(10) 0.0448(8) Uani 1 1 d . . . . .
H21D H -0.389679 0.388484 0.061320 0.067 Uiso 1 1 calc R U . . .
H21E H -0.323205 0.351566 0.045766 0.067 Uiso 1 1 calc R U . . .
H21F H -0.311622 0.402358 0.039021 0.067 Uiso 1 1 calc R U . . .
C217 C -0.49224(16) 0.32717(10) 0.16993(10) 0.0313(6) Uani 1 1 d . . . . .
H217 H -0.527634 0.341932 0.150704 0.038 Uiso 1 1 calc R U . . .
C218 C -0.51050(19) 0.34752(11) 0.21773(11) 0.0406(8) Uani 1 1 d . . . . .
H21G H -0.477180 0.333284 0.237303 0.061 Uiso 1 1 calc R U . . .
H21H H -0.570977 0.340594 0.218397 0.061 Uiso 1 1 calc R U . . .
H21I H -0.495028 0.381726 0.228136 0.061 Uiso 1 1 calc R U . . .
C219 C -0.51837(19) 0.27424(11) 0.15244(12) 0.0427(8) Uani 1 1 d . . . . .
H21J H -0.504865 0.261631 0.122119 0.064 Uiso 1 1 calc R U . . .
H21K H -0.579459 0.267936 0.151918 0.064 Uiso 1 1 calc R U . . .
H21L H -0.487603 0.259056 0.172021 0.064 Uiso 1 1 calc R U . . .
C220 C -0.18449(17) 0.31654(10) 0.21636(9) 0.0294(6) Uani 1 1 d . . . . .
H220 H -0.131191 0.315830 0.202862 0.035 Uiso 1 1 calc R U . . .
C221 C -0.1647(2) 0.34974(13) 0.26394(10) 0.0474(9) Uani 1 1 d . . . . .
H22A H -0.144538 0.381275 0.263615 0.071 Uiso 1 1 calc R U . . .
H22B H -0.120664 0.338140 0.280947 0.071 Uiso 1 1 calc R U . . .
H22C H -0.216034 0.351252 0.277971 0.071 Uiso 1 1 calc R U . . .
C222 C -0.2111(2) 0.26668(12) 0.21661(13) 0.0498(9) Uani 1 1 d . . . . .
H22D H -0.256076 0.267449 0.235037 0.075 Uiso 1 1 calc R U . . .
H22E H -0.162207 0.254117 0.228975 0.075 Uiso 1 1 calc R U . . .
H22F H -0.232046 0.246483 0.185992 0.075 Uiso 1 1 calc R U . . .
C223 C -0.10360(17) 0.34520(9) 0.04416(9) 0.0250(6) Uani 1 1 d . . . . .
C224 C -0.10014(17) 0.37864(10) 0.02072(9) 0.0273(6) Uani 1 1 d . . . . .
C225 C -0.1524(2) 0.37023(11) -0.01992(10) 0.0390(7) Uani 1 1 d . . . . .
H225 H -0.149494 0.393209 -0.034948 0.047 Uiso 1 1 calc R U . . .
C226 C -0.2084(2) 0.32992(13) -0.03932(11) 0.0516(9) Uani 1 1 d . . . . .
C227 C -0.2121(2) 0.29792(12) -0.01650(11) 0.0472(9) Uani 1 1 d . . . . .
H227 H -0.250442 0.270030 -0.029206 0.057 Uiso 1 1 calc R U . . .
C228 C -0.16205(19) 0.30429(10) 0.02459(10) 0.0330(7) Uani 1 1 d . . . . .
C229 C -0.04185(18) 0.42439(10) 0.03762(9) 0.0287(6) Uani 1 1 d . . . . .
H229 H -0.003657 0.423990 0.064909 0.034 Uiso 1 1 calc R U . . .
C230 C -0.0928(2) 0.46637(11) 0.05105(11) 0.0424(8) Uani 1 1 d . . . . .
H23D H -0.131670 0.467168 0.024944 0.064 Uiso 1 1 calc R U . . .
H23E H -0.054014 0.495602 0.062422 0.064 Uiso 1 1 calc R U . . .
H23F H -0.125331 0.463295 0.074390 0.064 Uiso 1 1 calc R U . . .
C231 C 0.0137(2) 0.43112(12) 0.00378(11) 0.0409(7) Uani 1 1 d . . . . .
H23G H 0.048992 0.405164 -0.003551 0.061 Uiso 1 1 calc R U . . .
H23H H 0.050207 0.461093 0.016589 0.061 Uiso 1 1 calc R U . . .
H23I H -0.022294 0.431424 -0.023432 0.061 Uiso 1 1 calc R U . . .
C232 C -0.2652(3) 0.32236(16) -0.08416(14) 0.0810(16) Uani 1 1 d . . . . .
H232 H -0.302193 0.291927 -0.091280 0.097 Uiso 1 1 calc R U . . .
C233 C -0.2131(4) 0.3179(2) -0.12136(14) 0.108(2) Uani 1 1 d . . . . .
H23J H -0.176549 0.347402 -0.115489 0.162 Uiso 1 1 calc R U . . .
H23K H -0.250855 0.311286 -0.149801 0.162 Uiso 1 1 calc R U . . .
H23L H -0.177932 0.292048 -0.122948 0.162 Uiso 1 1 calc R U . . .
C234 C -0.3232(3) 0.3615(2) -0.08053(16) 0.0935(17) Uani 1 1 d . . . . .
H23M H -0.288631 0.391852 -0.073396 0.140 Uiso 1 1 calc R U . . .
H23N H -0.357422 0.362324 -0.056839 0.140 Uiso 1 1 calc R U . . .
H23O H -0.360565 0.355262 -0.109033 0.140 Uiso 1 1 calc R U . . .
C235 C -0.1731(2) 0.26512(10) 0.04560(10) 0.0372(7) Uani 1 1 d . . . . .
H235 H -0.136021 0.275431 0.075356 0.045 Uiso 1 1 calc R U . . .
C236 C -0.2642(2) 0.25603(12) 0.05363(12) 0.0506(9) Uani 1 1 d . . . . .
H23P H -0.281536 0.285264 0.072506 0.076 Uiso 1 1 calc R U . . .
H23Q H -0.267365 0.231863 0.068601 0.076 Uiso 1 1 calc R U . . .
H23R H -0.302135 0.245153 0.024940 0.076 Uiso 1 1 calc R U . . .
C237 C -0.1432(3) 0.21979(11) 0.01725(12) 0.0537(9) Uani 1 1 d . . . . .
H23S H -0.178837 0.208548 -0.012122 0.081 Uiso 1 1 calc R U . . .
H23T H -0.147434 0.195662 0.032210 0.081 Uiso 1 1 calc R U . . .
H23U H -0.084132 0.226125 0.013503 0.081 Uiso 1 1 calc R U . . .
C238 C 0.02786(17) 0.29618(9) 0.08654(9) 0.0260(6) Uani 1 1 d . . . . .
C239 C 0.07858(18) 0.29097(10) 0.05238(9) 0.0316(6) Uani 1 1 d . . . . .
C240 C 0.1251(2) 0.25251(11) 0.04092(10) 0.0383(7) Uani 1 1 d . . . . .
H240 H 0.157210 0.249205 0.017162 0.046 Uiso 1 1 calc R U . . .
C241 C 0.1261(2) 0.21903(10) 0.06283(10) 0.0373(7) Uani 1 1 d . . . . .
C242 C 0.07816(19) 0.22466(10) 0.09685(10) 0.0353(7) Uani 1 1 d . . . . .
H242 H 0.079189 0.202547 0.112922 0.042 Uiso 1 1 calc R U . . .
C243 C 0.02806(17) 0.26165(9) 0.10867(9) 0.0280(6) Uani 1 1 d . . . . .
C244 C 0.0861(2) 0.32533(11) 0.02566(10) 0.0393(8) Uani 1 1 d . . . . .
H244 H 0.051922 0.351564 0.038230 0.047 Uiso 1 1 calc R U . . .
C245 C 0.1771(2) 0.34739(14) 0.03029(15) 0.0611(11) Uani 1 1 d . . . . .
H24D H 0.199455 0.362717 0.061981 0.092 Uiso 1 1 calc R U . . .
H24E H 0.177995 0.370837 0.014428 0.092 Uiso 1 1 calc R U . . .
H24F H 0.212330 0.322770 0.017437 0.092 Uiso 1 1 calc R U . . .
C246 C 0.0468(3) 0.30146(13) -0.02351(11) 0.0604(11) Uani 1 1 d . . . . .
H24G H 0.079355 0.275813 -0.037157 0.091 Uiso 1 1 calc R U . . .
H24H H 0.047853 0.324667 -0.039632 0.091 Uiso 1 1 calc R U . . .
H24I H -0.011994 0.288687 -0.025069 0.091 Uiso 1 1 calc R U . . .
C247 C 0.1804(2) 0.17879(12) 0.04999(12) 0.0507(9) Uani 1 1 d . . . . .
H247 H 0.184224 0.172121 0.017525 0.061 Uiso 1 1 calc R U . . .
C248 C 0.1436(3) 0.13389(14) 0.0557(2) 0.0982(18) Uani 1 1 d . . . . .
H24J H 0.179050 0.108810 0.044439 0.147 Uiso 1 1 calc R U . . .
H24K H 0.086104 0.124950 0.038967 0.147 Uiso 1 1 calc R U . . .
H24L H 0.141744 0.138592 0.087469 0.147 Uiso 1 1 calc R U . . .
C249 C 0.2690(3) 0.19268(16) 0.0749(2) 0.0959(17) Uani 1 1 d . . . . .
H24M H 0.293249 0.221228 0.069829 0.144 Uiso 1 1 calc R U . . .
H24N H 0.303743 0.167071 0.064247 0.144 Uiso 1 1 calc R U . . .
H24O H 0.267955 0.198818 0.106935 0.144 Uiso 1 1 calc R U . . .
C250 C -0.02408(18) 0.26187(10) 0.14562(9) 0.0314(6) Uani 1 1 d . . . . .
H250 H -0.063861 0.286410 0.146818 0.038 Uiso 1 1 calc R U . . .
C251 C -0.0777(2) 0.21449(12) 0.13627(12) 0.0525(9) Uani 1 1 d . . . . .
H25A H -0.040217 0.189936 0.136282 0.079 Uiso 1 1 calc R U . . .
H25B H -0.113410 0.206403 0.107047 0.079 Uiso 1 1 calc R U . . .
H25C H -0.113600 0.216864 0.159514 0.079 Uiso 1 1 calc R U . . .
C252 C 0.0318(2) 0.27527(12) 0.19095(10) 0.0437(8) Uani 1 1 d . . . . .
H25D H 0.073547 0.252729 0.190278 0.066 Uiso 1 1 calc R U . . .
H25E H -0.003447 0.274714 0.213957 0.066 Uiso 1 1 calc R U . . .
H25F H 0.061146 0.307017 0.197809 0.066 Uiso 1 1 calc R U . . .
Li5 Li 0.0520(4) 0.44093(19) 0.30459(17) 0.0448(14) Uani 1 1 d . . . . .
Li6 Li -0.0984(3) 0.48225(19) 0.26131(17) 0.0375(12) Uani 1 1 d . . . . .
Li7 Li -0.0852(4) 0.55034(18) 0.20538(17) 0.0433(13) Uani 1 1 d . . . . .
Li8 Li 0.0504(3) 0.50522(18) 0.24730(17) 0.0368(11) Uani 1 1 d . . . . .
O4 O 0.08835(18) 0.40138(8) 0.33723(7) 0.0566(7) Uani 1 1 d . . . . .
O5 O -0.20410(13) 0.46732(8) 0.27679(7) 0.0402(5) Uani 1 1 d . . . . .
O6 O -0.12120(17) 0.58934(8) 0.17225(7) 0.0534(6) Uani 1 1 d . . . . .
C253 C 0.1167(5) 0.41347(16) 0.38352(14) 0.123(3) Uani 1 1 d . . . . .
H25G H 0.075666 0.431393 0.400782 0.148 Uiso 1 1 calc R U . . .
H25H H 0.172440 0.432831 0.391726 0.148 Uiso 1 1 calc R U . . .
C254 C 0.1235(6) 0.3674(2) 0.39247(18) 0.150(3) Uani 1 1 d . . . . .
H25I H 0.180492 0.367078 0.408531 0.180 Uiso 1 1 calc R U . . .
H25J H 0.080624 0.362159 0.410928 0.180 Uiso 1 1 calc R U . . .
C255 C 0.1097(7) 0.3331(2) 0.3515(2) 0.186(5) Uani 1 1 d . . . . .
H25K H 0.160100 0.315761 0.347429 0.223 Uiso 1 1 calc R U . . .
H25L H 0.060717 0.310331 0.350140 0.223 Uiso 1 1 calc R U . . .
C256 C 0.0939(4) 0.35292(15) 0.31811(15) 0.0973(19) Uani 1 1 d . . . . .
H25M H 0.040136 0.337495 0.298505 0.117 Uiso 1 1 calc R U . . .
H25N H 0.140155 0.348404 0.299730 0.117 Uiso 1 1 calc R U . . .
C257 C -0.2085(2) 0.46682(14) 0.32211(11) 0.0523(9) Uani 1 1 d . . . . .
H25O H -0.192884 0.498822 0.343748 0.063 Uiso 1 1 calc R U . . .
H25P H -0.169919 0.445300 0.330316 0.063 Uiso 1 1 calc R U . . .
C258 C -0.2994(3) 0.4496(2) 0.32149(17) 0.0897(16) Uani 1 1 d . . . . .
H25Q H -0.306745 0.415056 0.315445 0.108 Uiso 1 1 calc R U . . .
H25R H -0.318247 0.465040 0.350409 0.108 Uiso 1 1 calc R U . . .
C259 C -0.3470(3) 0.46258(19) 0.28552(16) 0.0809(14) Uani 1 1 d . . . . .
H25S H -0.360498 0.495496 0.296273 0.097 Uiso 1 1 calc R U . . .
H25T H -0.400393 0.441392 0.273048 0.097 Uiso 1 1 calc R U . . .
C260 C -0.2886(2) 0.45709(13) 0.25131(11) 0.0500(9) Uani 1 1 d . . . . .
H26D H -0.297261 0.424603 0.230212 0.060 Uiso 1 1 calc R U . . .
H26E H -0.298239 0.479461 0.234200 0.060 Uiso 1 1 calc R U . . .
C261 C -0.1351(5) 0.57501(16) 0.12492(14) 0.117(2) Uani 1 1 d . . . . .
H26F H -0.195820 0.564163 0.113401 0.141 Uiso 1 1 calc R U . . .
H26G H -0.101627 0.548763 0.112780 0.141 Uiso 1 1 calc R U . . .
C262 C -0.1083(4) 0.6163(2) 0.11131(17) 0.110(2) Uani 1 1 d . . . . .
H26H H -0.157699 0.627328 0.096880 0.132 Uiso 1 1 calc R U . . .
H26I H -0.067022 0.608333 0.090154 0.132 Uiso 1 1 calc R U . . .
C263 C -0.0685(3) 0.65322(16) 0.15359(16) 0.0728(12) Uani 1 1 d . . . . .
H26J H -0.006417 0.652309 0.159048 0.087 Uiso 1 1 calc R U . . .
H26K H -0.079975 0.685090 0.152955 0.087 Uiso 1 1 calc R U . . .
C264 C -0.1101(3) 0.64002(12) 0.18761(13) 0.0549(10) Uani 1 1 d . . . . .
H26L H -0.074087 0.652077 0.217261 0.066 Uiso 1 1 calc R U . . .
H26M H -0.165447 0.652721 0.189804 0.066 Uiso 1 1 calc R U . . .
C1_1 C 1.1264(7) -0.0894(4) 0.0292(4) 0.233(5) Uiso 1 1 d D U . . .
H1A_1 H 1.186953 -0.088383 0.026965 0.349 Uiso 1 1 calc R U . . .
H1B_1 H 1.110870 -0.113195 0.043157 0.349 Uiso 1 1 calc R U . . .
H1C_1 H 1.093397 -0.097440 -0.000737 0.349 Uiso 1 1 calc R U . . .
C2_1 C 1.1079(6) -0.0422(4) 0.0571(4) 0.218(4) Uiso 1 1 d D U . . .
H2A_1 H 1.142611 -0.033991 0.086981 0.261 Uiso 1 1 calc R U . . .
H2B_1 H 1.125155 -0.018251 0.043129 0.261 Uiso 1 1 calc R U . . .
C3_1 C 1.0202(6) -0.0401(3) 0.0623(3) 0.199(4) Uiso 1 1 d D U . . .
H3A_1 H 1.001098 -0.067896 0.070836 0.238 Uiso 1 1 calc R U . . .
H3B_1 H 0.987473 -0.043398 0.032764 0.238 Uiso 1 1 calc R U . . .
C4_1 C 0.9971(9) 0.0026(4) 0.0953(4) 0.283(6) Uiso 1 1 d D U . . .
H4A_1 H 0.948306 -0.006685 0.108330 0.340 Uiso 1 1 calc R U . . .
H4B_1 H 1.045351 0.015432 0.119833 0.340 Uiso 1 1 calc R U . . .
C5_1 C 0.9764(8) 0.0377(4) 0.0772(4) 0.252(6) Uiso 1 1 d D U . . .
H5A_1 H 0.937748 0.021888 0.048932 0.302 Uiso 1 1 calc R U . . .
H5B_1 H 1.029309 0.049281 0.068821 0.302 Uiso 1 1 calc R U . . .
C6_1 C 0.9381(6) 0.0800(3) 0.1001(3) 0.178(3) Uiso 1 1 d D U . . .
H6A_1 H 0.929504 0.099463 0.080334 0.267 Uiso 1 1 calc R U . . .
H6B_1 H 0.883346 0.070500 0.107462 0.267 Uiso 1 1 calc R U . . .
H6C_1 H 0.975820 0.098166 0.127550 0.267 Uiso 1 1 calc R U . . .
C7_2 C 0.3230(7) 0.5033(4) 1.0129(3) 0.210(4) Uiso 1 1 d D U . . .
H7A_2 H 0.290288 0.500510 1.036250 0.315 Uiso 1 1 calc R U . . .
H7B_2 H 0.378033 0.521628 1.026758 0.315 Uiso 1 1 calc R U . . .
H7C_2 H 0.291930 0.519308 0.994195 0.315 Uiso 1 1 calc R U . . .
C8_2 C 0.3364(9) 0.4560(4) 0.9851(5) 0.306(7) Uiso 1 1 d D U . . .
H8A_2 H 0.281247 0.437087 0.970935 0.367 Uiso 1 1 calc R U . . .
H8B_2 H 0.367697 0.439416 1.003630 0.367 Uiso 1 1 calc R U . . .
C9_2 C 0.3863(8) 0.4620(4) 0.9502(4) 0.232(5) Uiso 1 1 d D U . . .
H9A_2 H 0.348740 0.470251 0.927093 0.278 Uiso 1 1 calc R U . . .
H9B_2 H 0.431813 0.488351 0.963950 0.278 Uiso 1 1 calc R U . . .
C10_2 C 0.4243(9) 0.4191(5) 0.9288(4) 0.307(7) Uiso 1 1 d D U . . .
H10A_2 H 0.484180 0.423186 0.943003 0.369 Uiso 1 1 calc R U . . .
H10B_2 H 0.395146 0.392546 0.935827 0.369 Uiso 1 1 calc R U . . .
C11_2 C 0.4228(7) 0.4055(4) 0.8820(4) 0.233(5) Uiso 1 1 d D U . . .
H11A_2 H 0.421593 0.370841 0.873751 0.280 Uiso 1 1 calc R U . . .
H11B_2 H 0.480822 0.416937 0.879311 0.280 Uiso 1 1 calc R U . . .
C12_2 C 0.3720(5) 0.4118(3) 0.8434(3) 0.167(3) Uiso 1 1 d D U . . .
H12A_2 H 0.394779 0.395644 0.816282 0.250 Uiso 1 1 calc R U . . .
H12B_2 H 0.313275 0.398534 0.841108 0.250 Uiso 1 1 calc R U . . .
H12C_2 H 0.373626 0.445504 0.846773 0.250 Uiso 1 1 calc R U . . .
C13_3 C -0.0089(9) 1.0431(5) 0.5974(5) 0.137(5) Uiso 0.5 1 d . . P . .
H13A_3 H 0.001174 1.037167 0.626219 0.206 Uiso 0.5 1 calc R U P . .
H13B_3 H 0.027703 1.071187 0.598578 0.206 Uiso 0.5 1 calc R U P . .
H13C_3 H -0.068412 1.048171 0.591006 0.206 Uiso 0.5 1 calc R U P . .
C14_3 C 0.0097(8) 1.0033(4) 0.5629(4) 0.108(4) Uiso 0.5 1 d . . P . .
H14A_3 H -0.027040 0.974575 0.561014 0.130 Uiso 0.5 1 calc R U P . .
H14B_3 H 0.069671 0.997734 0.568633 0.130 Uiso 0.5 1 calc R U P . .
C15_3 C -0.0095(9) 1.0173(4) 0.5165(4) 0.112(4) Uiso 0.5 1 d . . P . .
H15A_3 H -0.070050 1.021919 0.510614 0.134 Uiso 0.5 1 calc R U P . .
H15B_3 H 0.025251 1.047035 0.519348 0.134 Uiso 0.5 1 calc R U P . .

loop_
_atom_site_aniso_label
_atom_site_aniso_U_11
_atom_site_aniso_U_22
_atom_site_aniso_U_33
_atom_site_aniso_U_23
_atom_site_aniso_U_13
_atom_site_aniso_U_12
Si1 0.0305(4) 0.0384(5) 0.0408(5) 0.0092(4) 0.0081(4) 0.0095(4)
Si2 0.0383(5) 0.0354(4) 0.0300(4) 0.0136(4) 0.0142(4) 0.0102(4)
Si3 0.0289(4) 0.0254(4) 0.0250(4) 0.0089(3) 0.0070(3) 0.0070(3)
Si4 0.0354(4) 0.0270(4) 0.0254(4) 0.0089(3) 0.0072(3) 0.0097(3)
Si5 0.0374(5) 0.0338(4) 0.0261(4) 0.0070(3) 0.0070(3) 0.0118(4)
Si6 0.0369(5) 0.0334(4) 0.0343(5) 0.0152(4) 0.0081(4) 0.0106(4)
Si7 0.0440(5) 0.0418(5) 0.0275(4) 0.0201(4) 0.0115(4) 0.0202(4)
Si8 0.0317(4) 0.0346(4) 0.0271(4) 0.0161(3) 0.0091(3) 0.0137(3)
Si9 0.0326(4) 0.0310(4) 0.0230(4) 0.0113(3) 0.0061(3) 0.0101(3)
Si10 0.0368(5) 0.0387(5) 0.0257(4) 0.0120(4) 0.0040(3) 0.0153(4)
C1 0.054(2) 0.0321(16) 0.0270(16) 0.0107(13) 0.0098(14) 0.0193(14)
C2 0.063(2) 0.0294(16) 0.0426(19) 0.0172(14) 0.0215(16) 0.0197(15)
C3 0.093(3) 0.041(2) 0.050(2) 0.0244(17) 0.030(2) 0.0253(19)
C4 0.122(4) 0.058(3) 0.052(3) 0.037(2) 0.037(2) 0.042(3)
C5 0.115(4) 0.057(2) 0.030(2) 0.0174(18) 0.001(2) 0.034(2)
C6 0.077(2) 0.0384(19) 0.0298(17) 0.0138(14) 0.0030(16) 0.0280(17)
C7 0.073(3) 0.0331(18) 0.049(2) 0.0135(16) 0.0146(19) -0.0018(17)
C8 0.157(5) 0.038(2) 0.059(3) 0.0112(19) 0.049(3) 0.029(3)
C9 0.110(4) 0.080(3) 0.097(4) 0.046(3) 0.003(3) -0.028(3)
C10 0.170(6) 0.093(4) 0.064(3) 0.054(3) 0.048(3) 0.051(4)
C11 0.286(10) 0.239(9) 0.100(5) 0.132(6) 0.084(6) 0.162(8)
C12 0.164(6) 0.098(4) 0.049(3) 0.030(3) 0.043(3) 0.036(4)
C13 0.075(3) 0.0379(19) 0.0345(19) 0.0066(15) -0.0127(17) 0.0206(18)
C14 0.074(3) 0.056(2) 0.067(3) 0.016(2) -0.017(2) 0.019(2)
C15 0.108(4) 0.051(2) 0.040(2) -0.0017(18) -0.019(2) 0.026(2)
C16 0.064(2) 0.0397(18) 0.0362(18) 0.0161(15) 0.0261(17) 0.0152(16)
C17 0.072(3) 0.044(2) 0.050(2) 0.0196(17) 0.032(2) 0.0123(18)
C18 0.092(3) 0.060(3) 0.065(3) 0.031(2) 0.044(3) 0.013(2)
C19 0.107(4) 0.064(3) 0.059(3) 0.035(2) 0.045(3) 0.030(3)
C20 0.096(3) 0.074(3) 0.042(2) 0.032(2) 0.031(2) 0.040(2)
C21 0.073(3) 0.049(2) 0.0343(19) 0.0185(16) 0.0246(18) 0.0244(18)
C22 0.065(3) 0.059(2) 0.064(3) 0.023(2) 0.034(2) -0.002(2)
C23 0.065(3) 0.107(4) 0.088(3) 0.028(3) 0.038(3) 0.020(3)
C24 0.103(4) 0.085(3) 0.092(4) 0.034(3) 0.041(3) -0.029(3)
C25 0.154(5) 0.087(4) 0.075(3) 0.054(3) 0.069(3) 0.062(3)
C26 0.181(7) 0.141(5) 0.104(4) 0.096(4) 0.067(5) 0.070(5)
C27 0.192(7) 0.097(4) 0.143(6) 0.083(4) 0.087(5) 0.055(4)
C28 0.069(2) 0.065(2) 0.0309(18) 0.0228(17) 0.0129(17) 0.026(2)
C29 0.086(3) 0.067(3) 0.039(2) 0.0218(19) 0.013(2) 0.020(2)
C30 0.081(3) 0.082(3) 0.043(2) 0.022(2) 0.004(2) 0.038(2)
C31 0.0320(15) 0.0223(14) 0.0296(15) 0.0091(12) 0.0046(12) 0.0073(12)
C32 0.0345(16) 0.0276(15) 0.0362(17) 0.0097(13) 0.0056(13) 0.0049(13)
C33 0.0389(18) 0.0283(16) 0.0436(19) 0.0066(14) 0.0010(15) -0.0009(13)
C34 0.0453(19) 0.0313(16) 0.0341(17) 0.0028(13) 0.0027(15) 0.0046(14)
C35 0.0430(18) 0.0376(17) 0.0304(17) 0.0075(13) 0.0112(14) 0.0066(14)
C36 0.0340(16) 0.0304(15) 0.0277(15) 0.0096(12) 0.0057(12) 0.0076(12)
C37 0.0388(18) 0.0363(18) 0.048(2) 0.0099(15) 0.0107(15) -0.0052(14)
C38 0.0362(19) 0.052(2) 0.080(3) 0.013(2) 0.0171(19) -0.0010(16)
C39 0.059(2) 0.054(2) 0.075(3) 0.028(2) 0.018(2) -0.0054(19)
C40 0.070(3) 0.042(2) 0.038(2) -0.0057(15) 0.0089(18) -0.0012(18)
C41 0.114(4) 0.085(3) 0.044(3) -0.003(2) -0.019(3) 0.008(3)
C42 0.101(4) 0.042(2) 0.071(3) -0.009(2) 0.023(3) 0.000(2)
C43 0.0399(17) 0.0366(17) 0.0277(16) 0.0063(13) 0.0118(13) 0.0022(14)
C44 0.063(2) 0.046(2) 0.0373(19) 0.0129(15) 0.0170(17) -0.0039(17)
C45 0.0384(19) 0.051(2) 0.060(2) 0.0067(18) 0.0171(17) 0.0051(16)
C46 0.0341(16) 0.0321(16) 0.0273(15) 0.0101(12) 0.0066(12) 0.0102(13)
C47 0.0355(17) 0.0416(18) 0.0304(16) 0.0106(14) 0.0051(13) 0.0072(14)
C48 0.0331(17) 0.055(2) 0.045(2) 0.0175(16) 0.0010(15) 0.0068(15)
C49 0.0394(19) 0.065(2) 0.051(2) 0.0249(18) 0.0016(16) 0.0166(18)
C50 0.052(2) 0.051(2) 0.049(2) 0.0266(17) 0.0081(17) 0.0230(18)
C51 0.0415(18) 0.0369(17) 0.0347(17) 0.0144(14) 0.0057(14) 0.0141(14)
C52 0.0332(17) 0.0378(17) 0.0445(19) 0.0099(15) 0.0030(14) 0.0024(14)
C53 0.055(2) 0.050(2) 0.058(2) 0.0022(18) 0.0042(19) 0.0049(18)
C54 0.052(2) 0.045(2) 0.067(3) 0.0161(18) 0.0153(19) -0.0014(17)
C55 0.044(2) 0.089(3) 0.097(3) 0.054(3) 0.004(2) 0.023(2)
C56 0.074(4) 0.150(6) 0.192(7) 0.009(5) -0.069(4) 0.041(4)
C57 0.051(3) 0.092(3) 0.146(5) 0.053(3) 0.029(3) 0.034(2)
C58 0.052(2) 0.0336(17) 0.046(2) 0.0215(15) 0.0045(16) 0.0143(15)
C59 0.071(3) 0.048(2) 0.060(2) 0.0316(19) 0.007(2) 0.0099(19)
C60 0.067(2) 0.0362(19) 0.058(2) 0.0149(17) 0.0037(19) 0.0174(17)
C61 0.0341(15) 0.0309(15) 0.0236(15) 0.0117(12) 0.0069(12) 0.0113(12)
C62 0.0332(16) 0.0341(16) 0.0277(15) 0.0120(12) 0.0072(12) 0.0088(13)
C63 0.0377(17) 0.0377(17) 0.0337(17) 0.0141(14) 0.0095(14) 0.0024(13)
C64 0.0451(19) 0.0464(19) 0.0313(17) 0.0176(15) 0.0112(14) 0.0089(16)
C65 0.057(2) 0.0443(19) 0.0189(15) 0.0094(13) 0.0053(14) 0.0081(16)
C66 0.0398(17) 0.0349(16) 0.0278(16) 0.0105(13) 0.0034(13) 0.0091(13)
C67 0.0328(16) 0.0370(17) 0.0283(16) 0.0092(13) 0.0072(13) 0.0042(13)
C68 0.0393(18) 0.0385(18) 0.046(2) 0.0091(15) 0.0110(15) 0.0047(14)
C69 0.0388(18) 0.0464(19) 0.0367(18) 0.0068(15) 0.0000(14) 0.0087(15)
C70 0.062(2) 0.047(2) 0.0395(19) 0.0196(16) 0.0183(17) 0.0082(17)
C71 0.092(3) 0.079(3) 0.035(2) 0.029(2) 0.013(2) 0.002(2)
C72 0.078(3) 0.064(2) 0.061(2) 0.030(2) 0.041(2) 0.024(2)
C73 0.053(2) 0.0407(18) 0.0269(16) 0.0094(14) 0.0012(14) 0.0034(15)
C74 0.061(2) 0.074(3) 0.045(2) 0.025(2) -0.0133(19) -0.007(2)
C75 0.086(3) 0.042(2) 0.055(2) 0.0082(18) 0.008(2) 0.002(2)
C76 0.058(2) 0.058(2) 0.0409(19) 0.0323(17) 0.0213(16) 0.0310(18)
C77 0.071(3) 0.079(3) 0.039(2) 0.0359(19) 0.0225(18) 0.045(2)
C78 0.086(3) 0.137(4) 0.049(2) 0.060(3) 0.033(2) 0.062(3)
C79 0.102(4) 0.151(5) 0.066(3) 0.083(3) 0.047(3) 0.068(4)
C80 0.074(3) 0.121(4) 0.079(3) 0.076(3) 0.040(2) 0.041(3)
C81 0.064(2) 0.072(3) 0.059(2) 0.048(2) 0.0294(19) 0.033(2)
C82 0.072(3) 0.074(3) 0.0283(18) 0.0238(17) 0.0112(17) 0.033(2)
C83 0.122(4) 0.099(3) 0.031(2) 0.022(2) 0.009(2) 0.034(3)
C84 0.061(2) 0.084(3) 0.059(3) 0.032(2) 0.008(2) 0.030(2)
C85 0.110(4) 0.246(8) 0.108(4) 0.141(5) 0.065(4) 0.079(5)
C86 0.170(7) 0.368(13) 0.103(5) 0.136(7) 0.091(5) 0.116(8)
C87 0.220(8) 0.177(7) 0.058(3) 0.055(4) 0.031(4) -0.067(6)
C88 0.059(2) 0.067(3) 0.062(2) 0.045(2) 0.0196(19) 0.0114(19)
C89 0.055(2) 0.081(3) 0.090(3) 0.056(3) 0.018(2) 0.013(2)
C90 0.083(3) 0.082(3) 0.086(3) 0.046(3) 0.027(3) 0.012(3)
C91 0.0324(15) 0.0335(16) 0.0288(16) 0.0102(12) 0.0116(13) 0.0130(13)
C92 0.0445(18) 0.0418(19) 0.0307(17) 0.0083(14) 0.0116(14) 0.0159(15)
C93 0.052(2) 0.045(2) 0.0379(19) 0.0008(15) 0.0085(16) 0.0074(16)
C94 0.060(2) 0.0373(19) 0.048(2) 0.0105(16) 0.0171(18) 0.0076(16)
C95 0.053(2) 0.0379(18) 0.046(2) 0.0199(16) 0.0168(17) 0.0160(15)
C96 0.0370(17) 0.0377(17) 0.0359(17) 0.0176(14) 0.0152(14) 0.0143(13)
C97 0.053(2) 0.0444(19) 0.0291(17) 0.0052(14) 0.0024(15) 0.0147(16)
C98 0.054(2) 0.064(2) 0.0349(19) 0.0069(17) 0.0015(16) 0.0216(18)
C99 0.079(3) 0.075(3) 0.032(2) 0.0098(18) 0.0106(19) 0.031(2)
C100 0.088(3) 0.040(2) 0.068(3) 0.0092(19) 0.020(2) 0.002(2)
C1A1 0.143(9) 0.042(4) 0.148(9) 0.015(5) 0.047(7) 0.020(5)
C1A2 0.255(14) 0.061(4) 0.099(7) 0.010(5) 0.076(8) -0.059(7)
C1B1 0.153(13) 0.058(7) 0.130(13) 0.003(9) 0.054(10) 0.007(9)
C1B2 0.249(17) 0.045(7) 0.114(11) 0.019(8) 0.078(11) -0.045(10)
C103 0.0369(17) 0.0405(17) 0.0397(18) 0.0248(14) 0.0075(14) 0.0117(14)
C104 0.058(2) 0.051(2) 0.0398(19) 0.0260(16) 0.0079(16) 0.0051(17)
C105 0.045(2) 0.058(2) 0.065(2) 0.0374(19) 0.0088(17) 0.0197(17)
C106 0.0328(16) 0.0405(17) 0.0446(19) 0.0300(15) 0.0134(14) 0.0134(13)
C107 0.0418(18) 0.0469(19) 0.050(2) 0.0318(16) 0.0208(16) 0.0191(15)
C108 0.050(2) 0.065(2) 0.071(3) 0.042(2) 0.034(2) 0.0263(19)
C109 0.0346(19) 0.075(3) 0.091(3) 0.053(2) 0.023(2) 0.0189(19)
C110 0.0346(18) 0.064(2) 0.073(3) 0.039(2) 0.0059(18) 0.0079(17)
C111 0.0326(17) 0.050(2) 0.055(2) 0.0342(17) 0.0088(15) 0.0096(15)
C112 0.053(2) 0.055(2) 0.045(2) 0.0249(17) 0.0272(17) 0.0280(17)
C113 0.064(2) 0.061(2) 0.054(2) 0.0214(19) 0.0281(19) 0.0302(19)
C114 0.080(3) 0.078(3) 0.052(2) 0.037(2) 0.039(2) 0.038(2)
C115 0.044(2) 0.120(4) 0.134(4) 0.060(3) 0.033(3) 0.028(2)
C1A6 0.055(6) 0.156(11) 0.177(10) 0.101(9) 0.033(8) 0.065(8)
C1A7 0.062(7) 0.195(10) 0.148(8) 0.046(8) 0.038(7) 0.017(8)
C1B6 0.065(4) 0.182(9) 0.220(10) 0.113(8) 0.037(6) 0.079(6)
C1B7 0.047(4) 0.182(7) 0.154(7) 0.074(6) 0.032(4) -0.014(5)
C118 0.0366(18) 0.055(2) 0.044(2) 0.0204(16) -0.0013(15) 0.0057(16)
C119 0.063(3) 0.075(3) 0.050(2) 0.026(2) -0.0039(19) 0.003(2)
C120 0.068(3) 0.062(3) 0.066(3) 0.022(2) -0.003(2) 0.010(2)
Li1 0.038(3) 0.051(3) 0.066(4) 0.009(3) 0.005(3) 0.009(3)
Li2 0.059(4) 0.060(4) 0.045(3) 0.033(3) 0.018(3) 0.019(3)
Li3 0.045(3) 0.049(3) 0.045(3) 0.001(3) 0.000(3) 0.017(3)
Li4 0.046(3) 0.052(3) 0.031(3) 0.017(2) 0.009(2) 0.012(3)
O1 0.0328(14) 0.0612(17) 0.107(2) -0.0036(16) 0.0039(14) 0.0049(12)
O2 0.0692(16) 0.0710(16) 0.0457(14) 0.0382(13) 0.0278(12) 0.0364(13)
O3 0.0575(16) 0.0545(16) 0.0651(18) -0.0058(13) -0.0133(13) 0.0157(13)
C121 0.041(2) 0.075(3) 0.183(6) 0.009(4) 0.002(3) 0.010(2)
C122 0.048(3) 0.102(4) 0.117(4) 0.038(3) -0.007(3) 0.002(3)
C123 0.081(4) 0.112(5) 0.119(5) -0.016(4) 0.017(4) -0.017(3)
C124 0.052(3) 0.122(5) 0.256(9) -0.104(6) -0.015(4) 0.020(3)
C125 0.090(3) 0.089(3) 0.086(3) 0.050(3) 0.052(3) 0.046(3)
C126 0.157(6) 0.210(8) 0.106(5) 0.101(5) 0.065(5) 0.029(6)
C127 0.186(6) 0.102(4) 0.066(3) 0.059(3) 0.037(4) 0.062(4)
C128 0.093(3) 0.077(3) 0.049(2) 0.028(2) 0.016(2) 0.053(2)
C129 0.088(3) 0.050(3) 0.086(3) -0.007(2) 0.016(3) 0.007(2)
C130 0.176(8) 0.147(7) 0.107(6) -0.048(5) -0.047(5) 0.011(6)
C131 0.188(8) 0.208(9) 0.110(6) -0.014(6) -0.062(6) 0.079(7)
C132 0.099(4) 0.072(3) 0.127(5) 0.011(3) -0.058(4) 0.017(3)
Si11 0.0401(5) 0.0269(4) 0.0240(4) 0.0086(3) 0.0027(3) 0.0072(3)
Si12 0.0363(4) 0.0297(4) 0.0242(4) 0.0063(3) 0.0024(3) 0.0067(3)
Si13 0.0453(5) 0.0284(4) 0.0225(4) 0.0041(3) 0.0032(4) 0.0023(4)
Si14 0.0385(5) 0.0303(4) 0.0245(4) 0.0070(3) 0.0035(3) 0.0031(4)
Si15 0.0445(5) 0.0303(4) 0.0226(4) 0.0078(3) -0.0003(4) 0.0085(4)
Si16 0.0231(4) 0.0294(4) 0.0209(4) 0.0103(3) 0.0019(3) 0.0052(3)
Si17 0.0170(3) 0.0252(4) 0.0204(4) 0.0088(3) 0.0050(3) 0.0037(3)
Si18 0.0206(4) 0.0233(4) 0.0206(4) 0.0081(3) 0.0061(3) 0.0046(3)
Si19 0.0165(3) 0.0250(4) 0.0236(4) 0.0098(3) 0.0042(3) 0.0033(3)
Si20 0.0210(4) 0.0244(4) 0.0240(4) 0.0093(3) 0.0035(3) 0.0057(3)
C133 0.0370(17) 0.0462(19) 0.0265(16) 0.0084(14) 0.0030(13) 0.0014(14)
C134 0.0372(18) 0.054(2) 0.0362(18) 0.0197(16) 0.0006(14) -0.0020(15)
C135 0.044(2) 0.086(3) 0.062(3) 0.048(2) 0.0076(18) 0.005(2)
C136 0.040(2) 0.124(4) 0.069(3) 0.058(3) 0.0162(19) 0.024(2)
C137 0.048(2) 0.100(3) 0.053(2) 0.039(2) 0.0128(18) 0.030(2)
C138 0.0408(19) 0.057(2) 0.0343(18) 0.0139(16) 0.0042(15) 0.0089(16)
C139 0.047(2) 0.0425(19) 0.044(2) 0.0195(15) 0.0087(16) -0.0012(15)
C140 0.081(3) 0.058(2) 0.056(2) 0.022(2) 0.008(2) -0.016(2)
C141 0.059(2) 0.047(2) 0.048(2) 0.0242(17) 0.0069(17) 0.0126(17)
C142 0.055(3) 0.216(7) 0.112(4) 0.113(5) 0.040(3) 0.048(4)
C143 0.062(3) 0.077(3) 0.081(3) 0.036(2) 0.031(2) 0.012(2)
C144 0.047(3) 0.511(18) 0.083(4) 0.080(7) 0.003(3) -0.062(6)
C145 0.052(2) 0.051(2) 0.058(2) 0.0188(18) 0.0151(18) 0.0182(17)
C146 0.071(3) 0.067(3) 0.092(3) 0.006(2) 0.021(3) 0.013(2)
C147 0.071(3) 0.086(3) 0.087(3) 0.048(3) 0.003(2) 0.028(2)
C148 0.0379(18) 0.048(2) 0.0357(18) -0.0019(15) 0.0068(15) 0.0076(15)
C149 0.042(2) 0.072(3) 0.064(3) -0.005(2) 0.0085(19) 0.0155(19)
C150 0.046(3) 0.167(6) 0.091(4) 0.008(4) 0.020(3) 0.026(3)
C151 0.050(3) 0.224(8) 0.082(4) 0.004(5) 0.035(3) -0.008(4)
C152 0.072(3) 0.144(5) 0.048(3) 0.011(3) 0.027(2) -0.024(3)
C153 0.055(2) 0.068(2) 0.0315(19) 0.0004(17) 0.0146(17) -0.0085(19)
C154 0.053(2) 0.064(3) 0.083(3) 0.012(2) -0.011(2) 0.027(2)
C155 0.076(3) 0.082(3) 0.075(3) 0.022(3) -0.015(2) 0.010(3)
C156 0.079(4) 0.102(4) 0.178(6) 0.012(4) -0.025(4) 0.054(3)
C157 0.127(6) 0.247(8) 0.169(7) 0.052(6) 0.085(5) 0.011(6)
C0A8 0.152(9) 0.245(11) 0.236(12) -0.009(9) 0.110(9) -0.091(8)
C0B8 0.150(12) 0.228(13) 0.225(13) 0.007(11) 0.095(11) -0.077(10)
C159 0.201(9) 0.322(13) 0.289(12) 0.000(9) 0.195(9) 0.042(8)
C160 0.065(2) 0.063(2) 0.0277(18) 0.0141(16) 0.0076(17) -0.0138(19)
C161 0.093(3) 0.071(3) 0.041(2) 0.016(2) 0.007(2) -0.014(2)
C162 0.106(4) 0.072(3) 0.034(2) 0.0156(19) 0.008(2) -0.017(3)
C163 0.069(2) 0.0322(17) 0.0247(16) 0.0030(13) 0.0073(16) -0.0056(16)
C164 0.095(3) 0.0306(18) 0.0360(19) 0.0084(15) 0.0118(19) 0.0087(19)
C165 0.151(5) 0.035(2) 0.058(3) 0.0164(19) 0.002(3) 0.001(3)
C166 0.183(6) 0.047(3) 0.071(3) 0.026(2) -0.026(4) -0.037(3)
C167 0.126(4) 0.071(3) 0.053(3) 0.015(2) -0.015(3) -0.053(3)
C168 0.087(3) 0.050(2) 0.0305(19) 0.0072(16) -0.0021(19) -0.024(2)
C169 0.078(3) 0.0388(19) 0.051(2) 0.0195(17) 0.016(2) 0.0237(18)
C170 0.083(3) 0.062(2) 0.051(2) 0.024(2) 0.011(2) 0.024(2)
C171 0.117(4) 0.075(3) 0.079(3) 0.028(3) 0.035(3) 0.056(3)
C7A2 0.137(5) 0.067(3) 0.102(4) 0.041(3) 0.005(4) -0.020(4)
C7A3 0.144(6) 0.088(5) 0.107(5) 0.054(4) 0.003(5) -0.054(5)
C7A4 0.169(7) 0.075(5) 0.135(6) 0.014(5) 0.013(6) -0.015(5)
C7B2 0.139(5) 0.066(4) 0.112(5) 0.039(4) 0.005(4) -0.017(4)
C7B3 0.168(7) 0.092(5) 0.127(6) 0.033(5) 0.005(6) -0.024(6)
C7B4 0.162(9) 0.058(6) 0.156(9) 0.018(6) -0.006(8) -0.005(7)
C175 0.067(3) 0.074(3) 0.041(2) 0.014(2) -0.0110(19) -0.032(2)
C176 0.071(3) 0.135(5) 0.071(3) 0.035(3) -0.007(3) -0.039(3)
C177 0.099(4) 0.088(3) 0.047(3) 0.012(2) -0.024(2) -0.035(3)
C178 0.050(2) 0.0350(17) 0.0256(16) 0.0041(13) -0.0011(14) -0.0043(14)
C179 0.055(2) 0.0450(19) 0.0274(17) 0.0063(14) -0.0071(15) -0.0055(16)
C180 0.071(3) 0.055(2) 0.0313(19) 0.0130(17) -0.0106(18) -0.0024(19)
C181 0.091(3) 0.051(2) 0.0265(18) 0.0075(16) 0.0011(19) -0.014(2)
C182 0.088(3) 0.048(2) 0.0268(18) 0.0027(16) 0.0097(19) -0.003(2)
C183 0.068(2) 0.0403(19) 0.0252(17) 0.0007(14) 0.0063(16) -0.0020(17)
C184 0.060(2) 0.066(3) 0.037(2) 0.0101(18) -0.0106(17) 0.0151(19)
C185 0.093(3) 0.069(3) 0.054(3) 0.011(2) -0.009(2) 0.030(2)
C186 0.064(3) 0.119(4) 0.064(3) 0.024(3) -0.008(2) 0.022(3)
C187 0.107(3) 0.066(3) 0.031(2) 0.0119(18) -0.005(2) -0.014(2)
C188 0.297(9) 0.104(4) 0.057(3) 0.043(3) 0.000(4) -0.002(5)
C189 0.171(6) 0.236(8) 0.047(3) 0.041(4) -0.038(4) -0.115(6)
C190 0.085(3) 0.044(2) 0.0296(18) 0.0023(15) 0.0143(18) 0.0142(19)
C191 0.088(3) 0.078(3) 0.059(3) 0.013(2) 0.034(2) 0.032(2)
C192 0.133(4) 0.043(2) 0.050(2) 0.0000(18) 0.019(3) 0.019(2)
C193 0.0184(13) 0.0282(14) 0.0270(15) 0.0105(11) 0.0034(11) 0.0027(11)
C194 0.0227(14) 0.0309(15) 0.0409(17) 0.0174(13) 0.0061(12) 0.0038(12)
C195 0.0211(14) 0.0381(17) 0.060(2) 0.0228(16) 0.0047(14) 0.0090(13)
C196 0.0217(15) 0.0411(18) 0.057(2) 0.0211(16) 0.0067(14) 0.0003(13)
C197 0.0249(15) 0.0313(16) 0.0491(19) 0.0190(14) 0.0060(13) -0.0001(12)
C198 0.0247(14) 0.0298(15) 0.0323(16) 0.0138(12) 0.0050(12) 0.0036(12)
C199 0.0183(13) 0.0321(16) 0.054(2) 0.0222(14) 0.0046(13) 0.0061(12)
C200 0.0342(17) 0.0362(17) 0.062(2) 0.0193(16) 0.0046(15) 0.0100(14)
C201 0.0371(17) 0.0423(18) 0.057(2) 0.0290(16) 0.0072(15) 0.0096(14)
C202 0.0225(16) 0.050(2) 0.088(3) 0.035(2) 0.0083(17) 0.0042(14)
C203 0.0263(17) 0.061(2) 0.082(3) 0.027(2) 0.0006(17) -0.0023(16)
C204 0.0309(19) 0.107(3) 0.079(3) 0.041(3) 0.0169(19) 0.015(2)
C205 0.0208(14) 0.0313(15) 0.0482(19) 0.0217(14) 0.0012(13) -0.0004(12)
C206 0.0377(19) 0.075(3) 0.081(3) 0.057(2) -0.0019(18) -0.0010(18)
C207 0.045(2) 0.046(2) 0.076(3) 0.0074(19) 0.0125(19) 0.0129(17)
C208 0.0169(12) 0.0276(14) 0.0227(14) 0.0096(11) 0.0055(10) 0.0032(10)
C209 0.0222(13) 0.0276(14) 0.0249(14) 0.0123(11) 0.0043(11) 0.0020(11)
C210 0.0218(14) 0.0353(15) 0.0287(15) 0.0146(12) 0.0031(11) 0.0057(12)
C211 0.0203(13) 0.0341(15) 0.0324(16) 0.0144(13) 0.0056(12) 0.0033(11)
C212 0.0246(14) 0.0389(16) 0.0329(16) 0.0200(13) 0.0059(12) 0.0024(12)
C213 0.0220(13) 0.0328(15) 0.0261(15) 0.0141(12) 0.0058(11) 0.0046(11)
C214 0.0184(13) 0.0430(17) 0.0368(17) 0.0257(14) 0.0065(12) 0.0046(12)
C215 0.0299(16) 0.0472(19) 0.061(2) 0.0342(17) 0.0113(15) 0.0103(14)
C216 0.0368(18) 0.070(2) 0.0372(19) 0.0338(17) -0.0002(14) 0.0020(16)
C217 0.0183(13) 0.0410(17) 0.0419(18) 0.0230(14) 0.0064(12) 0.0036(12)
C218 0.0280(16) 0.0456(19) 0.054(2) 0.0201(16) 0.0147(15) 0.0046(14)
C219 0.0272(16) 0.0474(19) 0.054(2) 0.0168(16) 0.0082(15) -0.0017(14)
C220 0.0211(14) 0.0441(17) 0.0327(16) 0.0245(14) 0.0066(12) 0.0072(12)
C221 0.0387(18) 0.079(3) 0.0324(18) 0.0267(17) 0.0050(14) 0.0147(17)
C222 0.0326(17) 0.057(2) 0.080(3) 0.049(2) 0.0135(17) 0.0130(16)
C223 0.0273(14) 0.0277(14) 0.0205(14) 0.0076(11) 0.0049(11) 0.0038(11)
C224 0.0290(15) 0.0311(15) 0.0210(14) 0.0084(12) 0.0021(11) 0.0010(12)
C225 0.0495(19) 0.0404(18) 0.0289(17) 0.0201(14) -0.0036(14) -0.0075(15)
C226 0.063(2) 0.054(2) 0.0334(19) 0.0210(16) -0.0141(17) -0.0176(18)
C227 0.055(2) 0.0416(19) 0.0371(19) 0.0133(15) -0.0123(16) -0.0196(16)
C228 0.0383(17) 0.0319(16) 0.0282(16) 0.0107(13) 0.0019(13) -0.0011(13)
C229 0.0322(15) 0.0322(15) 0.0247(15) 0.0145(12) 0.0024(12) 0.0017(12)
C230 0.050(2) 0.0357(17) 0.047(2) 0.0194(15) 0.0112(16) 0.0051(15)
C231 0.0415(18) 0.0460(19) 0.0423(19) 0.0234(15) 0.0112(15) 0.0008(15)
C232 0.108(4) 0.077(3) 0.046(3) 0.033(2) -0.039(2) -0.045(3)
C233 0.162(6) 0.110(4) 0.032(2) 0.016(3) -0.023(3) -0.015(4)
C234 0.071(3) 0.133(5) 0.081(3) 0.065(3) -0.034(3) -0.021(3)
C235 0.0465(19) 0.0299(16) 0.0323(17) 0.0112(13) -0.0027(14) -0.0060(14)
C236 0.054(2) 0.046(2) 0.054(2) 0.0266(17) -0.0019(17) -0.0129(17)
C237 0.077(3) 0.0343(18) 0.046(2) 0.0110(16) 0.0022(19) -0.0007(17)
C238 0.0264(14) 0.0265(14) 0.0253(14) 0.0069(11) 0.0062(11) 0.0065(11)
C239 0.0363(16) 0.0339(16) 0.0286(16) 0.0116(13) 0.0118(13) 0.0114(13)
C240 0.0447(18) 0.0446(18) 0.0312(17) 0.0116(14) 0.0192(14) 0.0190(15)
C241 0.0436(18) 0.0329(16) 0.0370(17) 0.0077(13) 0.0129(14) 0.0172(14)
C242 0.0450(18) 0.0290(16) 0.0365(17) 0.0137(13) 0.0105(14) 0.0125(13)
C243 0.0298(15) 0.0261(14) 0.0296(15) 0.0094(12) 0.0066(12) 0.0068(12)
C244 0.0456(19) 0.0455(18) 0.0397(18) 0.0218(15) 0.0247(15) 0.0215(15)
C245 0.051(2) 0.073(3) 0.089(3) 0.055(2) 0.039(2) 0.024(2)
C246 0.098(3) 0.062(2) 0.034(2) 0.0231(17) 0.027(2) 0.034(2)
C247 0.066(2) 0.044(2) 0.052(2) 0.0167(16) 0.0266(18) 0.0316(18)
C248 0.080(3) 0.039(2) 0.172(6) 0.014(3) 0.039(3) 0.029(2)
C249 0.059(3) 0.072(3) 0.163(5) 0.033(3) 0.028(3) 0.041(2)
C250 0.0357(16) 0.0330(16) 0.0322(16) 0.0161(13) 0.0114(13) 0.0108(13)
C251 0.065(2) 0.042(2) 0.054(2) 0.0179(17) 0.0217(19) -0.0020(17)
C252 0.049(2) 0.056(2) 0.0320(18) 0.0193(15) 0.0096(15) 0.0145(16)
Li5 0.067(4) 0.039(3) 0.032(3) 0.016(2) 0.003(3) 0.020(3)
Li6 0.031(3) 0.049(3) 0.037(3) 0.016(2) 0.011(2) 0.006(2)
Li7 0.059(4) 0.035(3) 0.034(3) 0.011(2) -0.002(3) 0.016(3)
Li8 0.038(3) 0.039(3) 0.032(3) 0.011(2) 0.003(2) 0.000(2)
O4 0.101(2) 0.0401(13) 0.0311(13) 0.0136(10) 0.0014(13) 0.0308(13)
O5 0.0323(11) 0.0547(14) 0.0320(12) 0.0108(10) 0.0078(9) 0.0014(10)
O6 0.0889(19) 0.0367(13) 0.0342(13) 0.0116(10) -0.0035(12) 0.0247(12)
C253 0.260(8) 0.062(3) 0.041(3) 0.013(2) -0.014(4) 0.063(4)
C254 0.300(10) 0.122(5) 0.058(3) 0.052(4) 0.029(5) 0.117(6)
C255 0.417(14) 0.083(4) 0.105(5) 0.058(4) 0.092(7) 0.119(6)
C256 0.170(5) 0.056(3) 0.059(3) 0.011(2) -0.018(3) 0.054(3)
C257 0.057(2) 0.064(2) 0.0287(18) 0.0059(16) 0.0095(16) -0.0041(18)
C258 0.070(3) 0.127(4) 0.078(3) 0.030(3) 0.044(3) -0.002(3)
C259 0.040(2) 0.114(4) 0.075(3) 0.009(3) 0.017(2) -0.008(2)
C260 0.0344(18) 0.063(2) 0.039(2) -0.0019(17) 0.0011(15) 0.0012(16)
C261 0.253(8) 0.059(3) 0.032(2) 0.012(2) -0.004(3) 0.031(4)
C262 0.163(6) 0.127(5) 0.062(3) 0.055(3) 0.037(4) 0.031(4)
C263 0.067(3) 0.076(3) 0.090(4) 0.041(3) 0.020(3) 0.019(2)
C264 0.067(2) 0.040(2) 0.058(2) 0.0159(17) 0.0047(19) 0.0210(18)

loop_
_atom_type_symbol
_atom_type_description
_atom_type_scat_dispersion_real
_atom_type_scat_dispersion_imag
_atom_type_scat_source
C C 0.0033 0.0016 'International Tables Vol C Tables 4.2.6.8 and 6.1.1.4'
H H 0.0000 0.0000 'International Tables Vol C Tables 4.2.6.8 and 6.1.1.4'
Li Li -0.0003 0.0001 'International Tables Vol C Tables 4.2.6.8 and 6.1.1.4'
O O 0.0106 0.0060 'International Tables Vol C Tables 4.2.6.8 and 6.1.1.4'
Si Si 0.0817 0.0704 'International Tables Vol C Tables 4.2.6.8 and 6.1.1.4'

loop_
_geom_angle_atom_site_label_1
_geom_angle_atom_site_label_2
_geom_angle_atom_site_label_3
_geom_angle
_geom_angle_site_symmetry_1
Si2 Si1 Si4 73.83(4) .
Si2 Si1 Si5 57.24(3) .
Si4 Si1 Si5 56.97(3) .
Si2 Si1 Li1 145.53(16) .
Si4 Si1 Li1 138.49(15) .
Si5 Si1 Li1 123.05(14) .
Si2 Si1 Li4 117.72(12) .
Si4 Si1 Li4 80.21(12) .
Si5 Si1 Li4 61.03(11) .
Li1 Si1 Li4 69.30(18) .
Si2 Si1 Li2 90.13(11) .
Si4 Si1 Li2 115.05(13) .
Si5 Si1 Li2 61.51(12) .
Li1 Si1 Li2 67.04(18) .
Li4 Si1 Li2 52.59(15) .
C16 Si2 Si1 128.84(11) .
C16 Si2 Si3 127.40(10) .
Si1 Si2 Si3 97.84(4) .
C16 Si2 Si5 122.63(11) .
Si1 Si2 Si5 66.59(4) .
Si3 Si2 Si5 95.08(4) .
C16 Si2 Si4 175.27(12) .
Si1 Si2 Si4 53.39(3) .
Si3 Si2 Si4 53.31(3) .
Si5 Si2 Si4 53.38(3) .
C46 Si3 C31 104.02(12) .
C46 Si3 Si4 129.99(10) .
C31 Si3 Si4 110.37(8) .
C46 Si3 Si2 110.08(9) .
C31 Si3 Si2 129.90(10) .
Si4 Si3 Si2 73.29(3) .
C1 Si4 Si1 123.58(10) .
C1 Si4 Si3 123.57(9) .
Si1 Si4 Si3 97.40(4) .
C1 Si4 Si5 134.16(10) .
Si1 Si4 Si5 66.33(4) .
Si3 Si4 Si5 95.21(4) .
C1 Si4 Si2 171.41(11) .
Si1 Si4 Si2 52.78(3) .
Si3 Si4 Si2 53.40(3) .
Si5 Si4 Si2 53.45(3) .
Si4 Si5 Si2 73.17(4) .
Si4 Si5 Si1 56.70(3) .
Si2 Si5 Si1 56.17(3) .
Si4 Si5 Li3 133.37(14) .
Si2 Si5 Li3 152.43(15) .
Si1 Si5 Li3 126.51(12) .
Si4 Si5 Li4 81.08(11) .
Si2 Si5 Li4 118.50(13) .
Si1 Si5 Li4 62.88(12) .
Li3 Si5 Li4 67.86(17) .
Si4 Si5 Li2 119.86(13) .
Si2 Si5 Li2 92.93(13) .
Si1 Si5 Li2 66.92(13) .
Li3 Si5 Li2 68.42(19) .
Li4 Si5 Li2 54.57(15) .
Si9 Si6 Si7 73.33(4) .
Si9 Si6 Si10 57.12(3) .
Si7 Si6 Si10 55.85(3) .
Si9 Si6 Li1 134.39(15) .
Si7 Si6 Li1 151.54(15) .
Si10 Si6 Li1 127.61(13) .
Si9 Si6 Li4 81.33(12) .
Si7 Si6 Li4 117.46(13) .
Si10 Si6 Li4 62.24(12) .
Li1 Si6 Li4 69.68(18) .
Si9 Si6 Li2 120.40(14) .
Si7 Si6 Li2 91.70(13) .
Si10 Si6 Li2 66.68(14) .
Li1 Si6 Li2 69.50(19) .
Li4 Si6 Li2 54.91(15) .
C76 Si7 Si10 130.78(10) .
C76 Si7 Si8 125.61(10) .
Si10 Si7 Si8 98.35(4) .
C76 Si7 Si6 122.53(12) .
Si10 Si7 Si6 66.72(4) .
Si8 Si7 Si6 94.79(4) .
C76 Si7 Si9 173.44(13) .
Si10 Si7 Si9 53.76(3) .
Si8 Si7 Si9 53.46(3) .
Si6 Si7 Si9 53.04(3) .
C91 Si8 C106 103.41(12) .
C91 Si8 Si7 130.97(9) .
C106 Si8 Si7 109.82(9) .
C91 Si8 Si9 110.63(9) .
C106 Si8 Si9 129.81(11) .
Si7 Si8 Si9 73.39(3) .
C61 Si9 Si6 131.75(9) .
C61 Si9 Si8 128.67(9) .
Si6 Si9 Si8 95.02(4) .
C61 Si9 Si10 118.42(9) .
Si6 Si9 Si10 66.37(4) .
Si8 Si9 Si10 96.95(4) .
C61 Si9 Si7 168.93(10) .
Si6 Si9 Si7 53.64(3) .
Si8 Si9 Si7 53.14(3) .
Si10 Si9 Si7 52.44(3) .
Si7 Si10 Si9 73.79(4) .
Si7 Si10 Si6 57.43(4) .
Si9 Si10 Si6 56.51(3) .
Si7 Si10 Li3 145.33(15) .
Si9 Si10 Li3 138.10(14) .
Si6 Si10 Li3 121.85(13) .
Si7 Si10 Li4 118.25(13) .
Si9 Si10 Li4 80.62(11) .
Si6 Si10 Li4 61.47(12) .
Li3 Si10 Li4 67.55(16) .
Si7 Si10 Li2 89.09(12) .
Si9 Si10 Li2 114.54(12) .
Si6 Si10 Li2 61.07(12) .
Li3 Si10 Li2 66.89(18) .
Li4 Si10 Li2 53.09(15) .
C2 C1 C6 118.5(3) .
C2 C1 Si4 122.1(2) .
C6 C1 Si4 119.1(2) .
C3 C2 C1 120.1(3) .
C3 C2 C7 118.6(3) .
C1 C2 C7 121.3(3) .
C4 C3 C2 121.7(4) .
C4 C3 H3 119.2 .
C2 C3 H3 119.2 .
C5 C4 C3 118.6(3) .
C5 C4 C10 121.4(4) .
C3 C4 C10 119.7(5) .
C4 C5 C6 122.3(4) .
C4 C5 H5 118.8 .
C6 C5 H5 118.8 .
C5 C6 C1 118.5(4) .
C5 C6 C13 118.6(3) .
C1 C6 C13 122.8(3) .
C2 C7 C8 108.9(3) .
C2 C7 C9 114.6(3) .
C8 C7 C9 110.4(4) .
C2 C7 H7 107.5 .
C8 C7 H7 107.5 .
C9 C7 H7 107.5 .
C7 C8 H8A 109.5 .
C7 C8 H8B 109.5 .
H8A C8 H8B 109.5 .
C7 C8 H8C 109.5 .
H8A C8 H8C 109.5 .
H8B C8 H8C 109.5 .
C7 C9 H9A 109.5 .
C7 C9 H9B 109.5 .
H9A C9 H9B 109.5 .
C7 C9 H9C 109.5 .
H9A C9 H9C 109.5 .
H9B C9 H9C 109.5 .
C11 C10 C12 117.1(5) .
C11 C10 C4 115.5(5) .
C12 C10 C4 109.5(4) .
C11 C10 H10 104.4 .
C12 C10 H10 104.4 .
C4 C10 H10 104.4 .
C10 C11 H11A 109.5 .
C10 C11 H11B 109.5 .
H11A C11 H11B 109.5 .
C10 C11 H11C 109.5 .
H11A C11 H11C 109.5 .
H11B C11 H11C 109.5 .
C10 C12 H12A 109.5 .
C10 C12 H12B 109.5 .
H12A C12 H12B 109.5 .
C10 C12 H12C 109.5 .
H12A C12 H12C 109.5 .
H12B C12 H12C 109.5 .
C6 C13 C14 111.2(3) .
C6 C13 C15 112.9(3) .
C14 C13 C15 109.4(3) .
C6 C13 H13 107.7 .
C14 C13 H13 107.7 .
C15 C13 H13 107.7 .
C13 C14 H14A 109.5 .
C13 C14 H14B 109.5 .
H14A C14 H14B 109.5 .
C13 C14 H14C 109.5 .
H14A C14 H14C 109.5 .
H14B C14 H14C 109.5 .
C13 C15 H15A 109.5 .
C13 C15 H15B 109.5 .
H15A C15 H15B 109.5 .
C13 C15 H15C 109.5 .
H15A C15 H15C 109.5 .
H15B C15 H15C 109.5 .
C21 C16 C17 117.9(3) .
C21 C16 Si2 119.9(3) .
C17 C16 Si2 122.2(3) .
C18 C17 C16 119.4(4) .
C18 C17 C22 117.9(4) .
C16 C17 C22 122.7(3) .
C19 C18 C17 123.4(4) .
C19 C18 H18 118.3 .
C17 C18 H18 118.3 .
C18 C19 C20 117.3(4) .
C18 C19 C25 119.3(5) .
C20 C19 C25 123.3(5) .
C19 C20 C21 122.1(4) .
C19 C20 H20 118.9 .
C21 C20 H20 118.9 .
C20 C21 C16 119.7(4) .
C20 C21 C28 117.9(4) .
C16 C21 C28 122.3(3) .
C17 C22 C23 111.8(3) .
C17 C22 C24 113.0(4) .
C23 C22 C24 109.8(4) .
C17 C22 H22 107.3 .
C23 C22 H22 107.3 .
C24 C22 H22 107.3 .
C22 C23 H23A 109.5 .
C22 C23 H23B 109.5 .
H23A C23 H23B 109.5 .
C22 C23 H23C 109.5 .
H23A C23 H23C 109.5 .
H23B C23 H23C 109.5 .
C22 C24 H24A 109.5 .
C22 C24 H24B 109.5 .
H24A C24 H24B 109.5 .
C22 C24 H24C 109.5 .
H24A C24 H24C 109.5 .
H24B C24 H24C 109.5 .
C26 C25 C27 110.4(4) .
C26 C25 C19 113.3(5) .
C27 C25 C19 110.1(4) .
C26 C25 H25 107.6 .
C27 C25 H25 107.6 .
C19 C25 H25 107.6 .
C25 C26 H26A 109.5 .
C25 C26 H26B 109.5 .
H26A C26 H26B 109.5 .
C25 C26 H26C 109.5 .
H26A C26 H26C 109.5 .
H26B C26 H26C 109.5 .
C25 C27 H27A 109.5 .
C25 C27 H27B 109.5 .
H27A C27 H27B 109.5 .
C25 C27 H27C 109.5 .
H27A C27 H27C 109.5 .
H27B C27 H27C 109.5 .
C21 C28 C29 110.5(3) .
C21 C28 C30 114.8(3) .
C29 C28 C30 108.7(3) .
C21 C28 H28 107.5 .
C29 C28 H28 107.5 .
C30 C28 H28 107.5 .
C28 C29 H29A 109.5 .
C28 C29 H29B 109.5 .
H29A C29 H29B 109.5 .
C28 C29 H29C 109.5 .
H29A C29 H29C 109.5 .
H29B C29 H29C 109.5 .
C28 C30 H30A 109.5 .
C28 C30 H30B 109.5 .
H30A C30 H30B 109.5 .
C28 C30 H30C 109.5 .
H30A C30 H30C 109.5 .
H30B C30 H30C 109.5 .
C32 C31 C36 117.2(3) .
C32 C31 Si3 125.3(2) .
C36 C31 Si3 117.5(2) .
C33 C32 C31 120.3(3) .
C33 C32 C37 116.6(3) .
C31 C32 C37 123.0(3) .
C34 C33 C32 122.8(3) .
C34 C33 H33 118.6 .
C32 C33 H33 118.6 .
C35 C34 C33 117.0(3) .
C35 C34 C40 121.7(3) .
C33 C34 C40 121.3(3) .
C34 C35 C36 122.9(3) .
C34 C35 H35 118.6 .
C36 C35 H35 118.6 .
C35 C36 C31 119.8(3) .
C35 C36 C43 116.9(3) .
C31 C36 C43 123.3(2) .
C32 C37 C38 110.7(3) .
C32 C37 C39 112.2(3) .
C38 C37 C39 110.6(3) .
C32 C37 H37 107.7 .
C38 C37 H37 107.7 .
C39 C37 H37 107.7 .
C37 C38 H38A 109.5 .
C37 C38 H38B 109.5 .
H38A C38 H38B 109.5 .
C37 C38 H38C 109.5 .
H38A C38 H38C 109.5 .
H38B C38 H38C 109.5 .
C37 C39 H39A 109.5 .
C37 C39 H39B 109.5 .
H39A C39 H39B 109.5 .
C37 C39 H39C 109.5 .
H39A C39 H39C 109.5 .
H39B C39 H39C 109.5 .
C42 C40 C34 111.9(3) .
C42 C40 C41 110.6(4) .
C34 C40 C41 110.6(3) .
C42 C40 H40 107.8 .
C34 C40 H40 107.8 .
C41 C40 H40 107.8 .
C40 C41 H41A 109.5 .
C40 C41 H41B 109.5 .
H41A C41 H41B 109.5 .
C40 C41 H41C 109.5 .
H41A C41 H41C 109.5 .
H41B C41 H41C 109.5 .
C40 C42 H42A 109.5 .
C40 C42 H42B 109.5 .
H42A C42 H42B 109.5 .
C40 C42 H42C 109.5 .
H42A C42 H42C 109.5 .
H42B C42 H42C 109.5 .
C36 C43 C44 112.6(3) .
C36 C43 C45 111.0(2) .
C44 C43 C45 111.2(3) .
C36 C43 H43 107.3 .
C44 C43 H43 107.3 .
C45 C43 H43 107.3 .
C43 C44 H44A 109.5 .
C43 C44 H44B 109.5 .
H44A C44 H44B 109.5 .
C43 C44 H44C 109.5 .
H44A C44 H44C 109.5 .
H44B C44 H44C 109.5 .
C43 C45 H45A 109.5 .
C43 C45 H45B 109.5 .
H45A C45 H45B 109.5 .
C43 C45 H45C 109.5 .
H45A C45 H45C 109.5 .
H45B C45 H45C 109.5 .
C47 C46 C51 117.1(3) .
C47 C46 Si3 126.0(2) .
C51 C46 Si3 116.8(2) .
C48 C47 C46 120.5(3) .
C48 C47 C52 116.5(3) .
C46 C47 C52 123.0(3) .
C49 C48 C47 122.5(3) .
C49 C48 H48 118.8 .
C47 C48 H48 118.8 .
C48 C49 C50 117.1(3) .
C48 C49 C55 123.1(3) .
C50 C49 C55 119.7(3) .
C49 C50 C51 123.3(3) .
C49 C50 H50 118.4 .
C51 C50 H50 118.4 .
C50 C51 C46 119.5(3) .
C50 C51 C58 117.1(3) .
C46 C51 C58 123.3(3) .
C47 C52 C54 113.0(3) .
C47 C52 C53 111.1(3) .
C54 C52 C53 110.0(3) .
C47 C52 H52 107.5 .
C54 C52 H52 107.5 .
C53 C52 H52 107.5 .
C52 C53 H53A 109.5 .
C52 C53 H53B 109.5 .
H53A C53 H53B 109.5 .
C52 C53 H53C 109.5 .
H53A C53 H53C 109.5 .
H53B C53 H53C 109.5 .
C52 C54 H54A 109.5 .
C52 C54 H54B 109.5 .
H54A C54 H54B 109.5 .
C52 C54 H54C 109.5 .
H54A C54 H54C 109.5 .
H54B C54 H54C 109.5 .
C57 C55 C56 109.8(5) .
C57 C55 C49 110.8(4) .
C56 C55 C49 113.5(4) .
C57 C55 H55 107.5 .
C56 C55 H55 107.5 .
C49 C55 H55 107.5 .
C55 C56 H56A 109.5 .
C55 C56 H56B 109.5 .
H56A C56 H56B 109.5 .
C55 C56 H56C 109.5 .
H56A C56 H56C 109.5 .
H56B C56 H56C 109.5 .
C55 C57 H57A 109.5 .
C55 C57 H57B 109.5 .
H57A C57 H57B 109.5 .
C55 C57 H57C 109.5 .
H57A C57 H57C 109.5 .
H57B C57 H57C 109.5 .
C51 C58 C60 110.9(3) .
C51 C58 C59 113.5(3) .
C60 C58 C59 110.4(3) .
C51 C58 H58 107.2 .
C60 C58 H58 107.2 .
C59 C58 H58 107.2 .
C58 C59 H59A 109.5 .
C58 C59 H59B 109.5 .
H59A C59 H59B 109.5 .
C58 C59 H59C 109.5 .
H59A C59 H59C 109.5 .
H59B C59 H59C 109.5 .
C58 C60 H60A 109.5 .
C58 C60 H60B 109.5 .
H60A C60 H60B 109.5 .
C58 C60 H60C 109.5 .
H60A C60 H60C 109.5 .
H60B C60 H60C 109.5 .
C66 C61 C62 117.8(3) .
C66 C61 Si9 122.9(2) .
C62 C61 Si9 119.3(2) .
C63 C62 C61 119.8(3) .
C63 C62 C67 116.9(3) .
C61 C62 C67 123.3(2) .
C64 C63 C62 122.9(3) .
C64 C63 H63 118.5 .
C62 C63 H63 118.5 .
C65 C64 C63 117.4(3) .
C65 C64 C70 123.5(3) .
C63 C64 C70 119.1(3) .
C64 C65 C66 122.8(3) .
C64 C65 H65 118.6 .
C66 C65 H65 118.6 .
C65 C66 C61 119.2(3) .
C65 C66 C73 118.7(3) .
C61 C66 C73 122.1(3) .
C62 C67 C69 110.6(2) .
C62 C67 C68 113.1(2) .
C69 C67 C68 110.1(3) .
C62 C67 H67 107.6 .
C69 C67 H67 107.6 .
C68 C67 H67 107.6 .
C67 C68 H68A 109.5 .
C67 C68 H68B 109.5 .
H68A C68 H68B 109.5 .
C67 C68 H68C 109.5 .
H68A C68 H68C 109.5 .
H68B C68 H68C 109.5 .
C67 C69 H69A 109.5 .
C67 C69 H69B 109.5 .
H69A C69 H69B 109.5 .
C67 C69 H69C 109.5 .
H69A C69 H69C 109.5 .
H69B C69 H69C 109.5 .
C71 C70 C72 111.8(3) .
C71 C70 C64 113.4(3) .
C72 C70 C64 109.8(3) .
C71 C70 H70 107.2 .
C72 C70 H70 107.2 .
C64 C70 H70 107.2 .
C70 C71 H71A 109.5 .
C70 C71 H71B 109.5 .
H71A C71 H71B 109.5 .
C70 C71 H71C 109.5 .
H71A C71 H71C 109.5 .
H71B C71 H71C 109.5 .
C70 C72 H72A 109.5 .
C70 C72 H72B 109.5 .
H72A C72 H72B 109.5 .
C70 C72 H72C 109.5 .
H72A C72 H72C 109.5 .
H72B C72 H72C 109.5 .
C66 C73 C75 111.8(3) .
C66 C73 C74 111.7(3) .
C75 C73 C74 109.7(3) .
C66 C73 H73 107.8 .
C75 C73 H73 107.8 .
C74 C73 H73 107.8 .
C73 C74 H74A 109.5 .
C73 C74 H74B 109.5 .
H74A C74 H74B 109.5 .
C73 C74 H74C 109.5 .
H74A C74 H74C 109.5 .
H74B C74 H74C 109.5 .
C73 C75 H75A 109.5 .
C73 C75 H75B 109.5 .
H75A C75 H75B 109.5 .
C73 C75 H75C 109.5 .
H75A C75 H75C 109.5 .
H75B C75 H75C 109.5 .
C81 C76 C77 118.5(3) .
C81 C76 Si7 120.1(3) .
C77 C76 Si7 121.3(3) .
C78 C77 C76 119.2(4) .
C78 C77 C82 117.8(4) .
C76 C77 C82 123.0(3) .
C79 C78 C77 122.9(4) .
C79 C78 H78 118.6 .
C77 C78 H78 118.6 .
C78 C79 C80 118.1(4) .
C78 C79 C85 121.2(5) .
C80 C79 C85 120.7(5) .
C79 C80 C81 122.1(4) .
C79 C80 H80 118.9 .
C81 C80 H80 118.9 .
C80 C81 C76 119.1(4) .
C80 C81 C88 117.3(4) .
C76 C81 C88 123.6(3) .
C77 C82 C84 111.6(3) .
C77 C82 C83 114.7(3) .
C84 C82 C83 108.1(3) .
C77 C82 H82 107.4 .
C84 C82 H82 107.4 .
C83 C82 H82 107.4 .
C82 C83 H83A 109.5 .
C82 C83 H83B 109.5 .
H83A C83 H83B 109.5 .
C82 C83 H83C 109.5 .
H83A C83 H83C 109.5 .
H83B C83 H83C 109.5 .
C82 C84 H84A 109.5 .
C82 C84 H84B 109.5 .
H84A C84 H84B 109.5 .
C82 C84 H84C 109.5 .
H84A C84 H84C 109.5 .
H84B C84 H84C 109.5 .
C87 C85 C86 122.2(7) .
C87 C85 C79 109.8(5) .
C86 C85 C79 111.3(4) .
C87 C85 H85 103.8 .
C86 C85 H85 103.8 .
C79 C85 H85 103.8 .
C85 C86 H86A 109.5 .
C85 C86 H86B 109.5 .
H86A C86 H86B 109.5 .
C85 C86 H86C 109.5 .
H86A C86 H86C 109.5 .
H86B C86 H86C 109.5 .
C85 C87 H87A 109.5 .
C85 C87 H87B 109.5 .
H87A C87 H87B 109.5 .
C85 C87 H87C 109.5 .
H87A C87 H87C 109.5 .
H87B C87 H87C 109.5 .
C90 C88 C81 111.2(3) .
C90 C88 C89 110.6(4) .
C81 C88 C89 113.6(3) .
C90 C88 H88 107.0 .
C81 C88 H88 107.0 .
C89 C88 H88 107.0 .
C88 C89 H89A 109.5 .
C88 C89 H89B 109.5 .
H89A C89 H89B 109.5 .
C88 C89 H89C 109.5 .
H89A C89 H89C 109.5 .
H89B C89 H89C 109.5 .
C88 C90 H90A 109.5 .
C88 C90 H90B 109.5 .
H90A C90 H90B 109.5 .
C88 C90 H90C 109.5 .
H90A C90 H90C 109.5 .
H90B C90 H90C 109.5 .
C92 C91 C96 117.2(3) .
C92 C91 Si8 126.5(2) .
C96 C91 Si8 116.4(2) .
C93 C92 C91 120.0(3) .
C93 C92 C97 116.9(3) .
C91 C92 C97 123.1(3) .
C94 C93 C92 123.1(3) .
C94 C93 H93 118.4 .
C92 C93 H93 118.4 .
C95 C94 C93 116.5(3) .
C95 C94 C100 122.7(3) .
C93 C94 C100 120.8(3) .
C94 C95 C96 123.1(3) .
C94 C95 H95 118.5 .
C96 C95 H95 118.5 .
C95 C96 C91 120.1(3) .
C95 C96 C103 117.1(3) .
C91 C96 C103 122.8(3) .
C98 C97 C92 110.8(3) .
C98 C97 C99 110.3(3) .
C92 C97 C99 113.6(3) .
C98 C97 H97 107.3 .
C92 C97 H97 107.3 .
C99 C97 H97 107.3 .
C97 C98 H98A 109.5 .
C97 C98 H98B 109.5 .
H98A C98 H98B 109.5 .
C97 C98 H98C 109.5 .
H98A C98 H98C 109.5 .
H98B C98 H98C 109.5 .
C97 C99 H99A 109.5 .
C97 C99 H99B 109.5 .
H99A C99 H99B 109.5 .
C97 C99 H99C 109.5 .
H99A C99 H99C 109.5 .
H99B C99 H99C 109.5 .
C1B1 C100 C1B2 115.8(16) .
C1A2 C100 C1A1 107.8(8) .
C1A2 C100 C94 114.6(4) .
C1B1 C100 C94 116.0(10) .
C1B2 C100 C94 108.2(8) .
C1A1 C100 C94 110.7(4) .
C1A2 C100 H1A0 107.8 .
C1A1 C100 H1A0 107.8 .
C94 C100 H1A0 107.8 .
C1B1 C100 H1B0 105.2 .
C1B2 C100 H1B0 105.2 .
C94 C100 H1B0 105.2 .
C100 C1A1 H1A1 109.5 .
C100 C1A1 H1A2 109.5 .
H1A1 C1A1 H1A2 109.5 .
C100 C1A1 H1A3 109.5 .
H1A1 C1A1 H1A3 109.5 .
H1A2 C1A1 H1A3 109.5 .
C100 C1A2 H1A4 109.5 .
C100 C1A2 H1A5 109.5 .
H1A4 C1A2 H1A5 109.5 .
C100 C1A2 H1A6 109.5 .
H1A4 C1A2 H1A6 109.5 .
H1A5 C1A2 H1A6 109.5 .
C100 C1B1 H1B1 109.5 .
C100 C1B1 H1B2 109.5 .
H1B1 C1B1 H1B2 109.5 .
C100 C1B1 H1B3 109.5 .
H1B1 C1B1 H1B3 109.5 .
H1B2 C1B1 H1B3 109.5 .
C100 C1B2 H1B4 109.5 .
C100 C1B2 H1B5 109.5 .
H1B4 C1B2 H1B5 109.5 .
C100 C1B2 H1B6 109.5 .
H1B4 C1B2 H1B6 109.5 .
H1B5 C1B2 H1B6 109.5 .
C96 C103 C104 112.5(3) .
C96 C103 C105 110.7(3) .
C104 C103 C105 110.8(3) .
C96 C103 H103 107.6 .
C104 C103 H103 107.6 .
C105 C103 H103 107.6 .
C103 C104 H10A 109.5 .
C103 C104 H10B 109.5 .
H10A C104 H10B 109.5 .
C103 C104 H10C 109.5 .
H10A C104 H10C 109.5 .
H10B C104 H10C 109.5 .
C103 C105 H10D 109.5 .
C103 C105 H10E 109.5 .
H10D C105 H10E 109.5 .
C103 C105 H10F 109.5 .
H10D C105 H10F 109.5 .
H10E C105 H10F 109.5 .
C111 C106 C107 117.7(3) .
C111 C106 Si8 125.8(2) .
C107 C106 Si8 116.6(2) .
C108 C107 C106 119.2(3) .
C108 C107 C112 116.7(3) .
C106 C107 C112 124.1(3) .
C109 C108 C107 123.3(3) .
C109 C108 H108 118.3 .
C107 C108 H108 118.3 .
C108 C109 C110 117.0(3) .
C108 C109 C115 123.4(4) .
C110 C109 C115 119.6(4) .
C109 C110 C111 123.0(4) .
C109 C110 H110 118.5 .
C111 C110 H110 118.5 .
C110 C111 C106 119.7(3) .
C110 C111 C118 116.7(3) .
C106 C111 C118 123.6(3) .
C107 C112 C113 111.1(3) .
C107 C112 C114 113.0(3) .
C113 C112 C114 110.3(3) .
C107 C112 H112 107.4 .
C113 C112 H112 107.4 .
C114 C112 H112 107.4 .
C112 C113 H11D 109.5 .
C112 C113 H11E 109.5 .
H11D C113 H11E 109.5 .
C112 C113 H11F 109.5 .
H11D C113 H11F 109.5 .
H11E C113 H11F 109.5 .
C112 C114 H11G 109.5 .
C112 C114 H11H 109.5 .
H11G C114 H11H 109.5 .
C112 C114 H11I 109.5 .
H11G C114 H11I 109.5 .
H11H C114 H11I 109.5 .
C1B7 C115 C1B6 134.8(6) .
C1A7 C115 C1A6 127.5(9) .
C1B7 C115 C109 111.4(5) .
C1B6 C115 C109 113.4(5) .
C1A7 C115 C109 114.3(8) .
C1A6 C115 C109 109.8(8) .
C1A7 C115 H1AA 99.7 .
C1A6 C115 H1AA 99.7 .
C109 C115 H1AA 99.7 .
C1B7 C115 H1BA 92.0 .
C1B6 C115 H1BA 92.0 .
C109 C115 H1BA 92.0 .
C115 C1A6 H1A7 109.5 .
C115 C1A6 H1A8 109.5 .
H1A7 C1A6 H1A8 109.5 .
C115 C1A6 H1A9 109.5 .
H1A7 C1A6 H1A9 109.5 .
H1A8 C1A6 H1A9 109.5 .
C115 C1A7 H1AX 109.5 .
C115 C1A7 H1AY 109.5 .
H1AX C1A7 H1AY 109.5 .
C115 C1A7 H1AZ 109.5 .
H1AX C1A7 H1AZ 109.5 .
H1AY C1A7 H1AZ 109.5 .
C115 C1B6 H1B7 109.5 .
C115 C1B6 H1B8 109.5 .
H1B7 C1B6 H1B8 109.5 .
C115 C1B6 H1B9 109.5 .
H1B7 C1B6 H1B9 109.5 .
H1B8 C1B6 H1B9 109.5 .
C115 C1B7 H1BX 109.5 .
C115 C1B7 H1BY 109.5 .
H1BX C1B7 H1BY 109.5 .
C115 C1B7 H1BZ 109.5 .
H1BX C1B7 H1BZ 109.5 .
H1BY C1B7 H1BZ 109.5 .
C111 C118 C120 110.8(3) .
C111 C118 C119 113.2(3) .
C120 C118 C119 109.3(3) .
C111 C118 H118 107.8 .
C120 C118 H118 107.8 .
C119 C118 H118 107.8 .
C118 C119 H11J 109.5 .
C118 C119 H11K 109.5 .
H11J C119 H11K 109.5 .
C118 C119 H11L 109.5 .
H11J C119 H11L 109.5 .
H11K C119 H11L 109.5 .
C118 C120 H12D 109.5 .
C118 C120 H12E 109.5 .
H12D C120 H12E 109.5 .
C118 C120 H12F 109.5 .
H12D C120 H12F 109.5 .
H12E C120 H12F 109.5 .
O1 Li1 Si1 119.0(3) .
O1 Li1 Si6 131.4(3) .
Si1 Li1 Si6 109.6(2) .
O1 Li1 Li4 160.0(4) .
Si1 Li1 Li4 57.27(15) .
Si6 Li1 Li4 56.25(15) .
O1 Li1 Li2 150.2(4) .
Si1 Li1 Li2 62.39(16) .
Si6 Li1 Li2 58.28(16) .
Li4 Li1 Li2 48.92(17) .
O2 Li2 Li4 174.7(4) .
O2 Li2 Si6 122.9(3) .
Li4 Li2 Si6 59.95(16) .
O2 Li2 Si5 117.8(2) .
Li4 Li2 Si5 59.25(17) .
Si6 Li2 Si5 119.19(18) .
O2 Li2 Si10 119.0(3) .
Li4 Li2 Si10 58.43(17) .
Si6 Li2 Si10 52.25(10) .
Si5 Li2 Si10 95.44(17) .
O2 Li2 Si1 123.9(3) .
Li4 Li2 Si1 58.46(17) .
Si6 Li2 Si1 94.57(16) .
Si5 Li2 Si1 51.57(10) .
Si10 Li2 Si1 116.88(17) .
O2 Li2 Li3 112.1(3) .
Li4 Li2 Li3 62.6(2) .
Si6 Li2 Li3 99.5(2) .
Si5 Li2 Li3 52.20(14) .
Si10 Li2 Li3 51.20(14) .
Si1 Li2 Li3 98.85(19) .
O2 Li2 Li1 121.2(3) .
Li4 Li2 Li1 64.1(2) .
Si6 Li2 Li1 52.21(15) .
Si5 Li2 Li1 98.7(2) .
Si10 Li2 Li1 99.72(19) .
Si1 Li2 Li1 50.57(14) .
Li3 Li2 Li1 126.7(2) .
O3 Li3 Si10 118.1(3) .
O3 Li3 Si5 130.6(3) .
Si10 Li3 Si5 110.5(2) .
O3 Li3 Li4 167.2(3) .
Si10 Li3 Li4 57.76(15) .
Si5 Li3 Li4 57.05(15) .
O3 Li3 Li2 141.5(3) .
Si10 Li3 Li2 61.91(16) .
Si5 Li3 Li2 59.38(16) .
Li4 Li3 Li2 49.70(17) .
Li2 Li4 Si5 66.17(18) .
Li2 Li4 Si6 65.14(18) .
Si5 Li4 Si6 131.3(2) .
Li2 Li4 Si10 68.48(19) .
Si5 Li4 Si10 105.85(17) .
Si6 Li4 Si10 56.29(11) .
Li2 Li4 Si1 68.96(19) .
Si5 Li4 Si1 56.09(11) .
Si6 Li4 Si1 103.96(19) .
Si10 Li4 Si1 137.4(2) .
Li2 Li4 Li3 67.7(2) .
Si5 Li4 Li3 55.09(14) .
Si6 Li4 Li3 105.8(2) .
Si10 Li4 Li3 54.68(14) .
Si1 Li4 Li3 108.3(2) .
Li2 Li4 Li1 67.0(2) .
Si5 Li4 Li1 104.5(2) .
Si6 Li4 Li1 54.07(15) .
Si10 Li4 Li1 107.5(2) .
Si1 Li4 Li1 53.43(15) .
Li3 Li4 Li1 134.7(3) .
C121 O1 C124 107.4(3) .
C121 O1 Li1 130.2(3) .
C124 O1 Li1 122.3(3) .
C125 O2 C128 108.8(3) .
C125 O2 Li2 128.5(3) .
C128 O2 Li2 122.7(3) .
C129 O3 C132 108.9(3) .
C129 O3 Li3 123.5(3) .
C132 O3 Li3 125.8(3) .
O1 C121 C122 109.1(4) .
O1 C121 H12G 109.9 .
C122 C121 H12G 109.9 .
O1 C121 H12H 109.9 .
C122 C121 H12H 109.9 .
H12G C121 H12H 108.3 .
C121 C122 C123 104.1(4) .
C121 C122 H12I 110.9 .
C123 C122 H12I 110.9 .
C121 C122 H12J 110.9 .
C123 C122 H12J 110.9 .
H12I C122 H12J 109.0 .
C124 C123 C122 107.1(4) .
C124 C123 H12K 110.3 .
C122 C123 H12K 110.3 .
C124 C123 H12L 110.3 .
C122 C123 H12L 110.3 .
H12K C123 H12L 108.6 .
C123 C124 O1 109.3(4) .
C123 C124 H12M 109.8 .
O1 C124 H12M 109.8 .
C123 C124 H12N 109.8 .
O1 C124 H12N 109.8 .
H12M C124 H12N 108.3 .
O2 C125 C126 105.2(4) .
O2 C125 H12O 110.7 .
C126 C125 H12O 110.7 .
O2 C125 H12P 110.7 .
C126 C125 H12P 110.7 .
H12O C125 H12P 108.8 .
C127 C126 C125 104.3(5) .
C127 C126 H12Q 110.9 .
C125 C126 H12Q 110.9 .
C127 C126 H12R 110.9 .
C125 C126 H12R 110.9 .
H12Q C126 H12R 108.9 .
C126 C127 C128 106.2(4) .
C126 C127 H12S 110.5 .
C128 C127 H12S 110.5 .
C126 C127 H12T 110.5 .
C128 C127 H12T 110.5 .
H12S C127 H12T 108.7 .
O2 C128 C127 104.7(4) .
O2 C128 H12U 110.8 .
C127 C128 H12U 110.8 .
O2 C128 H12V 110.8 .
C127 C128 H12V 110.8 .
H12U C128 H12V 108.9 .
O3 C129 C130 104.1(4) .
O3 C129 H12W 110.9 .
C130 C129 H12W 110.9 .
O3 C129 H12$ 110.9 .
C130 C129 H12$ 110.9 .
H12W C129 H12$ 109.0 .
C131 C130 C129 105.9(6) .
C131 C130 H13A 110.5 .
C129 C130 H13A 110.5 .
C131 C130 H13B 110.5 .
C129 C130 H13B 110.5 .
H13A C130 H13B 108.7 .
C132 C131 C130 104.6(6) .
C132 C131 H13C 110.8 .
C130 C131 H13C 110.8 .
C132 C131 H13D 110.8 .
C130 C131 H13D 110.8 .
H13C C131 H13D 108.9 .
O3 C132 C131 108.1(5) .
O3 C132 H13E 110.1 .
C131 C132 H13E 110.1 .
O3 C132 H13F 110.1 .
C131 C132 H13F 110.1 .
H13E C132 H13F 108.4 .
Si14 Si11 Si12 73.47(4) .
Si14 Si11 Si15 57.17(3) .
Si12 Si11 Si15 56.24(3) .
Si14 Si11 Li5 132.58(14) .
Si12 Si11 Li5 153.03(14) .
Si15 Si11 Li5 126.57(11) .
Si14 Si11 Li8 80.95(11) .
Si12 Si11 Li8 118.03(11) .
Si15 Si11 Li8 62.34(11) .
Li5 Si11 Li8 68.18(15) .
Si14 Si11 Li6 120.09(11) .
Si12 Si11 Li6 93.85(10) .
Si15 Si11 Li6 67.12(10) .
Li5 Si11 Li6 68.16(16) .
Li8 Si11 Li6 53.62(14) .
C148 Si12 Si15 129.88(11) .
C148 Si12 Si13 126.99(10) .
Si15 Si12 Si13 97.48(4) .
C148 Si12 Si11 121.97(11) .
Si15 Si12 Si11 66.44(3) .
Si13 Si12 Si11 95.64(4) .
C148 Si12 Si14 173.70(11) .
Si15 Si12 Si14 53.61(3) .
Si13 Si12 Si14 53.39(3) .
Si11 Si12 Si14 53.07(3) .
C178 Si13 C163 103.93(13) .
C178 Si13 Si12 109.58(10) .
C163 Si13 Si12 130.34(12) .
C178 Si13 Si14 129.42(11) .
C163 Si13 Si14 110.94(10) .
Si12 Si13 Si14 73.48(4) .
C133 Si14 Si11 130.58(10) .
C133 Si14 Si13 128.91(10) .
Si11 Si14 Si13 95.74(4) .
C133 Si14 Si15 119.27(10) .
Si11 Si14 Si15 66.15(4) .
Si13 Si14 Si15 96.43(4) .
C133 Si14 Si12 170.57(10) .
Si11 Si14 Si12 53.45(3) .
Si13 Si14 Si12 53.13(3) .
Si15 Si14 Si12 52.63(3) .
Si12 Si15 Si14 73.76(4) .
Si12 Si15 Si11 57.32(3) .
Si14 Si15 Si11 56.68(3) .
Si12 Si15 Li7 145.29(14) .
Si14 Si15 Li7 138.39(13) .
Si11 Si15 Li7 122.26(11) .
Si12 Si15 Li8 118.65(11) .
Si14 Si15 Li8 80.49(11) .
Si11 Si15 Li8 61.89(11) .
Li7 Si15 Li8 67.92(15) .
Si12 Si15 Li6 91.29(10) .
Si14 Si15 Li6 114.99(10) .
Si11 Si15 Li6 62.11(10) .
Li7 Si15 Li6 65.36(15) .
Li8 Si15 Li6 52.08(14) .
Si17 Si16 Si19 73.52(3) .
Si17 Si16 Si20 57.12(3) .
Si19 Si16 Si20 56.35(3) .
Si17 Si16 Li5 145.79(14) .
Si19 Si16 Li5 138.02(14) .
Si20 Si16 Li5 122.34(11) .
Si17 Si16 Li8 117.26(11) .
Si19 Si16 Li8 81.57(11) .
Si20 Si16 Li8 61.02(10) .
Li5 Si16 Li8 67.54(15) .
Si17 Si16 Li6 87.97(10) .
Si19 Si16 Li6 115.24(10) .
Si20 Si16 Li6 61.47(10) .
Li5 Si16 Li6 67.82(15) .
Li8 Si16 Li6 53.08(15) .
C208 Si17 Si16 130.09(8) .
C208 Si17 Si20 120.57(8) .
Si16 Si17 Si20 66.64(3) .
C208 Si17 Si18 127.32(9) .
Si16 Si17 Si18 97.90(4) .
Si20 Si17 Si18 95.31(3) .
C208 Si17 Si19 172.24(8) .
Si16 Si17 Si19 53.66(3) .
Si20 Si17 Si19 52.96(3) .
Si18 Si17 Si19 53.57(3) .
C238 Si18 C223 104.26(11) .
C238 Si18 Si17 130.56(9) .
C223 Si18 Si17 109.23(8) .
C238 Si18 Si19 111.18(9) .
C223 Si18 Si19 129.27(9) .
Si17 Si18 Si19 72.95(3) .
C193 Si19 Si20 130.26(9) .
C193 Si19 Si16 120.24(9) .
Si20 Si19 Si16 66.53(3) .
C193 Si19 Si18 128.21(9) .
Si20 Si19 Si18 95.73(3) .
Si16 Si19 Si18 97.11(4) .
C193 Si19 Si17 171.77(9) .
Si20 Si19 Si17 53.57(3) .
Si16 Si19 Si17 52.82(3) .
Si18 Si19 Si17 53.48(3) .
Si19 Si20 Si17 73.47(3) .
Si19 Si20 Si16 57.12(3) .
Si17 Si20 Si16 56.24(3) .
Si19 Si20 Li7 136.75(14) .
Si17 Si20 Li7 148.63(14) .
Si16 Si20 Li7 126.13(11) .
Si19 Si20 Li8 83.12(11) .
Si17 Si20 Li8 118.48(11) .
Si16 Si20 Li8 63.14(11) .
Li7 Si20 Li8 68.06(16) .
Si19 Si20 Li6 120.01(10) .
Si17 Si20 Li6 90.08(11) .
Si16 Si20 Li6 65.72(10) .
Li7 Si20 Li6 68.38(16) .
Li8 Si20 Li6 54.80(15) .
C134 C133 C138 117.6(3) .
C134 C133 Si14 119.2(2) .
C138 C133 Si14 123.2(2) .
C135 C134 C133 119.2(3) .
C135 C134 C139 117.4(3) .
C133 C134 C139 123.4(3) .
C136 C135 C134 123.0(3) .
C136 C135 H135 118.5 .
C134 C135 H135 118.5 .
C137 C136 C135 117.0(3) .
C137 C136 C142 121.7(4) .
C135 C136 C142 121.2(4) .
C136 C137 C138 123.0(4) .
C136 C137 H137 118.5 .
C138 C137 H137 118.5 .
C137 C138 C133 120.0(3) .
C137 C138 C145 117.3(3) .
C133 C138 C145 122.7(3) .
C134 C139 C140 113.8(3) .
C134 C139 C141 110.8(3) .
C140 C139 C141 109.0(3) .
C134 C139 H139 107.7 .
C140 C139 H139 107.7 .
C141 C139 H139 107.7 .
C139 C140 H14D 109.5 .
C139 C140 H14E 109.5 .
H14D C140 H14E 109.5 .
C139 C140 H14F 109.5 .
H14D C140 H14F 109.5 .
H14E C140 H14F 109.5 .
C139 C141 H14G 109.5 .
C139 C141 H14H 109.5 .
H14G C141 H14H 109.5 .
C139 C141 H14I 109.5 .
H14G C141 H14I 109.5 .
H14H C141 H14I 109.5 .
C144 C142 C143 119.5(6) .
C144 C142 C136 114.2(5) .
C143 C142 C136 113.9(4) .
C144 C142 H142 101.8 .
C143 C142 H142 101.8 .
C136 C142 H142 101.8 .
C142 C143 H14J 109.5 .
C142 C143 H14K 109.5 .
H14J C143 H14K 109.5 .
C142 C143 H14L 109.5 .
H14J C143 H14L 109.5 .
H14K C143 H14L 109.5 .
C142 C144 H14M 109.5 .
C142 C144 H14N 109.5 .
H14M C144 H14N 109.5 .
C142 C144 H14O 109.5 .
H14M C144 H14O 109.5 .
H14N C144 H14O 109.5 .
C138 C145 C146 111.8(3) .
C138 C145 C147 112.2(3) .
C146 C145 C147 109.9(3) .
C138 C145 H145 107.5 .
C146 C145 H145 107.5 .
C147 C145 H145 107.5 .
C145 C146 H14P 109.5 .
C145 C146 H14Q 109.5 .
H14P C146 H14Q 109.5 .
C145 C146 H14R 109.5 .
H14P C146 H14R 109.5 .
H14Q C146 H14R 109.5 .
C145 C147 H14S 109.5 .
C145 C147 H14T 109.5 .
H14S C147 H14T 109.5 .
C145 C147 H14U 109.5 .
H14S C147 H14U 109.5 .
H14T C147 H14U 109.5 .
C153 C148 C149 118.9(3) .
C153 C148 Si12 120.0(3) .
C149 C148 Si12 121.0(3) .
C150 C149 C148 118.4(5) .
C150 C149 C154 118.3(4) .
C148 C149 C154 123.3(4) .
C151 C150 C149 123.2(5) .
C151 C150 H150 118.4 .
C149 C150 H150 118.4 .
C150 C151 C152 118.6(5) .
C150 C151 C157 120.6(7) .
C152 C151 C157 120.8(7) .
C151 C152 C153 122.0(5) .
C151 C152 H152 119.0 .
C153 C152 H152 119.0 .
C152 C153 C148 118.9(4) .
C152 C153 C160 117.9(4) .
C148 C153 C160 123.1(3) .
C149 C154 C155 112.7(4) .
C149 C154 C156 112.9(4) .
C155 C154 C156 109.4(4) .
C149 C154 H154 107.2 .
C155 C154 H154 107.2 .
C156 C154 H154 107.2 .
C154 C155 H15D 109.5 .
C154 C155 H15E 109.5 .
H15D C155 H15E 109.5 .
C154 C155 H15F 109.5 .
H15D C155 H15F 109.5 .
H15E C155 H15F 109.5 .
C154 C156 H15G 109.5 .
C154 C156 H15H 109.5 .
H15G C156 H15H 109.5 .
C154 C156 H15I 109.5 .
H15G C156 H15I 109.5 .
H15H C156 H15I 109.5 .
C0B8 C157 C159 119.8(19) .
C159 C157 C0A8 121.2(10) .
C0B8 C157 C151 112.4(14) .
C159 C157 C151 110.3(7) .
C0A8 C157 C151 113.1(8) .
C159 C157 HA57 103.3 .
C0A8 C157 HA57 103.3 .
C151 C157 HA57 103.3 .
C0B8 C157 HB57 104.2 .
C159 C157 HB57 104.2 .
C151 C157 HB57 104.2 .
C157 C0A8 H0A1 109.5 .
C157 C0A8 H0A2 109.5 .
H0A1 C0A8 H0A2 109.5 .
C157 C0A8 H0A3 109.5 .
H0A1 C0A8 H0A3 109.5 .
H0A2 C0A8 H0A3 109.5 .
C157 C0B8 H0B1 109.5 .
C157 C0B8 H0B2 109.5 .
H0B1 C0B8 H0B2 109.5 .
C157 C0B8 H0B3 109.5 .
H0B1 C0B8 H0B3 109.5 .
H0B2 C0B8 H0B3 109.5 .
C157 C159 H15J 109.5 .
C157 C159 H15K 109.5 .
H15J C159 H15K 109.5 .
C157 C159 H15L 109.5 .
H15J C159 H15L 109.5 .
H15K C159 H15L 109.5 .
C161 C160 C153 111.4(3) .
C161 C160 C162 108.5(3) .
C153 C160 C162 113.4(3) .
C161 C160 H160 107.8 .
C153 C160 H160 107.8 .
C162 C160 H160 107.8 .
C160 C161 H16A 109.5 .
C160 C161 H16B 109.5 .
H16A C161 H16B 109.5 .
C160 C161 H16C 109.5 .
H16A C161 H16C 109.5 .
H16B C161 H16C 109.5 .
C160 C162 H16D 109.5 .
C160 C162 H16E 109.5 .
H16D C162 H16E 109.5 .
C160 C162 H16F 109.5 .
H16D C162 H16F 109.5 .
H16E C162 H16F 109.5 .
C164 C163 C168 118.2(3) .
C164 C163 Si13 125.8(3) .
C168 C163 Si13 116.1(3) .
C163 C164 C165 119.2(4) .
C163 C164 C169 123.7(3) .
C165 C164 C169 117.2(4) .
C166 C165 C164 123.1(5) .
C166 C165 H165 118.4 .
C164 C165 H165 118.4 .
C167 C166 C165 117.9(4) .
C167 C166 C7A2 111.1(7) .
C165 C166 C7A2 129.7(6) .
C167 C166 C7B2 132.4(8) .
C165 C166 C7B2 106.6(8) .
C166 C167 C168 122.7(5) .
C166 C167 H167 118.6 .
C168 C167 H167 118.6 .
C167 C168 C163 118.8(4) .
C167 C168 C175 117.0(4) .
C163 C168 C175 124.2(3) .
C164 C169 C170 111.6(3) .
C164 C169 C171 112.0(3) .
C170 C169 C171 110.5(3) .
C164 C169 H169 107.5 .
C170 C169 H169 107.5 .
C171 C169 H169 107.5 .
C169 C170 H17A 109.5 .
C169 C170 H17B 109.5 .
H17A C170 H17B 109.5 .
C169 C170 H17C 109.5 .
H17A C170 H17C 109.5 .
H17B C170 H17C 109.5 .
C169 C171 H17D 109.5 .
C169 C171 H17E 109.5 .
H17D C171 H17E 109.5 .
C169 C171 H17F 109.5 .
H17D C171 H17F 109.5 .
H17E C171 H17F 109.5 .
C7A4 C7A2 C7A3 111.4(9) .
C7A4 C7A2 C166 108.5(7) .
C7A3 C7A2 C166 121.1(7) .
C7A4 C7A2 H7A2 104.8 .
C7A3 C7A2 H7A2 104.8 .
C166 C7A2 H7A2 104.8 .
C7A2 C7A3 H7A1 109.5 .
C7A2 C7A3 H7A3 109.5 .
H7A1 C7A3 H7A3 109.5 .
C7A2 C7A3 H7A4 109.5 .
H7A1 C7A3 H7A4 109.5 .
H7A3 C7A3 H7A4 109.5 .
C7A2 C7A4 H7A5 109.5 .
C7A2 C7A4 H7A6 109.5 .
H7A5 C7A4 H7A6 109.5 .
C7A2 C7A4 H7A7 109.5 .
H7A5 C7A4 H7A7 109.5 .
H7A6 C7A4 H7A7 109.5 .
C7B3 C7B2 C7B4 108.7(14) .
C7B3 C7B2 C166 102.7(10) .
C7B4 C7B2 C166 132.2(11) .
C7B3 C7B2 H7B2 103.3 .
C7B4 C7B2 H7B2 103.3 .
C166 C7B2 H7B2 103.3 .
C7B2 C7B3 H7B1 109.5 .
C7B2 C7B3 H7B3 109.5 .
H7B1 C7B3 H7B3 109.5 .
C7B2 C7B3 H7B4 109.5 .
H7B1 C7B3 H7B4 109.5 .
H7B3 C7B3 H7B4 109.5 .
C7B2 C7B4 H7B5 109.5 .
C7B2 C7B4 H7B6 109.5 .
H7B5 C7B4 H7B6 109.5 .
C7B2 C7B4 H7B7 109.5 .
H7B5 C7B4 H7B7 109.5 .
H7B6 C7B4 H7B7 109.5 .
C168 C175 C176 113.3(4) .
C168 C175 C177 111.0(4) .
C176 C175 C177 110.9(4) .
C168 C175 H175 107.1 .
C176 C175 H175 107.1 .
C177 C175 H175 107.1 .
C175 C176 H17G 109.5 .
C175 C176 H17H 109.5 .
H17G C176 H17H 109.5 .
C175 C176 H17I 109.5 .
H17G C176 H17I 109.5 .
H17H C176 H17I 109.5 .
C175 C177 H17J 109.5 .
C175 C177 H17K 109.5 .
H17J C177 H17K 109.5 .
C175 C177 H17L 109.5 .
H17J C177 H17L 109.5 .
H17K C177 H17L 109.5 .
C179 C178 C183 117.3(3) .
C179 C178 Si13 125.7(2) .
C183 C178 Si13 117.0(2) .
C180 C179 C178 119.9(3) .
C180 C179 C184 116.6(3) .
C178 C179 C184 123.5(3) .
C181 C180 C179 122.8(4) .
C181 C180 H180 118.6 .
C179 C180 H180 118.6 .
C182 C181 C180 117.5(3) .
C182 C181 C187 120.9(4) .
C180 C181 C187 121.5(4) .
C181 C182 C183 122.6(4) .
C181 C182 H182 118.7 .
C183 C182 H182 118.7 .
C182 C183 C178 119.9(3) .
C182 C183 C190 116.4(3) .
C178 C183 C190 123.7(3) .
C179 C184 C185 111.0(3) .
C179 C184 C186 112.8(3) .
C185 C184 C186 110.1(3) .
C179 C184 H184 107.6 .
C185 C184 H184 107.6 .
C186 C184 H184 107.6 .
C184 C185 H18A 109.5 .
C184 C185 H18B 109.5 .
H18A C185 H18B 109.5 .
C184 C185 H18C 109.5 .
H18A C185 H18C 109.5 .
H18B C185 H18C 109.5 .
C184 C186 H18D 109.5 .
C184 C186 H18E 109.5 .
H18D C186 H18E 109.5 .
C184 C186 H18F 109.5 .
H18D C186 H18F 109.5 .
H18E C186 H18F 109.5 .
C189 C187 C188 118.1(6) .
C189 C187 C181 112.7(4) .
C188 C187 C181 111.0(4) .
C189 C187 H187 104.5 .
C188 C187 H187 104.5 .
C181 C187 H187 104.5 .
C187 C188 H18G 109.5 .
C187 C188 H18H 109.5 .
H18G C188 H18H 109.5 .
C187 C188 H18I 109.5 .
H18G C188 H18I 109.5 .
H18H C188 H18I 109.5 .
C187 C189 H18J 109.5 .
C187 C189 H18K 109.5 .
H18J C189 H18K 109.5 .
C187 C189 H18L 109.5 .
H18J C189 H18L 109.5 .
H18K C189 H18L 109.5 .
C183 C190 C192 111.3(3) .
C183 C190 C191 112.4(3) .
C192 C190 C191 111.3(3) .
C183 C190 H190 107.2 .
C192 C190 H190 107.2 .
C191 C190 H190 107.2 .
C190 C191 H19A 109.5 .
C190 C191 H19B 109.5 .
H19A C191 H19B 109.5 .
C190 C191 H19C 109.5 .
H19A C191 H19C 109.5 .
H19B C191 H19C 109.5 .
C190 C192 H19D 109.5 .
C190 C192 H19E 109.5 .
H19D C192 H19E 109.5 .
C190 C192 H19F 109.5 .
H19D C192 H19F 109.5 .
H19E C192 H19F 109.5 .
C194 C193 C198 117.5(2) .
C194 C193 Si19 119.54(19) .
C198 C193 Si19 122.91(19) .
C195 C194 C193 119.7(2) .
C195 C194 C199 117.6(2) .
C193 C194 C199 122.7(2) .
C196 C195 C194 122.8(3) .
C196 C195 H195 118.6 .
C194 C195 H195 118.6 .
C197 C196 C195 117.5(3) .
C197 C196 C202 119.8(3) .
C195 C196 C202 122.5(3) .
C196 C197 C198 122.4(3) .
C196 C197 H197 118.8 .
C198 C197 H197 118.8 .
C197 C198 C193 120.1(2) .
C197 C198 C205 117.6(2) .
C193 C198 C205 122.3(2) .
C194 C199 C201 111.2(3) .
C194 C199 C200 113.2(2) .
C201 C199 C200 110.1(2) .
C194 C199 H199 107.4 .
C201 C199 H199 107.4 .
C200 C199 H199 107.4 .
C199 C200 H20A 109.5 .
C199 C200 H20B 109.5 .
H20A C200 H20B 109.5 .
C199 C200 H20C 109.5 .
H20A C200 H20C 109.5 .
H20B C200 H20C 109.5 .
C199 C201 H20D 109.5 .
C199 C201 H20E 109.5 .
H20D C201 H20E 109.5 .
C199 C201 H20F 109.5 .
H20D C201 H20F 109.5 .
H20E C201 H20F 109.5 .
C196 C202 C203 113.2(3) .
C196 C202 C204 109.3(3) .
C203 C202 C204 111.5(3) .
C196 C202 H202 107.5 .
C203 C202 H202 107.5 .
C204 C202 H202 107.5 .
C202 C203 H20G 109.5 .
C202 C203 H20H 109.5 .
H20G C203 H20H 109.5 .
C202 C203 H20I 109.5 .
H20G C203 H20I 109.5 .
H20H C203 H20I 109.5 .
C202 C204 H20J 109.5 .
C202 C204 H20K 109.5 .
H20J C204 H20K 109.5 .
C202 C204 H20L 109.5 .
H20J C204 H20L 109.5 .
H20K C204 H20L 109.5 .
C198 C205 C207 110.7(3) .
C198 C205 C206 113.5(3) .
C207 C205 C206 109.4(3) .
C198 C205 H205 107.7 .
C207 C205 H205 107.7 .
C206 C205 H205 107.7 .
C205 C206 H20M 109.5 .
C205 C206 H20N 109.5 .
H20M C206 H20N 109.5 .
C205 C206 H20O 109.5 .
H20M C206 H20O 109.5 .
H20N C206 H20O 109.5 .
C205 C207 H20P 109.5 .
C205 C207 H20Q 109.5 .
H20P C207 H20Q 109.5 .
C205 C207 H20R 109.5 .
H20P C207 H20R 109.5 .
H20Q C207 H20R 109.5 .
C209 C208 C213 117.9(2) .
C209 C208 Si17 120.09(19) .
C213 C208 Si17 122.02(18) .
C210 C209 C208 119.7(2) .
C210 C209 C214 117.7(2) .
C208 C209 C214 122.6(2) .
C211 C210 C209 122.6(2) .
C211 C210 H210 118.7 .
C209 C210 H210 118.7 .
C210 C211 C212 117.5(2) .
C210 C211 C217 121.5(2) .
C212 C211 C217 121.0(2) .
C211 C212 C213 122.8(3) .
C211 C212 H212 118.6 .
C213 C212 H212 118.6 .
C212 C213 C208 119.5(2) .
C212 C213 C220 118.6(2) .
C208 C213 C220 121.9(2) .
C215 C214 C209 110.5(2) .
C215 C214 C216 110.3(2) .
C209 C214 C216 113.0(2) .
C215 C214 H214 107.6 .
C209 C214 H214 107.6 .
C216 C214 H214 107.6 .
C214 C215 H21A 109.5 .
C214 C215 H21B 109.5 .
H21A C215 H21B 109.5 .
C214 C215 H21C 109.5 .
H21A C215 H21C 109.5 .
H21B C215 H21C 109.5 .
C214 C216 H21D 109.5 .
C214 C216 H21E 109.5 .
H21D C216 H21E 109.5 .
C214 C216 H21F 109.5 .
H21D C216 H21F 109.5 .
H21E C216 H21F 109.5 .
C211 C217 C219 111.6(2) .
C211 C217 C218 111.5(2) .
C219 C217 C218 110.5(2) .
C211 C217 H217 107.7 .
C219 C217 H217 107.7 .
C218 C217 H217 107.7 .
C217 C218 H21G 109.5 .
C217 C218 H21H 109.5 .
H21G C218 H21H 109.5 .
C217 C218 H21I 109.5 .
H21G C218 H21I 109.5 .
H21H C218 H21I 109.5 .
C217 C219 H21J 109.5 .
C217 C219 H21K 109.5 .
H21J C219 H21K 109.5 .
C217 C219 H21L 109.5 .
H21J C219 H21L 109.5 .
H21K C219 H21L 109.5 .
C221 C220 C213 111.1(2) .
C221 C220 C222 109.9(3) .
C213 C220 C222 112.5(2) .
C221 C220 H220 107.7 .
C213 C220 H220 107.7 .
C222 C220 H220 107.7 .
C220 C221 H22A 109.5 .
C220 C221 H22B 109.5 .
H22A C221 H22B 109.5 .
C220 C221 H22C 109.5 .
H22A C221 H22C 109.5 .
H22B C221 H22C 109.5 .
C220 C222 H22D 109.5 .
C220 C222 H22E 109.5 .
H22D C222 H22E 109.5 .
C220 C222 H22F 109.5 .
H22D C222 H22F 109.5 .
H22E C222 H22F 109.5 .
C228 C223 C224 117.2(2) .
C228 C223 Si18 117.24(19) .
C224 C223 Si18 125.6(2) .
C225 C224 C223 119.9(3) .
C225 C224 C229 116.6(2) .
C223 C224 C229 123.4(2) .
C226 C225 C224 122.8(3) .
C226 C225 H225 118.6 .
C224 C225 H225 118.6 .
C227 C226 C225 117.1(3) .
C227 C226 C232 122.0(3) .
C225 C226 C232 120.8(3) .
C226 C227 C228 123.1(3) .
C226 C227 H227 118.4 .
C228 C227 H227 118.4 .
C227 C228 C223 119.8(3) .
C227 C228 C235 116.7(3) .
C223 C228 C235 123.4(3) .
C224 C229 C230 110.6(2) .
C224 C229 C231 113.2(2) .
C230 C229 C231 109.3(2) .
C224 C229 H229 107.9 .
C230 C229 H229 107.9 .
C231 C229 H229 107.9 .
C229 C230 H23D 109.5 .
C229 C230 H23E 109.5 .
H23D C230 H23E 109.5 .
C229 C230 H23F 109.5 .
H23D C230 H23F 109.5 .
H23E C230 H23F 109.5 .
C229 C231 H23G 109.5 .
C229 C231 H23H 109.5 .
H23G C231 H23H 109.5 .
C229 C231 H23I 109.5 .
H23G C231 H23I 109.5 .
H23H C231 H23I 109.5 .
C233 C232 C234 112.1(4) .
C233 C232 C226 111.1(4) .
C234 C232 C226 110.7(4) .
C233 C232 H232 107.5 .
C234 C232 H232 107.5 .
C226 C232 H232 107.5 .
C232 C233 H23J 109.5 .
C232 C233 H23K 109.5 .
H23J C233 H23K 109.5 .
C232 C233 H23L 109.5 .
H23J C233 H23L 109.5 .
H23K C233 H23L 109.5 .
C232 C234 H23M 109.5 .
C232 C234 H23N 109.5 .
H23M C234 H23N 109.5 .
C232 C234 H23O 109.5 .
H23M C234 H23O 109.5 .
H23N C234 H23O 109.5 .
C228 C235 C237 110.7(3) .
C228 C235 C236 112.6(3) .
C237 C235 C236 110.8(3) .
C228 C235 H235 107.5 .
C237 C235 H235 107.5 .
C236 C235 H235 107.5 .
C235 C236 H23P 109.5 .
C235 C236 H23Q 109.5 .
H23P C236 H23Q 109.5 .
C235 C236 H23R 109.5 .
H23P C236 H23R 109.5 .
H23Q C236 H23R 109.5 .
C235 C237 H23S 109.5 .
C235 C237 H23T 109.5 .
H23S C237 H23T 109.5 .
C235 C237 H23U 109.5 .
H23S C237 H23U 109.5 .
H23T C237 H23U 109.5 .
C239 C238 C243 117.3(2) .
C239 C238 Si18 117.6(2) .
C243 C238 Si18 125.11(19) .
C240 C239 C238 120.3(3) .
C240 C239 C244 115.8(2) .
C238 C239 C244 123.8(2) .
C241 C240 C239 122.4(3) .
C241 C240 H240 118.8 .
C239 C240 H240 118.8 .
C242 C241 C240 117.3(3) .
C242 C241 C247 122.5(3) .
C240 C241 C247 120.2(3) .
C241 C242 C243 122.6(3) .
C241 C242 H242 118.7 .
C243 C242 H242 118.7 .
C242 C243 C238 120.0(2) .
C242 C243 C250 116.4(2) .
C238 C243 C250 123.7(2) .
C239 C244 C245 112.6(3) .
C239 C244 C246 110.5(3) .
C245 C244 C246 112.0(3) .
C239 C244 H244 107.1 .
C245 C244 H244 107.1 .
C246 C244 H244 107.1 .
C244 C245 H24D 109.5 .
C244 C245 H24E 109.5 .
H24D C245 H24E 109.5 .
C244 C245 H24F 109.5 .
H24D C245 H24F 109.5 .
H24E C245 H24F 109.5 .
C244 C246 H24G 109.5 .
C244 C246 H24H 109.5 .
H24G C246 H24H 109.5 .
C244 C246 H24I 109.5 .
H24G C246 H24I 109.5 .
H24H C246 H24I 109.5 .
C249 C247 C248 110.2(4) .
C249 C247 C241 111.2(3) .
C248 C247 C241 113.7(3) .
C249 C247 H247 107.1 .
C248 C247 H247 107.1 .
C241 C247 H247 107.1 .
C247 C248 H24J 109.5 .
C247 C248 H24K 109.5 .
H24J C248 H24K 109.5 .
C247 C248 H24L 109.5 .
H24J C248 H24L 109.5 .
H24K C248 H24L 109.5 .
C247 C249 H24M 109.5 .
C247 C249 H24N 109.5 .
H24M C249 H24N 109.5 .
C247 C249 H24O 109.5 .
H24M C249 H24O 109.5 .
H24N C249 H24O 109.5 .
C252 C250 C243 111.4(2) .
C252 C250 C251 110.4(3) .
C243 C250 C251 112.0(2) .
C252 C250 H250 107.6 .
C243 C250 H250 107.6 .
C251 C250 H250 107.6 .
C250 C251 H25A 109.5 .
C250 C251 H25B 109.5 .
H25A C251 H25B 109.5 .
C250 C251 H25C 109.5 .
H25A C251 H25C 109.5 .
H25B C251 H25C 109.5 .
C250 C252 H25D 109.5 .
C250 C252 H25E 109.5 .
H25D C252 H25E 109.5 .
C250 C252 H25F 109.5 .
H25D C252 H25F 109.5 .
H25E C252 H25F 109.5 .
O4 Li5 Si11 127.3(3) .
O4 Li5 Si16 121.7(2) .
Si11 Li5 Si16 110.92(17) .
O4 Li5 Li8 162.0(3) .
Si11 Li5 Li8 57.35(14) .
Si16 Li5 Li8 58.19(14) .
O4 Li5 Li6 148.6(3) .
Si11 Li5 Li6 60.19(14) .
Si16 Li5 Li6 60.56(14) .
Li8 Li5 Li6 49.17(15) .
O5 Li6 Li8 175.2(3) .
O5 Li6 Si20 124.6(2) .
Li8 Li6 Si20 60.28(15) .
O5 Li6 Si11 115.8(2) .
Li8 Li6 Si11 59.39(15) .
Si20 Li6 Si11 119.66(17) .
O5 Li6 Si16 121.8(2) .
Li8 Li6 Si16 60.06(15) .
Si20 Li6 Si16 52.82(9) .
Si11 Li6 Si16 95.97(14) .
O5 Li6 Si15 120.0(2) .
Li8 Li6 Si15 57.86(15) .
Si20 Li6 Si15 95.54(15) .
Si11 Li6 Si15 50.77(9) .
Si16 Li6 Si15 117.91(16) .
O5 Li6 Li7 119.1(2) .
Li8 Li6 Li7 63.54(19) .
Si20 Li6 Li7 53.02(13) .
Si11 Li6 Li7 98.38(18) .
Si16 Li6 Li7 101.13(17) .
Si15 Li6 Li7 50.86(13) .
O5 Li6 Li5 114.0(2) .
Li8 Li6 Li5 63.11(19) .
Si20 Li6 Li5 100.02(17) .
Si11 Li6 Li5 51.65(13) .
Si16 Li6 Li5 51.62(13) .
Si15 Li6 Li5 97.68(18) .
Li7 Li6 Li5 126.6(2) .
O6 Li7 Si15 121.8(2) .
O6 Li7 Si20 126.0(3) .
Si15 Li7 Si20 111.01(17) .
O6 Li7 Li8 152.1(3) .
Si15 Li7 Li8 57.79(14) .
Si20 Li7 Li8 56.99(13) .
O6 Li7 Li6 158.3(3) .
Si15 Li7 Li6 63.78(15) .
Si20 Li7 Li6 58.60(14) .
Li8 Li7 Li6 49.60(15) .
Li6 Li8 Si20 64.93(17) .
Li6 Li8 Si11 66.99(17) .
Si20 Li8 Si11 131.9(2) .
Li6 Li8 Si15 70.06(17) .
Si20 Li8 Si15 105.83(17) .
Si11 Li8 Si15 55.77(10) .
Li6 Li8 Si16 66.86(17) .
Si20 Li8 Si16 55.84(10) .
Si11 Li8 Si16 104.64(17) .
Si15 Li8 Si16 136.9(2) .
Li6 Li8 Li7 66.9(2) .
Si20 Li8 Li7 54.95(14) .
Si11 Li8 Li7 104.81(19) .
Si15 Li8 Li7 54.30(14) .
Si16 Li8 Li7 107.35(19) .
Li6 Li8 Li5 67.7(2) .
Si20 Li8 Li5 105.7(2) .
Si11 Li8 Li5 54.47(14) .
Si15 Li8 Li5 107.57(19) .
Si16 Li8 Li5 54.27(14) .
Li7 Li8 Li5 134.5(2) .
C256 O4 C253 107.8(3) .
C256 O4 Li5 124.1(3) .
C253 O4 Li5 128.1(3) .
C260 O5 C257 109.5(2) .
C260 O5 Li6 131.3(2) .
C257 O5 Li6 119.2(2) .
C261 O6 C264 107.1(3) .
C261 O6 Li7 123.7(3) .
C264 O6 Li7 125.8(3) .
O4 C253 C254 105.1(4) .
O4 C253 H25G 110.7 .
C254 C253 H25G 110.7 .
O4 C253 H25H 110.7 .
C254 C253 H25H 110.7 .
H25G C253 H25H 108.8 .
C255 C254 C253 106.5(4) .
C255 C254 H25I 110.4 .
C253 C254 H25I 110.4 .
C255 C254 H25J 110.4 .
C253 C254 H25J 110.4 .
H25I C254 H25J 108.6 .
C256 C255 C254 110.2(5) .
C256 C255 H25K 109.6 .
C254 C255 H25K 109.6 .
C256 C255 H25L 109.6 .
C254 C255 H25L 109.6 .
H25K C255 H25L 108.1 .
C255 C256 O4 109.1(4) .
C255 C256 H25M 109.9 .
O4 C256 H25M 109.9 .
C255 C256 H25N 109.9 .
O4 C256 H25N 109.9 .
H25M C256 H25N 108.3 .
O5 C257 C258 104.9(3) .
O5 C257 H25O 110.8 .
C258 C257 H25O 110.8 .
O5 C257 H25P 110.8 .
C258 C257 H25P 110.8 .
H25O C257 H25P 108.8 .
C259 C258 C257 104.7(4) .
C259 C258 H25Q 110.8 .
C257 C258 H25Q 110.8 .
C259 C258 H25R 110.8 .
C257 C258 H25R 110.8 .
H25Q C258 H25R 108.9 .
C258 C259 C260 104.1(4) .
C258 C259 H25S 110.9 .
C260 C259 H25S 110.9 .
C258 C259 H25T 110.9 .
C260 C259 H25T 110.9 .
H25S C259 H25T 108.9 .
O5 C260 C259 104.9(3) .
O5 C260 H26D 110.8 .
C259 C260 H26D 110.8 .
O5 C260 H26E 110.8 .
C259 C260 H26E 110.8 .
H26D C260 H26E 108.8 .
O6 C261 C262 107.4(4) .
O6 C261 H26F 110.2 .
C262 C261 H26F 110.2 .
O6 C261 H26G 110.2 .
C262 C261 H26G 110.2 .
H26F C261 H26G 108.5 .
C261 C262 C263 105.2(4) .
C261 C262 H26H 110.7 .
C263 C262 H26H 110.7 .
C261 C262 H26I 110.7 .
C263 C262 H26I 110.7 .
H26H C262 H26I 108.8 .
C264 C263 C262 102.7(4) .
C264 C263 H26J 111.2 .
C262 C263 H26J 111.2 .
C264 C263 H26K 111.2 .
C262 C263 H26K 111.2 .
H26J C263 H26K 109.1 .
O6 C264 C263 104.7(3) .
O6 C264 H26L 110.8 .
C263 C264 H26L 110.8 .
O6 C264 H26M 110.8 .
C263 C264 H26M 110.8 .
H26L C264 H26M 108.9 .
C2_1 C1_1 H1A_1 109.5 .
C2_1 C1_1 H1B_1 109.5 .
H1A_1 C1_1 H1B_1 109.5 .
C2_1 C1_1 H1C_1 109.5 .
H1A_1 C1_1 H1C_1 109.5 .
H1B_1 C1_1 H1C_1 109.5 .
C3_1 C2_1 C1_1 113.6(9) .
C3_1 C2_1 H2A_1 108.8 .
C1_1 C2_1 H2A_1 108.8 .
C3_1 C2_1 H2B_1 108.8 .
C1_1 C2_1 H2B_1 108.8 .
H2A_1 C2_1 H2B_1 107.7 .
C2_1 C3_1 C4_1 118.0(10) .
C2_1 C3_1 H3A_1 107.8 .
C4_1 C3_1 H3A_1 107.8 .
C2_1 C3_1 H3B_1 107.8 .
C4_1 C3_1 H3B_1 107.8 .
H3A_1 C3_1 H3B_1 107.2 .
C5_1 C4_1 C3_1 113.8(10) .
C5_1 C4_1 H4A_1 108.8 .
C3_1 C4_1 H4A_1 108.8 .
C5_1 C4_1 H4B_1 108.8 .
C3_1 C4_1 H4B_1 108.8 .
H4A_1 C4_1 H4B_1 107.7 .
C4_1 C5_1 C6_1 125.0(11) .
C4_1 C5_1 H5A_1 106.1 .
C6_1 C5_1 H5A_1 106.1 .
C4_1 C5_1 H5B_1 106.1 .
C6_1 C5_1 H5B_1 106.1 .
H5A_1 C5_1 H5B_1 106.3 .
C5_1 C6_1 H6A_1 109.5 .
C5_1 C6_1 H6B_1 109.5 .
H6A_1 C6_1 H6B_1 109.5 .
C5_1 C6_1 H6C_1 109.5 .
H6A_1 C6_1 H6C_1 109.5 .
H6B_1 C6_1 H6C_1 109.5 .
C8_2 C7_2 H7A_2 109.5 .
C8_2 C7_2 H7B_2 109.5 .
H7A_2 C7_2 H7B_2 109.5 .
C8_2 C7_2 H7C_2 109.5 .
H7A_2 C7_2 H7C_2 109.5 .
H7B_2 C7_2 H7C_2 109.5 .
C7_2 C8_2 C9_2 107.6(10) .
C7_2 C8_2 H8A_2 110.2 .
C9_2 C8_2 H8A_2 110.2 .
C7_2 C8_2 H8B_2 110.2 .
C9_2 C8_2 H8B_2 110.2 .
H8A_2 C8_2 H8B_2 108.5 .
C10_2 C9_2 C8_2 112.2(11) .
C10_2 C9_2 H9A_2 109.2 .
C8_2 C9_2 H9A_2 109.2 .
C10_2 C9_2 H9B_2 109.2 .
C8_2 C9_2 H9B_2 109.2 .
H9A_2 C9_2 H9B_2 107.9 .
C11_2 C10_2 C9_2 118.2(12) .
C11_2 C10_2 H10A_2 107.8 .
C9_2 C10_2 H10A_2 107.8 .
C11_2 C10_2 H10B_2 107.8 .
C9_2 C10_2 H10B_2 107.8 .
H10A_2 C10_2 H10B_2 107.1 .
C10_2 C11_2 C12_2 137.8(12) .
C10_2 C11_2 H11A_2 102.7 .
C12_2 C11_2 H11A_2 102.7 .
C10_2 C11_2 H11B_2 102.7 .
C12_2 C11_2 H11B_2 102.7 .
H11A_2 C11_2 H11B_2 105.0 .
C11_2 C12_2 H12A_2 109.5 .
C11_2 C12_2 H12B_2 109.5 .
H12A_2 C12_2 H12B_2 109.5 .
C11_2 C12_2 H12C_2 109.5 .
H12A_2 C12_2 H12C_2 109.5 .
H12B_2 C12_2 H12C_2 109.5 .
C14_3 C13_3 H13A_3 109.5 .
C14_3 C13_3 H13B_3 109.5 .
H13A_3 C13_3 H13B_3 109.5 .
C14_3 C13_3 H13C_3 109.5 .
H13A_3 C13_3 H13C_3 109.5 .
H13B_3 C13_3 H13C_3 109.5 .
C13_3 C14_3 C15_3 105.0(10) .
C13_3 C14_3 H14A_3 110.7 .
C15_3 C14_3 H14A_3 110.7 .
C13_3 C14_3 H14B_3 110.7 .
C15_3 C14_3 H14B_3 110.7 .
H14A_3 C14_3 H14B_3 108.8 .
C15_3 C15_3 C14_3 108.0(14) 2_576
C15_3 C15_3 H15A_3 110.1 2_576
C14_3 C15_3 H15A_3 110.1 .
C15_3 C15_3 H15B_3 110.1 2_576
C14_3 C15_3 H15B_3 110.1 .
H15A_3 C15_3 H15B_3 108.4 .

loop_
_geom_bond_atom_site_label_1
_geom_bond_atom_site_label_2
_geom_bond_distance
_geom_bond_site_symmetry_2
Si1 Si2 2.3284(12) .
Si1 Si4 2.3471(12) .
Si1 Si5 2.5721(12) .
Si1 Li1 2.633(6) .
Si1 Li4 2.758(6) .
Si1 Li2 3.021(6) .
Si2 C16 1.910(3) .
Si2 Si3 2.3538(11) .
Si2 Si5 2.3569(12) .
Si2 Si4 2.8082(11) .
Si3 C46 1.926(3) .
Si3 C31 1.927(3) .
Si3 Si4 2.3510(10) .
Si4 C1 1.906(3) .
Si4 Si5 2.3546(11) .
Si5 Li3 2.650(6) .
Si5 Li4 2.711(5) .
Si5 Li2 2.886(6) .
Si6 Si9 2.3440(11) .
Si6 Si7 2.3624(12) .
Si6 Si10 2.5751(12) .
Si6 Li1 2.648(6) .
Si6 Li4 2.720(5) .
Si6 Li2 2.851(5) .
Si7 C76 1.915(3) .
Si7 Si10 2.3200(12) .
Si7 Si8 2.3465(10) .
Si7 Si9 2.8103(11) .
Si8 C91 1.928(3) .
Si8 C106 1.933(3) .
Si8 Si9 2.3563(10) .
Si9 C61 1.913(3) .
Si9 Si10 2.3606(11) .
Si10 Li3 2.642(5) .
Si10 Li4 2.739(5) .
Si10 Li2 2.991(6) .
C1 C2 1.415(5) .
C1 C6 1.422(5) .
C2 C3 1.387(4) .
C2 C7 1.501(5) .
C3 C4 1.380(6) .
C3 H3 0.9500 .
C4 C5 1.378(6) .
C4 C10 1.534(5) .
C5 C6 1.403(5) .
C5 H5 0.9500 .
C6 C13 1.518(5) .
C7 C8 1.522(5) .
C7 C9 1.538(6) .
C7 H7 1.0000 .
C8 H8A 0.9800 .
C8 H8B 0.9800 .
C8 H8C 0.9800 .
C9 H9A 0.9800 .
C9 H9B 0.9800 .
C9 H9C 0.9800 .
C10 C11 1.409(8) .
C10 C12 1.515(7) .
C10 H10 1.0000 .
C11 H11A 0.9800 .
C11 H11B 0.9800 .
C11 H11C 0.9800 .
C12 H12A 0.9800 .
C12 H12B 0.9800 .
C12 H12C 0.9800 .
C13 C14 1.520(5) .
C13 C15 1.537(5) .
C13 H13 1.0000 .
C14 H14A 0.9800 .
C14 H14B 0.9800 .
C14 H14C 0.9800 .
C15 H15A 0.9800 .
C15 H15B 0.9800 .
C15 H15C 0.9800 .
C16 C21 1.412(5) .
C16 C17 1.416(5) .
C17 C18 1.398(5) .
C17 C22 1.510(6) .
C18 C19 1.363(6) .
C18 H18 0.9500 .
C19 C20 1.391(6) .
C19 C25 1.543(6) .
C20 C21 1.406(5) .
C20 H20 0.9500 .
C21 C28 1.511(5) .
C22 C23 1.533(6) .
C22 C24 1.536(6) .
C22 H22 1.0000 .
C23 H23A 0.9800 .
C23 H23B 0.9800 .
C23 H23C 0.9800 .
C24 H24A 0.9800 .
C24 H24B 0.9800 .
C24 H24C 0.9800 .
C25 C26 1.500(8) .
C25 C27 1.523(8) .
C25 H25 1.0000 .
C26 H26A 0.9800 .
C26 H26B 0.9800 .
C26 H26C 0.9800 .
C27 H27A 0.9800 .
C27 H27B 0.9800 .
C27 H27C 0.9800 .
C28 C29 1.540(5) .
C28 C30 1.542(5) .
C28 H28 1.0000 .
C29 H29A 0.9800 .
C29 H29B 0.9800 .
C29 H29C 0.9800 .
C30 H30A 0.9800 .
C30 H30B 0.9800 .
C30 H30C 0.9800 .
C31 C32 1.409(4) .
C31 C36 1.417(4) .
C32 C33 1.389(4) .
C32 C37 1.524(4) .
C33 C34 1.379(4) .
C33 H33 0.9500 .
C34 C35 1.374(4) .
C34 C40 1.523(4) .
C35 C36 1.398(4) .
C35 H35 0.9500 .
C36 C43 1.524(4) .
C37 C38 1.526(5) .
C37 C39 1.534(5) .
C37 H37 1.0000 .
C38 H38A 0.9800 .
C38 H38B 0.9800 .
C38 H38C 0.9800 .
C39 H39A 0.9800 .
C39 H39B 0.9800 .
C39 H39C 0.9800 .
C40 C42 1.510(5) .
C40 C41 1.530(6) .
C40 H40 1.0000 .
C41 H41A 0.9800 .
C41 H41B 0.9800 .
C41 H41C 0.9800 .
C42 H42A 0.9800 .
C42 H42B 0.9800 .
C42 H42C 0.9800 .
C43 C44 1.529(4) .
C43 C45 1.532(4) .
C43 H43 1.0000 .
C44 H44A 0.9800 .
C44 H44B 0.9800 .
C44 H44C 0.9800 .
C45 H45A 0.9800 .
C45 H45B 0.9800 .
C45 H45C 0.9800 .
C46 C47 1.414(4) .
C46 C51 1.423(4) .
C47 C48 1.395(4) .
C47 C52 1.520(4) .
C48 C49 1.377(5) .
C48 H48 0.9500 .
C49 C50 1.378(5) .
C49 C55 1.529(5) .
C50 C51 1.395(4) .
C50 H50 0.9500 .
C51 C58 1.511(5) .
C52 C54 1.527(5) .
C52 C53 1.530(5) .
C52 H52 1.0000 .
C53 H53A 0.9800 .
C53 H53B 0.9800 .
C53 H53C 0.9800 .
C54 H54A 0.9800 .
C54 H54B 0.9800 .
C54 H54C 0.9800 .
C55 C57 1.505(7) .
C55 C56 1.509(7) .
C55 H55 1.0000 .
C56 H56A 0.9800 .
C56 H56B 0.9800 .
C56 H56C 0.9800 .
C57 H57A 0.9800 .
C57 H57B 0.9800 .
C57 H57C 0.9800 .
C58 C60 1.539(5) .
C58 C59 1.542(5) .
C58 H58 1.0000 .
C59 H59A 0.9800 .
C59 H59B 0.9800 .
C59 H59C 0.9800 .
C60 H60A 0.9800 .
C60 H60B 0.9800 .
C60 H60C 0.9800 .
C61 C66 1.414(4) .
C61 C62 1.418(4) .
C62 C63 1.386(4) .
C62 C67 1.517(4) .
C63 C64 1.377(4) .
C63 H63 0.9500 .
C64 C65 1.373(5) .
C64 C70 1.529(4) .
C65 C66 1.404(4) .
C65 H65 0.9500 .
C66 C73 1.510(4) .
C67 C69 1.527(4) .
C67 C68 1.528(4) .
C67 H67 1.0000 .
C68 H68A 0.9800 .
C68 H68B 0.9800 .
C68 H68C 0.9800 .
C69 H69A 0.9800 .
C69 H69B 0.9800 .
C69 H69C 0.9800 .
C70 C71 1.516(5) .
C70 C72 1.523(5) .
C70 H70 1.0000 .
C71 H71A 0.9800 .
C71 H71B 0.9800 .
C71 H71C 0.9800 .
C72 H72A 0.9800 .
C72 H72B 0.9800 .
C72 H72C 0.9800 .
C73 C75 1.510(5) .
C73 C74 1.534(5) .
C73 H73 1.0000 .
C74 H74A 0.9800 .
C74 H74B 0.9800 .
C74 H74C 0.9800 .
C75 H75A 0.9800 .
C75 H75B 0.9800 .
C75 H75C 0.9800 .
C76 C81 1.400(5) .
C76 C77 1.420(5) .
C77 C78 1.391(5) .
C77 C82 1.504(6) .
C78 C79 1.347(7) .
C78 H78 0.9500 .
C79 C80 1.389(7) .
C79 C85 1.541(6) .
C80 C81 1.396(5) .
C80 H80 0.9500 .
C81 C88 1.532(5) .
C82 C84 1.533(5) .
C82 C83 1.541(5) .
C82 H82 1.0000 .
C83 H83A 0.9800 .
C83 H83B 0.9800 .
C83 H83C 0.9800 .
C84 H84A 0.9800 .
C84 H84B 0.9800 .
C84 H84C 0.9800 .
C85 C87 1.472(9) .
C85 C86 1.482(8) .
C85 H85 1.0000 .
C86 H86A 0.9800 .
C86 H86B 0.9800 .
C86 H86C 0.9800 .
C87 H87A 0.9800 .
C87 H87B 0.9800 .
C87 H87C 0.9800 .
C88 C90 1.512(6) .
C88 C89 1.533(5) .
C88 H88 1.0000 .
C89 H89A 0.9800 .
C89 H89B 0.9800 .
C89 H89C 0.9800 .
C90 H90A 0.9800 .
C90 H90B 0.9800 .
C90 H90C 0.9800 .
C91 C92 1.413(4) .
C91 C96 1.418(4) .
C92 C93 1.389(5) .
C92 C97 1.520(4) .
C93 C94 1.386(5) .
C93 H93 0.9500 .
C94 C95 1.378(5) .
C94 C100 1.510(5) .
C95 C96 1.389(4) .
C95 H95 0.9500 .
C96 C103 1.525(4) .
C97 C98 1.518(5) .
C97 C99 1.530(4) .
C97 H97 1.0000 .
C98 H98A 0.9800 .
C98 H98B 0.9800 .
C98 H98C 0.9800 .
C99 H99A 0.9800 .
C99 H99B 0.9800 .
C99 H99C 0.9800 .
C100 C1A2 1.467(6) .
C100 C1B1 1.473(9) .
C100 C1B2 1.480(9) .
C100 C1A1 1.498(7) .
C100 H1A0 1.0000 .
C100 H1B0 1.0000 .
C1A1 H1A1 0.9800 .
C1A1 H1A2 0.9800 .
C1A1 H1A3 0.9800 .
C1A2 H1A4 0.9800 .
C1A2 H1A5 0.9800 .
C1A2 H1A6 0.9800 .
C1B1 H1B1 0.9800 .
C1B1 H1B2 0.9800 .
C1B1 H1B3 0.9800 .
C1B2 H1B4 0.9800 .
C1B2 H1B5 0.9800 .
C1B2 H1B6 0.9800 .
C103 C104 1.530(4) .
C103 C105 1.532(4) .
C103 H103 1.0000 .
C104 H10A 0.9800 .
C104 H10B 0.9800 .
C104 H10C 0.9800 .
C105 H10D 0.9800 .
C105 H10E 0.9800 .
C105 H10F 0.9800 .
C106 C111 1.421(5) .
C106 C107 1.423(4) .
C107 C108 1.402(5) .
C107 C112 1.519(5) .
C108 C109 1.372(6) .
C108 H108 0.9500 .
C109 C110 1.385(6) .
C109 C115 1.524(5) .
C110 C111 1.390(4) .
C110 H110 0.9500 .
C111 C118 1.514(5) .
C112 C113 1.526(5) .
C112 C114 1.540(5) .
C112 H112 1.0000 .
C113 H11D 0.9800 .
C113 H11E 0.9800 .
C113 H11F 0.9800 .
C114 H11G 0.9800 .
C114 H11H 0.9800 .
C114 H11I 0.9800 .
C115 C1B7 1.432(7) .
C115 C1B6 1.433(7) .
C115 C1A7 1.448(8) .
C115 C1A6 1.463(8) .
C115 H1AA 1.0000 .
C115 H1BA 1.0000 .
C1A6 H1A7 0.9800 .
C1A6 H1A8 0.9800 .
C1A6 H1A9 0.9800 .
C1A7 H1AX 0.9800 .
C1A7 H1AY 0.9800 .
C1A7 H1AZ 0.9800 .
C1B6 H1B7 0.9800 .
C1B6 H1B8 0.9800 .
C1B6 H1B9 0.9800 .
C1B7 H1BX 0.9800 .
C1B7 H1BY 0.9800 .
C1B7 H1BZ 0.9800 .
C118 C120 1.529(5) .
C118 C119 1.532(5) .
C118 H118 1.0000 .
C119 H11J 0.9800 .
C119 H11K 0.9800 .
C119 H11L 0.9800 .
C120 H12D 0.9800 .
C120 H12E 0.9800 .
C120 H12F 0.9800 .
Li1 O1 1.872(7) .
Li1 Li4 3.067(8) .
Li1 Li2 3.139(9) .
Li2 O2 1.914(6) .
Li2 Li4 2.571(7) .
Li2 Li3 3.118(9) .
Li3 O3 1.870(6) .
Li3 Li4 2.993(8) .
O1 C121 1.392(5) .
O1 C124 1.417(6) .
O2 C125 1.441(5) .
O2 C128 1.446(4) .
O3 C129 1.431(4) .
O3 C132 1.433(5) .
C121 C122 1.460(5) .
C121 H12G 0.9900 .
C121 H12H 0.9900 .
C122 C123 1.465(5) .
C122 H12I 0.9900 .
C122 H12J 0.9900 .
C123 C124 1.387(6) .
C123 H12K 0.9900 .
C123 H12L 0.9900 .
C124 H12M 0.9900 .
C124 H12N 0.9900 .
C125 C126 1.504(7) .
C125 H12O 0.9900 .
C125 H12P 0.9900 .
C126 C127 1.404(8) .
C126 H12Q 0.9900 .
C126 H12R 0.9900 .
C127 C128 1.494(6) .
C127 H12S 0.9900 .
C127 H12T 0.9900 .
C128 H12U 0.9900 .
C128 H12V 0.9900 .
C129 C130 1.488(8) .
C129 H12W 0.9900 .
C129 H12$ 0.9900 .
C130 C131 1.451(10) .
C130 H13A 0.9900 .
C130 H13B 0.9900 .
C131 C132 1.441(8) .
C131 H13C 0.9900 .
C131 H13D 0.9900 .
C132 H13E 0.9900 .
C132 H13F 0.9900 .
Si11 Si14 2.3458(12) .
Si11 Si12 2.3575(11) .
Si11 Si15 2.5676(11) .
Si11 Li5 2.648(5) .
Si11 Li8 2.739(5) .
Si11 Li6 2.930(5) .
Si12 C148 1.909(3) .
Si12 Si15 2.3287(11) .
Si12 Si13 2.3474(12) .
Si12 Si14 2.8132(12) .
Si13 C178 1.932(3) .
Si13 C163 1.933(3) .
Si13 Si14 2.3554(11) .
Si14 C133 1.914(3) .
Si14 Si15 2.3589(12) .
Si15 Li7 2.640(5) .
Si15 Li8 2.751(5) .
Si15 Li6 3.054(5) .
Si16 Si17 2.3329(10) .
Si16 Si19 2.3585(10) .
Si16 Si20 2.5761(10) .
Si16 Li5 2.653(5) .
Si16 Li8 2.778(5) .
Si16 Li6 2.947(5) .
Si17 C208 1.909(3) .
Si17 Si20 2.3565(10) .
Si17 Si18 2.3600(10) .
Si17 Si19 2.8077(10) .
Si18 C238 1.929(3) .
Si18 C223 1.934(3) .
Si18 Si19 2.3629(10) .
Si19 C193 1.903(3) .
Si19 Si20 2.3377(9) .
Si20 Li7 2.659(5) .
Si20 Li8 2.723(5) .
Si20 Li6 2.841(5) .
C133 C134 1.413(4) .
C133 C138 1.414(4) .
C134 C135 1.396(5) .
C134 C139 1.517(5) .
C135 C136 1.380(5) .
C135 H135 0.9500 .
C136 C137 1.369(6) .
C136 C142 1.526(6) .
C137 C138 1.383(5) .
C137 H137 0.9500 .
C138 C145 1.512(5) .
C139 C140 1.526(5) .
C139 C141 1.529(5) .
C139 H139 1.0000 .
C140 H14D 0.9800 .
C140 H14E 0.9800 .
C140 H14F 0.9800 .
C141 H14G 0.9800 .
C141 H14H 0.9800 .
C141 H14I 0.9800 .
C142 C144 1.353(8) .
C142 C143 1.453(6) .
C142 H142 1.0000 .
C143 H14J 0.9800 .
C143 H14K 0.9800 .
C143 H14L 0.9800 .
C144 H14M 0.9800 .
C144 H14N 0.9800 .
C144 H14O 0.9800 .
C145 C146 1.518(5) .
C145 C147 1.534(5) .
C145 H145 1.0000 .
C146 H14P 0.9800 .
C146 H14Q 0.9800 .
C146 H14R 0.9800 .
C147 H14S 0.9800 .
C147 H14T 0.9800 .
C147 H14U 0.9800 .
C148 C153 1.403(5) .
C148 C149 1.420(5) .
C149 C150 1.393(7) .
C149 C154 1.495(6) .
C150 C151 1.348(9) .
C150 H150 0.9500 .
C151 C152 1.374(8) .
C151 C157 1.565(9) .
C152 C153 1.400(6) .
C152 H152 0.9500 .
C153 C160 1.525(5) .
C154 C155 1.528(6) .
C154 C156 1.537(6) .
C154 H154 1.0000 .
C155 H15D 0.9800 .
C155 H15E 0.9800 .
C155 H15F 0.9800 .
C156 H15G 0.9800 .
C156 H15H 0.9800 .
C156 H15I 0.9800 .
C157 C0B8 1.448(11) .
C157 C159 1.450(9) .
C157 C0A8 1.476(9) .
C157 HA57 1.0000 .
C157 HB57 1.0000 .
C0A8 H0A1 0.9800 .
C0A8 H0A2 0.9800 .
C0A8 H0A3 0.9800 .
C0B8 H0B1 0.9800 .
C0B8 H0B2 0.9800 .
C0B8 H0B3 0.9800 .
C159 H15J 0.9800 .
C159 H15K 0.9800 .
C159 H15L 0.9800 .
C160 C161 1.522(5) .
C160 C162 1.540(5) .
C160 H160 1.0000 .
C161 H16A 0.9800 .
C161 H16B 0.9800 .
C161 H16C 0.9800 .
C162 H16D 0.9800 .
C162 H16E 0.9800 .
C162 H16F 0.9800 .
C163 C164 1.405(5) .
C163 C168 1.427(5) .
C164 C165 1.407(5) .
C164 C169 1.510(6) .
C165 C166 1.364(7) .
C165 H165 0.9500 .
C166 C167 1.364(8) .
C166 C7A2 1.582(8) .
C166 C7B2 1.609(10) .
C167 C168 1.410(6) .
C167 H167 0.9500 .
C168 C175 1.494(6) .
C169 C170 1.519(5) .
C169 C171 1.536(5) .
C169 H169 1.0000 .
C170 H17A 0.9800 .
C170 H17B 0.9800 .
C170 H17C 0.9800 .
C171 H17D 0.9800 .
C171 H17E 0.9800 .
C171 H17F 0.9800 .
C7A2 C7A4 1.408(9) .
C7A2 C7A3 1.425(9) .
C7A2 H7A2 1.0000 .
C7A3 H7A1 0.9800 .
C7A3 H7A3 0.9800 .
C7A3 H7A4 0.9800 .
C7A4 H7A5 0.9800 .
C7A4 H7A6 0.9800 .
C7A4 H7A7 0.9800 .
C7B2 C7B3 1.406(10) .
C7B2 C7B4 1.417(10) .
C7B2 H7B2 1.0000 .
C7B3 H7B1 0.9800 .
C7B3 H7B3 0.9800 .
C7B3 H7B4 0.9800 .
C7B4 H7B5 0.9800 .
C7B4 H7B6 0.9800 .
C7B4 H7B7 0.9800 .
C175 C176 1.538(6) .
C175 C177 1.546(5) .
C175 H175 1.0000 .
C176 H17G 0.9800 .
C176 H17H 0.9800 .
C176 H17I 0.9800 .
C177 H17J 0.9800 .
C177 H17K 0.9800 .
C177 H17L 0.9800 .
C178 C179 1.408(5) .
C178 C183 1.421(5) .
C179 C180 1.395(5) .
C179 C184 1.520(5) .
C180 C181 1.372(5) .
C180 H180 0.9500 .
C181 C182 1.369(6) .
C181 C187 1.530(5) .
C182 C183 1.394(5) .
C182 H182 0.9500 .
C183 C190 1.520(5) .
C184 C185 1.527(6) .
C184 C186 1.534(6) .
C184 H184 1.0000 .
C185 H18A 0.9800 .
C185 H18B 0.9800 .
C185 H18C 0.9800 .
C186 H18D 0.9800 .
C186 H18E 0.9800 .
C186 H18F 0.9800 .
C187 C189 1.398(7) .
C187 C188 1.449(7) .
C187 H187 1.0000 .
C188 H18G 0.9800 .
C188 H18H 0.9800 .
C188 H18I 0.9800 .
C189 H18J 0.9800 .
C189 H18K 0.9800 .
C189 H18L 0.9800 .
C190 C192 1.528(5) .
C190 C191 1.537(6) .
C190 H190 1.0000 .
C191 H19A 0.9800 .
C191 H19B 0.9800 .
C191 H19C 0.9800 .
C192 H19D 0.9800 .
C192 H19E 0.9800 .
C192 H19F 0.9800 .
C193 C194 1.416(3) .
C193 C198 1.421(4) .
C194 C195 1.391(4) .
C194 C199 1.521(4) .
C195 C196 1.381(4) .
C195 H195 0.9500 .
C196 C197 1.380(4) .
C196 C202 1.518(4) .
C197 C198 1.390(4) .
C197 H197 0.9500 .
C198 C205 1.514(4) .
C199 C201 1.522(4) .
C199 C200 1.527(4) .
C199 H199 1.0000 .
C200 H20A 0.9800 .
C200 H20B 0.9800 .
C200 H20C 0.9800 .
C201 H20D 0.9800 .
C201 H20E 0.9800 .
C201 H20F 0.9800 .
C202 C203 1.521(5) .
C202 C204 1.523(6) .
C202 H202 1.0000 .
C203 H20G 0.9800 .
C203 H20H 0.9800 .
C203 H20I 0.9800 .
C204 H20J 0.9800 .
C204 H20K 0.9800 .
C204 H20L 0.9800 .
C205 C207 1.518(5) .
C205 C206 1.522(4) .
C205 H205 1.0000 .
C206 H20M 0.9800 .
C206 H20N 0.9800 .
C206 H20O 0.9800 .
C207 H20P 0.9800 .
C207 H20Q 0.9800 .
C207 H20R 0.9800 .
C208 C209 1.414(3) .
C208 C213 1.422(4) .
C209 C210 1.394(4) .
C209 C214 1.527(4) .
C210 C211 1.377(4) .
C210 H210 0.9500 .
C211 C212 1.383(4) .
C211 C217 1.521(4) .
C212 C213 1.387(4) .
C212 H212 0.9500 .
C213 C220 1.519(4) .
C214 C215 1.521(4) .
C214 C216 1.533(4) .
C214 H214 1.0000 .
C215 H21A 0.9800 .
C215 H21B 0.9800 .
C215 H21C 0.9800 .
C216 H21D 0.9800 .
C216 H21E 0.9800 .
C216 H21F 0.9800 .
C217 C219 1.522(4) .
C217 C218 1.529(4) .
C217 H217 1.0000 .
C218 H21G 0.9800 .
C218 H21H 0.9800 .
C218 H21I 0.9800 .
C219 H21J 0.9800 .
C219 H21K 0.9800 .
C219 H21L 0.9800 .
C220 C221 1.518(4) .
C220 C222 1.527(4) .
C220 H220 1.0000 .
C221 H22A 0.9800 .
C221 H22B 0.9800 .
C221 H22C 0.9800 .
C222 H22D 0.9800 .
C222 H22E 0.9800 .
C222 H22F 0.9800 .
C223 C228 1.414(4) .
C223 C224 1.418(4) .
C224 C225 1.391(4) .
C224 C229 1.514(4) .
C225 C226 1.380(4) .
C225 H225 0.9500 .
C226 C227 1.367(4) .
C226 C232 1.536(5) .
C227 C228 1.396(4) .
C227 H227 0.9500 .
C228 C235 1.525(4) .
C229 C230 1.526(4) .
C229 C231 1.527(4) .
C229 H229 1.0000 .
C230 H23D 0.9800 .
C230 H23E 0.9800 .
C230 H23F 0.9800 .
C231 H23G 0.9800 .
C231 H23H 0.9800 .
C231 H23I 0.9800 .
C232 C233 1.509(7) .
C232 C234 1.529(7) .
C232 H232 1.0000 .
C233 H23J 0.9800 .
C233 H23K 0.9800 .
C233 H23L 0.9800 .
C234 H23M 0.9800 .
C234 H23N 0.9800 .
C234 H23O 0.9800 .
C235 C237 1.531(5) .
C235 C236 1.532(5) .
C235 H235 1.0000 .
C236 H23P 0.9800 .
C236 H23Q 0.9800 .
C236 H23R 0.9800 .
C237 H23S 0.9800 .
C237 H23T 0.9800 .
C237 H23U 0.9800 .
C238 C239 1.412(4) .
C238 C243 1.415(4) .
C239 C240 1.394(4) .
C239 C244 1.526(4) .
C240 C241 1.382(4) .
C240 H240 0.9500 .
C241 C242 1.378(4) .
C241 C247 1.520(4) .
C242 C243 1.399(4) .
C242 H242 0.9500 .
C243 C250 1.521(4) .
C244 C245 1.528(5) .
C244 C246 1.538(5) .
C244 H244 1.0000 .
C245 H24D 0.9800 .
C245 H24E 0.9800 .
C245 H24F 0.9800 .
C246 H24G 0.9800 .
C246 H24H 0.9800 .
C246 H24I 0.9800 .
C247 C249 1.501(6) .
C247 C248 1.501(6) .
C247 H247 1.0000 .
C248 H24J 0.9800 .
C248 H24K 0.9800 .
C248 H24L 0.9800 .
C249 H24M 0.9800 .
C249 H24N 0.9800 .
C249 H24O 0.9800 .
C250 C252 1.521(4) .
C250 C251 1.534(4) .
C250 H250 1.0000 .
C251 H25A 0.9800 .
C251 H25B 0.9800 .
C251 H25C 0.9800 .
C252 H25D 0.9800 .
C252 H25E 0.9800 .
C252 H25F 0.9800 .
Li5 O4 1.871(5) .
Li5 Li8 3.020(7) .
Li5 Li6 3.134(7) .
Li6 O5 1.881(5) .
Li6 Li8 2.563(7) .
Li6 Li7 3.094(7) .
Li7 O6 1.867(5) .
Li7 Li8 3.012(7) .
O4 C256 1.408(4) .
O4 C253 1.410(5) .
O5 C260 1.448(4) .
O5 C257 1.454(4) .
O6 C261 1.417(5) .
O6 C264 1.438(4) .
C253 C254 1.498(7) .
C253 H25G 0.9900 .
C253 H25H 0.9900 .
C254 C255 1.374(8) .
C254 H25I 0.9900 .
C254 H25J 0.9900 .
C255 C256 1.370(7) .
C255 H25K 0.9900 .
C255 H25L 0.9900 .
C256 H25M 0.9900 .
C256 H25N 0.9900 .
C257 C258 1.505(5) .
C257 H25O 0.9900 .
C257 H25P 0.9900 .
C258 C259 1.458(7) .
C258 H25Q 0.9900 .
C258 H25R 0.9900 .
C259 C260 1.499(5) .
C259 H25S 0.9900 .
C259 H25T 0.9900 .
C260 H26D 0.9900 .
C260 H26E 0.9900 .
C261 C262 1.482(7) .
C261 H26F 0.9900 .
C261 H26G 0.9900 .
C262 C263 1.492(7) .
C262 H26H 0.9900 .
C262 H26I 0.9900 .
C263 C264 1.472(6) .
C263 H26J 0.9900 .
C263 H26K 0.9900 .
C264 H26L 0.9900 .
C264 H26M 0.9900 .
C1_1 C2_1 1.495(7) .
C1_1 H1A_1 0.9800 .
C1_1 H1B_1 0.9800 .
C1_1 H1C_1 0.9800 .
C2_1 C3_1 1.437(7) .
C2_1 H2A_1 0.9900 .
C2_1 H2B_1 0.9900 .
C3_1 C4_1 1.492(7) .
C3_1 H3A_1 0.9900 .
C3_1 H3B_1 0.9900 .
C4_1 C5_1 1.379(7) .
C4_1 H4A_1 0.9900 .
C4_1 H4B_1 0.9900 .
C5_1 C6_1 1.473(7) .
C5_1 H5A_1 0.9900 .
C5_1 H5B_1 0.9900 .
C6_1 H6A_1 0.9800 .
C6_1 H6B_1 0.9800 .
C6_1 H6C_1 0.9800 .
C7_2 C8_2 1.474(7) .
C7_2 H7A_2 0.9800 .
C7_2 H7B_2 0.9800 .
C7_2 H7C_2 0.9800 .
C8_2 C9_2 1.489(8) .
C8_2 H8A_2 0.9900 .
C8_2 H8B_2 0.9900 .
C9_2 C10_2 1.471(7) .
C9_2 H9A_2 0.9900 .
C9_2 H9B_2 0.9900 .
C10_2 C11_2 1.414(7) .
C10_2 H10A_2 0.9900 .
C10_2 H10B_2 0.9900 .
C11_2 C12_2 1.453(7) .
C11_2 H11A_2 0.9900 .
C11_2 H11B_2 0.9900 .
C12_2 H12A_2 0.9800 .
C12_2 H12B_2 0.9800 .
C12_2 H12C_2 0.9800 .
C13_3 C14_3 1.432(16) .
C13_3 H13A_3 0.9800 .
C13_3 H13B_3 0.9800 .
C13_3 H13C_3 0.9800 .
C14_3 C15_3 1.649(16) .
C14_3 H14A_3 0.9900 .
C14_3 H14B_3 0.9900 .
C15_3 C15_3 1.32(2) 2_576
C15_3 H15A_3 0.9900 .
C15_3 H15B_3 0.9900 .
